data_1571724
loop_
_publ_author_name
'Zhang, Jing'
'Dong, Yuanyuan'
'Deng, Lan'
'Chi, Manzhou'
'Feng, Yeqin'
'Zhao, Mengyun'
'Lv, Hongjin'
'Yang, Guo-Yu'

_publ_section_title
;
 Polyoxometalate-mediated syntheses of three structurally new silver
 clusters.
;
_journal_issue 24
_journal_name_full Nanoscale
_journal_page_first 11518
_journal_page_last 11523
_journal_paper_doi 10.1039/d4nr02016b
_journal_volume 16
_journal_year 2024
_chemical_formula_moiety 'C195 H231.185 Ag22 Cl Cu O34 P12 S11 Si W9, 2(F6 Sb)'
_chemical_formula_sum 'C195 H231.18 Ag22 Cl Cu F12 O34 P12 S11 Sb2 Si W9'
_chemical_formula_weight 8469.64
_space_group_crystal_system monoclinic
_space_group_IT_number 14
_space_group_name_Hall '-P 2yn'
_space_group_name_H-M_alt 'P 1 21/n 1'
_atom_sites_solution_hydrogens geom
_audit_block_doi 10.5517/ccdc.csd.cc2jnp0x
_audit_creation_date 2024-03-25
_audit_creation_method
;
Olex2 1.3
(compiled 2020.11.12 svn.r5f609507 for OlexSys, GUI svn.r6408)
;
_audit_update_record
;
2024-03-27 deposited with the CCDC.	2024-05-27 downloaded from the CCDC.
;
_cell_angle_alpha 90
_cell_angle_beta 98.7177(16)
_cell_angle_gamma 90
_cell_formula_units_Z 4
_cell_length_a 20.8060(3)
_cell_length_b 32.6834(5)
_cell_length_c 41.5251(8)
_cell_measurement_reflns_used 71905
_cell_measurement_temperature 293(2)
_cell_measurement_theta_max 25.9660
_cell_measurement_theta_min 2.0620
_cell_volume 27911.3(8)
_computing_molecular_graphics 'Olex2 1.3 (Dolomanov et al., 2009)'
_computing_publication_material 'Olex2 1.3 (Dolomanov et al., 2009)'
_computing_structure_refinement 'SHELXL 2018/3 (Sheldrick, 2015)'
_diffrn_ambient_temperature 293(2)
_diffrn_measured_fraction_theta_full 0.999
_diffrn_measured_fraction_theta_max 0.999
_diffrn_measurement_device_type 'XtaLAB Synergy R, DW system, HyPix'
_diffrn_radiation_type MoK\a
_diffrn_radiation_wavelength 0.71073
_diffrn_reflns_av_R_equivalents 0.0661
_diffrn_reflns_av_unetI/netI 0.0602
_diffrn_reflns_Laue_measured_fraction_full 0.999
_diffrn_reflns_Laue_measured_fraction_max 0.999
_diffrn_reflns_limit_h_max 24
_diffrn_reflns_limit_h_min -24
_diffrn_reflns_limit_k_max 38
_diffrn_reflns_limit_k_min -38
_diffrn_reflns_limit_l_max 49
_diffrn_reflns_limit_l_min -47
_diffrn_reflns_number 236237
_diffrn_reflns_point_group_measured_fraction_full 0.999
_diffrn_reflns_point_group_measured_fraction_max 0.999
_diffrn_reflns_theta_full 25.000
_diffrn_reflns_theta_max 25.000
_diffrn_reflns_theta_min 1.934
_exptl_absorpt_coefficient_mu 5.681
_exptl_crystal_colour 'clear brownish red'
_exptl_crystal_colour_lustre clear
_exptl_crystal_colour_modifier brownish
_exptl_crystal_colour_primary red
_exptl_crystal_density_diffrn 2.016
_exptl_crystal_description block
_exptl_crystal_F_000 15997
_exptl_crystal_size_max 0.21
_exptl_crystal_size_mid 0.2
_exptl_crystal_size_min 0.19
_refine_diff_density_max 6.898
_refine_diff_density_min -6.663
_refine_diff_density_rms 0.329
_refine_ls_extinction_method none
_refine_ls_goodness_of_fit_ref 1.028
_refine_ls_hydrogen_treatment constr
_refine_ls_matrix_type full
_refine_ls_number_parameters 2453
_refine_ls_number_reflns 49117
_refine_ls_number_restraints 4635
_refine_ls_restrained_S_all 1.032
_refine_ls_R_factor_all 0.1655
_refine_ls_R_factor_gt 0.1165
_refine_ls_shift/su_max 0.002
_refine_ls_shift/su_mean 0.000
_refine_ls_structure_factor_coef Fsqd
_refine_ls_weighting_details 'w=1/[\s^2^(Fo^2^)+(0.1600P)^2^+1407.8883P] where P=(Fo^2^+2Fc^2^)/3'
_refine_ls_weighting_scheme calc
_refine_ls_wR_factor_gt 0.2989
_refine_ls_wR_factor_ref 0.3435
_reflns_Friedel_coverage 0.000
_reflns_number_gt 31327
_reflns_number_total 49117
_reflns_threshold_expression 'I > 2\s(I)'
_cod_data_source_file d4nr02016b2.cif
_cod_data_source_block test_sq
_cod_depositor_comments 'Adding full bibliography for 1571724--1571726.cif.'
_cod_database_code 1571724
_shelx_shelxl_version_number 2018/3
_shelx_space_group_comment
;
The symmetry employed for this shelxl refinement is uniquely defined
by the following loop, which should always be used as a source of
symmetry information in preference to the above space-group names.
They are only intended as comments.
;
_shelx_estimated_absorpt_t_max 0.412
_shelx_estimated_absorpt_t_min 0.382
_olex2_refinement_description
;
1. Fixed Uiso
 At 1.2 times of:
  All C(H) groups, All C(H,H) groups
 At 1.5 times of:
  All C(H,H,H) groups
2. Restrained distances
 C322-C323 = C323-C324
 1.5 with sigma of 0.02
 C313-C314 = C314-C315
 1.5 with sigma of 0.02
 C303-C305 = C309-C311 = C319-C321
 2.2 with sigma of 0.02
 C309-C310 = C310-C311
 1.5 with sigma of 0.02
 C326-C327 = C316-C317 = C317-C318
 1.5 with sigma of 0.02
 S2-C311
 2.8 with sigma of 0.02
 C301-C300 = C300-C302
 1.5 with sigma of 0.02
 P18-C316
 1.9 with sigma of 0.02
 P18-C91
 1.8 with sigma of 0.02
 P21-C114
 2.7 with sigma of 0.02
 Ag7-S7
 2.5 with sigma of 0.02
 F131-F86
 2.4 with sigma of 0.02
 C164-C166
 1.54 with sigma of 0.02
 C150-C148
 1.54 with sigma of 0.02
 C320-C319 = C321-C320
 1.54 with sigma of 0.02
 C321-C320 = C320-C319
 1.54 with sigma of 0.02
 C149-C148
 1.54 with sigma of 0.02
 S7-C164
 1.7 with sigma of 0.02
 C153-C152 = C152-C151
 1.54 with sigma of 0.02
 Ag2-S8
 2 with sigma of 0.02
 Sb1-F56 \\sim Sb1-F97 \\sim Sb1-F110 \\sim Sb1-F124 \\sim Sb1-F145 \\sim
Sb1-F213
 with sigma of 0.02
 Sb2-F86 \\sim Sb2-F131 \\sim Sb2-F161 \\sim Sb2-F174 \\sim Sb2-F185 \\sim
Sb2-F134
 with sigma of 0.02
 F56-F97 \\sim F56-F110 \\sim F56-F145 \\sim F56-F213 \\sim F97-F110 \\sim
F97-F124 \\sim F97-F145 ~
 F110-F124 \\sim F110-F213 \\sim F124-F145 \\sim F124-F213 \\sim F145-F213
 with sigma of 0.04
 F86-F131 \\sim F86-F174 \\sim F86-F185 \\sim F86-F134 \\sim F131-F161 \\sim
F131-F174 \\sim F131-F134
 \\sim F161-F174 \\sim F161-F185 \\sim F161-F134 \\sim F174-F185 \\sim F185-F134
 with sigma of 0.04
3. Restrained planarity
 P21, C109, C110, C111, C112, C113, C114
 with sigma of 0.1
 P13, C121, C122, C123, C124, C125, C126
 with sigma of 0.1
 P13, C127, C128, C129, C130, C131, C132
 with sigma of 0.1
 P21, C139, C140, C141, C142, C143, C144
 with sigma of 0.1
 P18, C91, C92, C93, C94, C95, C96
 with sigma of 0.1
4. Rigid bond restraints
 Sb2, F86, F131, F161, F174, F185, F134
 with sigma for 1-2 distances of 0.01 and sigma for 1-3 distances of 0.01
 Sb1, F56, F97, F110, F124, F145, F213
 with sigma for 1-2 distances of 0.01 and sigma for 1-3 distances of 0.01
5. Uiso/Uaniso restraints and constraints
F56 \\sim F86 \\sim F97 \\sim F110 \\sim F124 \\sim F131 \\sim F145 \\sim F161
\\sim F174 \\sim F213 \\sim F185 \\sim F134: within 2A with sigma of 0.01 and
sigma for terminal atoms of 0.02 within 2A
C30A \\sim C30B \\sim C1 \\sim C2 \\sim C3 \\sim C4 \\sim C5 \\sim C6 \\sim C7
\\sim C8 \\sim C9 \\sim C10 \\sim C11 \\sim C12 \\sim C13 \\sim C14 \\sim C15
\\sim C16 \\sim C17 \\sim C18 \\sim C19 \\sim C20 \\sim C21 \\sim C22 \\sim C23
\\sim C24 \\sim C25 \\sim C26 \\sim C27 \\sim C28 \\sim C29 \\sim C30 \\sim C31
\\sim C32 \\sim C33 \\sim C34 \\sim C35 \\sim C36 \\sim C37 \\sim C38 \\sim C39
\\sim C40 \\sim C41 \\sim C42 \\sim C43 \\sim C44 \\sim C45 \\sim C46 \\sim C47
\\sim C48 \\sim C49 \\sim C50 \\sim C51 \\sim C52 \\sim C53 \\sim C54 \\sim C55
\\sim C56 \\sim C57 \\sim C58 \\sim C59 \\sim C60 \\sim C61 \\sim C62 \\sim C63
\\sim C64 \\sim C65 \\sim C66 \\sim C67 \\sim C68 \\sim C69 \\sim C70 \\sim C71
\\sim C72 \\sim C73 \\sim C74 \\sim C75 \\sim C76 \\sim C77 \\sim C78 \\sim C79
\\sim C80 \\sim C81 \\sim C82 \\sim C83 \\sim C84 \\sim C85 \\sim C86 \\sim C87
\\sim C88 \\sim C89 \\sim C90 \\sim C91 \\sim C92 \\sim C93 \\sim C94 \\sim C95
\\sim C96 \\sim C97 \\sim C98 \\sim C99 \\sim C100 \\sim C101 \\sim C102 \\sim
C103 \\sim C104 \\sim C105 \\sim C106 \\sim C107 \\sim C108 \\sim C109 \\sim
C110 \\sim C111 \\sim C112 \\sim C113 \\sim C114 \\sim C115 \\sim C116 \\sim
C117 \\sim C118 \\sim C119 \\sim C120 \\sim C121 \\sim C122 \\sim C123 \\sim
C124 \\sim C125 \\sim C126 \\sim C127 \\sim C128 \\sim C129 \\sim C130 \\sim
C131 \\sim C132 \\sim C133 \\sim C134 \\sim C135 \\sim C136 \\sim C137 \\sim
C138 \\sim C139 \\sim C140 \\sim C141 \\sim C142 \\sim C143 \\sim C144 \\sim
C300 \\sim C301 \\sim C302 \\sim C303 \\sim C304 \\sim C305 \\sim C313 \\sim
C314 \\sim C315 \\sim C316 \\sim C317 \\sim C318 \\sim C319 \\sim C320 \\sim
C321 \\sim C322 \\sim C323 \\sim C324 \\sim C309 \\sim C310 \\sim C311 \\sim
C325 \\sim C326 \\sim C327 \\sim C328 \\sim C329 \\sim C146 \\sim C157 \\sim
C145 \\sim C171 \\sim C201 \\sim C147 \\sim C154 \\sim C156 \\sim C151 \\sim
C148 \\sim C149 \\sim C155 \\sim C152 \\sim C150 \\sim C153 \\sim C161 \\sim
C160 \\sim C159 \\sim C158 \\sim C163 \\sim C162 \\sim C165 \\sim C164 \\sim
C166: within 4A with sigma of 0.01 and sigma for terminal atoms of 0.02 within
4A
Uanis(Sb2) \\sim Ueq, Uanis(Sb1) \\sim Ueq: with sigma of 0.002 and sigma for
terminal atoms of 0.004
Uanis(Ag1A) \\sim Ueq, Uanis(Ag2A) \\sim Ueq, Uanis(Ag3A) \\sim Ueq,
Uanis(Ag1B) \\sim Ueq, Uanis(Ag2B) \\sim Ueq, Uanis(Ag3B) \\sim Ueq, Uanis(Ag4)
\\sim Ueq, Uanis(Ag5A) \\sim Ueq, Uanis(Ag5B) \\sim Ueq, Uanis(Ag6) \\sim Ueq,
Uanis(Ag7) \\sim Ueq, Uanis(Ag8A) \\sim Ueq, Uanis(Ag8B) \\sim Ueq, Uanis(Ag9A)
\\sim Ueq, Uanis(Ag9B) \\sim Ueq, Uanis(Ag10) \\sim Ueq, Uanis(Ag11) \\sim Ueq,
Uanis(Ag12) \\sim Ueq, Uanis(Ag13) \\sim Ueq, Uanis(Ag14) \\sim Ueq,
Uanis(Ag15) \\sim Ueq, Uanis(Ag18) \\sim Ueq, Uanis(Ag19) \\sim Ueq,
Uanis(Ag20) \\sim Ueq, Uanis(Ag35) \\sim Ueq, Uanis(Ag38) \\sim Ueq,
Uanis(Ag39) \\sim Ueq, Uanis(Ag41) \\sim Ueq, Uanis(Ag1) \\sim Ueq, Uanis(Ag2)
\\sim Ueq, Uanis(Ag3) \\sim Ueq, Uanis(S4) \\sim Ueq, Uanis(S10) \\sim Ueq:
with sigma of 0.005 and sigma for terminal atoms of 0.01
Uanis(F145) \\sim Ueq, Uanis(F56) \\sim Ueq, Uanis(F213) \\sim Ueq, Uanis(F124)
\\sim Ueq, Uanis(F97) \\sim Ueq, Uanis(F110) \\sim Ueq: with sigma of 0.001 and
sigma for terminal atoms of 0.002
Uanis(O1) \\sim Ueq, Uanis(O2) \\sim Ueq, Uanis(O3) \\sim Ueq, Uanis(O4) \\sim
Ueq, Uanis(O5) \\sim Ueq, Uanis(O6) \\sim Ueq, Uanis(O17) \\sim Ueq, Uanis(O19)
\\sim Ueq, Uanis(P18) \\sim Ueq, Uanis(P19) \\sim Ueq, Uanis(P20) \\sim Ueq,
Uanis(P21) \\sim Ueq: with sigma of 0.005 and sigma for terminal atoms of 0.01
Uanis(Ag15) \\sim Ueq: with sigma of 0.003 and sigma for terminal atoms of 0.006
Uanis(S9B) \\sim Ueq: with sigma of 0.01 and sigma for terminal atoms of 0.02
Uanis(F185) \\sim Ueq, Uanis(F86) \\sim Ueq, Uanis(F134) \\sim Ueq, Uanis(F131)
\\sim Ueq, Uanis(F174) \\sim Ueq, Uanis(F161) \\sim Ueq: with sigma of 0.01 and
sigma for terminal atoms of 0.02
Uanis(Ag3A) = Uanis(Ag3B)
Uanis(Ag2) = Uanis(Ag41)
Uanis(Cu6A) = Uanis(Cu6B)
Uanis(Ag1) = Uanis(Ag39)
Uanis(Ag5A) = Uanis(Ag5B)
Uanis(Ag2A) = Uanis(Ag2B)
Uanis(Ag1A) = Uanis(Ag1B)
Uanis(Ag9A) = Uanis(Ag9B)
Uanis(Ag8A) = Uanis(Ag8B)
Uanis(S7) = Uanis(S10)
Uanis(S8) = Uanis(S11)
Uanis(C152) = Uanis(C320)
Uanis(S10) = Uanis(S5)
Uanis(F213) = Uanis(F97)
Uanis(F185) = Uanis(F131)
6. Same fragment restrains
{C309, C310, C311, S2} sigma for 1-2: 0.02, 1-3: 0.04
as in
{C325, C326, C327, S4}
7. Others
 Sof(Ag1B)=Sof(Ag2B)=Sof(Ag3B)=1-FVAR(1)
 Sof(Ag1A)=Sof(Ag2A)=Sof(Ag3A)=FVAR(1)
 Sof(C30B)=Sof(H30C)=Sof(H30D)=Sof(P1B)=Sof(Ag9B)=1-FVAR(2)
 Sof(C30A)=Sof(H30A)=Sof(H30B)=Sof(P1A)=Sof(Ag9A)=Sof(H32R)=Sof(H32S)=FVAR(2)
 Sof(Ag8B)=1-FVAR(3)
 Sof(Ag8A)=FVAR(3)
 Sof(Ag5B)=1-FVAR(4)
 Sof(Ag5A)=FVAR(4)
 Fixed Sof: Ag38(0.5) Ag39(0.5) Ag41(0.5) Ag1(0.5) Cu6A(0.5) Ag2(0.5)
 Cu6B(0.5) H152(0.5) Ag3(0.5)
 Fixed X: C313(0.34662)
8.a Ternary CH refined with riding coordinates:
 C300(H300), C304(H304), C314(H314), C320(H320), C323(H323), C310(H310),
 C326(H326), C154(H154), C148(H148), C152(H152), C164(H164)
8.b Secondary CH2 refined with riding coordinates:
 C30A(H30A,H30B), C30B(H30C,H30D), C1(H1A,H1B), C2(H2A,H2B), C3(H3A,H3B),
 C4(H4A,H4B), C5(H5A,H5B), C6(H6A,H6B), C7(H7A,H7B), C8(H8A,H8B), C9(H9A,H9B),
 C10(H10A,H10B), C11(H11A,H11B), C12(H12A,H12B), C316(H31G,H31H), C317(H31I,
 H31J), C318(H31K,H31L), C328(H32P,H32Q), C329(H32R,H32S)
8.c Me refined with riding coordinates:
 C322(H32D,H32E,H32F), C324(H32G,H32H,H32I), C309(H30Q,H30R,H30S)
8.d Aromatic/amide H refined with riding coordinates:
 C14(H14), C15(H15), C16(H16), C17(H17), C18(H18), C20(H20), C21(H21),
 C22(H22), C23(H23), C24(H24), C26(H26), C27(H27), C28(H28), C29(H29), C30(H30),
  C32(H32), C33(H33), C34(H34), C35(H35), C36(H36), C38(H38), C39(H39),
 C40(H40), C41(H41), C42(H42), C44(H44), C45(H45), C46(H46), C47(H47), C48(H48),
  C50(H50), C51(H51), C52(H52), C53(H53), C54(H54), C56(H56), C57(H57),
 C58(H58), C59(H59), C60(H60), C62(H62), C63(H63), C64(H64), C65(H65), C66(H66),
  C68(H68), C69(H69), C70(H70), C71(H71), C72(H72), C74(H74), C75(H75),
 C76(H76), C77(H77), C78(H78), C80(H80), C81(H81), C82(H82), C83(H83), C84(H84),
  C86(H86), C87(H87), C88(H88), C89(H89), C90(H90), C92(H92), C93(H93),
 C94(H94), C95(H95), C96(H96), C98(H98), C99(H99), C100(H100), C101(H101),
 C102(H102), C104(H104), C105(H105), C106(H106), C107(H107), C108(H108),
 C110(H110), C111(H111), C112(H112), C113(H113), C114(H114), C116(H116),
 C117(H117), C118(H118), C119(H119), C120(H120), C122(H122), C123(H123),
 C124(H124), C125(H125), C126(H126), C128(H128), C129(H129), C130(H130),
 C131(H131), C132(H132), C134(H134), C135(H135), C136(H136), C137(H137),
 C138(H138), C139(H139), C140(H140), C141(H141), C142(H142), C143(H143),
 C146(H146), C145(H145), C171(H171), C201(H201), C147(H147), C160(H160),
 C159(H159), C158(H158), C163(H163), C162(H162)
8.e Fitted hexagon refined as free rotating group:
 C13(C14,C15,C16,C17,C18), C19(C20,C21,C22,C23,C24), C25(C26,C27,C28,C29,C30),
 C31(C32,C33,C34,C35,C36), C37(C38,C39,C40,C41,C42), C43(C44,C45,C46,C47,C48),
 C49(C50,C51,C52,C53,C54), C55(C56,C57,C58,C59,C60), C61(C62,C63,C64,C65,C66),
 C67(C68,C69,C70,C71,C72), C73(C74,C75,C76,C77,C78), C79(C80,C81,C82,C83,C84),
 C85(C86,C87,C88,C89,C90), C91(C92,C93,C94,C95,C96), C97(C98,C99,C100,C101,
 C102), C103(C104,C105,C106,C107,C108), C109(C110,C111,C112,C113,C114),
 C115(C116,C117,C118,C119,C120), C121(C122,C123,C124,C125,C126), C127(C128,C129,
 C130,C131,C132), C133(C134,C135,C136,C137,C138), C139(C140,C141,C142,C143,
 C144), C146(C157,C145,C171,C201,C147), C161(C160,C159,C158,C163,C162)
8.f Idealised Me refined as rotating group:
 C301(H30E,H30F,H30G), C302(H30H,H30I,H30J), C303(H30K,H30L,H30M), C305(H30N,
 H30O,H30P), C313(H31A,H31B,H31C), C315(H31D,H31E,H31F), C319(H31M,H31N,H31O),
 C321(H32A,H32B,H32C), C311(H31P,H31Q,H31R), C325(H32J,H32K,H32L), C327(H32M,
 H32N,H32O), C156(H15A,H15B,H15C), C151(H15D,H15E,H15F), C149(H14A,H14B,H14C),
 C155(H15G,H15H,H15I), C150(H15J,H15K,H15L), C153(H15M,H15N,H15O), C165(H16A,
 H16B,H16C), C166(H16D,H16E,H16F)
;
_smtbx_masks_void_probe_radius 1.2
_smtbx_masks_void_truncation_radius 1.2
_platon_squeeze_void_probe_radius 1.20
_olex2_submission_special_instructions 'No special instructions were received'

loop_
_space_group_symop_operation_xyz
'x, y, z'
'-x+1/2, y+1/2, -z+1/2'
'-x, -y, -z'
'x-1/2, -y-1/2, z-1/2'

loop_
_atom_site_label
_atom_site_type_symbol
_atom_site_fract_x
_atom_site_fract_y
_atom_site_fract_z
_atom_site_U_iso_or_equiv
_atom_site_adp_type
_atom_site_occupancy
_atom_site_site_symmetry_order
_atom_site_calc_flag
_atom_site_refinement_flags_posn
_atom_site_refinement_flags_adp
_atom_site_refinement_flags_occupancy
_atom_site_disorder_assembly
_atom_site_disorder_group
W1 W 0.35913(5) 0.74118(3) 0.72665(2) 0.0513(2) Uani 1 1 d . . . . .
W2 W 0.19805(5) 0.75363(3) 0.70449(3) 0.0538(3) Uani 1 1 d . . . . .
W3 W 0.30341(5) 0.79876(3) 0.66103(3) 0.0526(3) Uani 1 1 d . . . . .
W4 W 0.44999(4) 0.66946(3) 0.67258(2) 0.0480(2) Uani 1 1 d . . . . .
W5 W 0.34695(5) 0.62564(3) 0.71918(3) 0.0537(3) Uani 1 1 d . . . . .
W6 W 0.17378(4) 0.63699(3) 0.69682(3) 0.0506(3) Uani 1 1 d . . . . .
W7 W 0.11319(4) 0.69374(3) 0.63021(3) 0.0546(3) Uani 1 1 d . . . . .
W8 W 0.22180(5) 0.74267(3) 0.58214(3) 0.0578(3) Uani 1 1 d . . . . .
W9 W 0.38525(5) 0.73028(3) 0.60300(2) 0.0513(2) Uani 1 1 d . . . . .
Si1 Si 0.2824(2) 0.69110(17) 0.65495(13) 0.0340(12) Uani 1 1 d . . . . .
Ag1A Ag 0.33326(15) 0.59593(11) 0.63816(9) 0.0806(9) Uani 0.709(2) 1 d . U P A 1
Ag2A Ag 0.28127(17) 0.64347(10) 0.58418(9) 0.0826(9) Uani 0.709(2) 1 d . U P A 1
Ag3A Ag 0.20110(14) 0.60205(10) 0.61914(8) 0.0670(7) Uani 0.709(2) 1 d . U P A 1
Ag1B Ag 0.3457(4) 0.6217(3) 0.6130(2) 0.0806(9) Uani 0.291(2) 1 d . U P A 2
Ag2B Ag 0.2132(4) 0.6315(2) 0.5896(2) 0.0826(9) Uani 0.291(2) 1 d . U P A 2
Ag3B Ag 0.2616(3) 0.5830(2) 0.64313(18) 0.0670(7) Uani 0.291(2) 1 d . U P A 2
Ag4 Ag 0.27974(10) 0.55964(6) 0.58048(6) 0.0710(6) Uani 1 1 d . U . . .
O1 O 0.4100(8) 0.7561(5) 0.7609(4) 0.063(4) Uani 1 1 d . U . . .
O2 O 0.3160(8) 0.8497(5) 0.6546(4) 0.056(4) Uani 1 1 d . U . . .
O3 O 0.1429(8) 0.7763(5) 0.7264(4) 0.060(4) Uani 1 1 d . U . . .
O4 O 0.3594(7) 0.7931(4) 0.7012(3) 0.043(3) Uani 1 1 d . U . . .
O5 O 0.2294(8) 0.8018(5) 0.6841(4) 0.052(4) Uani 1 1 d . U . . .
O6 O 0.2753(7) 0.7574(5) 0.7369(4) 0.051(4) Uani 1 1 d . U . . .
O7 O 0.2837(7) 0.7327(4) 0.6786(3) 0.045(3) Uani 1 1 d . . . . .
O8 O 0.1914(8) 0.6980(4) 0.7156(4) 0.052(4) Uani 1 1 d . . . . .
O9 O 0.3469(8) 0.6853(4) 0.7347(3) 0.046(4) Uani 1 1 d . . . . .
O10 O 0.4237(7) 0.7233(4) 0.6987(3) 0.044(3) Uani 1 1 d . . . . .
O11 O 0.3668(7) 0.7751(4) 0.6385(4) 0.047(3) Uani 1 1 d . . . . .
O12 O 0.2398(7) 0.7846(4) 0.6223(4) 0.048(4) Uani 1 1 d . . . . .
O13 O 0.1434(8) 0.7429(5) 0.6632(4) 0.056(4) Uani 1 1 d . . . . .
O14 O 0.3725(9) 0.6069(5) 0.7583(4) 0.069(5) Uani 1 1 d . . . . .
O15 O 0.4348(11) 0.6431(6) 0.7121(6) 0.089(7) Uani 1 1 d . . . . .
O16 O 0.5317(8) 0.6768(5) 0.6860(5) 0.063(5) Uani 1 1 d . . . . .
O17 O 0.4336(10) 0.7058(6) 0.6385(5) 0.080(5) Uani 1 1 d . U . . .
O18 O 0.4402(8) 0.7617(6) 0.5871(4) 0.063(4) Uani 1 1 d . . . . .
O19 O 0.3093(11) 0.7570(7) 0.5795(6) 0.096(7) Uani 1 1 d . U . . .
O20 O 0.1864(9) 0.7819(6) 0.5566(5) 0.081(6) Uani 1 1 d . . . . .
O21 O 0.1543(10) 0.7278(6) 0.6044(5) 0.085(6) Uani 1 1 d . . . . .
O22 O 0.0340(7) 0.7118(6) 0.6238(5) 0.067(5) Uani 1 1 d . . . . .
O23 O 0.1039(12) 0.6660(5) 0.6706(5) 0.088(7) Uani 1 1 d . . . . .
O24 O 0.1293(9) 0.6243(5) 0.7278(5) 0.070(5) Uani 1 1 d . . . . .
O25 O 0.2585(9) 0.6298(5) 0.7171(6) 0.080(6) Uani 1 1 d . . . . .
O26 O 0.3410(9) 0.6621(6) 0.6712(5) 0.081(6) Uani 1 1 d . . . . .
O27 O 0.2914(8) 0.7068(5) 0.6190(5) 0.068(5) Uani 1 1 d . . . . .
O28 O 0.2106(8) 0.6710(5) 0.6551(5) 0.066(5) Uani 1 1 d . . . . .
O29 O 0.3433(9) 0.5816(5) 0.6949(4) 0.069(5) Uani 1 1 d . . . . .
O30 O 0.4486(8) 0.6250(6) 0.6473(5) 0.076(6) Uani 1 1 d . . . . .
O31 O 0.3823(9) 0.6876(6) 0.5774(4) 0.069(5) Uani 1 1 d . . . . .
O32 O 0.2159(9) 0.6989(5) 0.5557(4) 0.069(5) Uani 1 1 d . . . . .
O33 O 0.1079(8) 0.6512(5) 0.6044(5) 0.076(6) Uani 1 1 d . . . . .
O34 O 0.1674(9) 0.5932(5) 0.6716(5) 0.069(5) Uani 1 1 d . . . . .
C30A C 0.052(7) 0.748(5) 0.513(4) 0.146(4) Uani 0.343(4) 1 d . U P A 1
H30A H 0.074167 0.764529 0.530813 0.175 Uiso 0.343(4) 1 calc R U P A 1
H30B H 0.011644 0.762344 0.504276 0.175 Uiso 0.343(4) 1 calc R U P A 1
P1A P 0.0993(14) 0.7423(12) 0.4835(6) 0.103(10) Uani 0.343(4) 1 d . . P A 1
C30B C 0.039(4) 0.690(2) 0.495(2) 0.144(3) Uani 0.657(4) 1 d . U P A 2
H30C H 0.004044 0.703328 0.480262 0.173 Uiso 0.657(4) 1 calc R U P A 2
H30D H 0.027640 0.661583 0.495510 0.173 Uiso 0.657(4) 1 calc R U P A 2
P1B P 0.1128(10) 0.6925(9) 0.4728(4) 0.142(9) Uani 0.657(4) 1 d . . P A 2
P11 P -0.0627(3) 0.6668(2) 0.5546(2) 0.078(2) Uani 1 1 d . . . . .
P12 P 0.0919(4) 0.5093(2) 0.7266(2) 0.071(2) Uani 1 1 d . . . . .
P13 P 0.3582(4) 0.4953(2) 0.7577(3) 0.093(3) Uani 1 1 d . . . . .
P14 P -0.0053(4) 0.8206(2) 0.6698(2) 0.081(2) Uani 1 1 d . . . . .
P15 P 0.1742(5) 0.8997(3) 0.6004(3) 0.095(3) Uani 1 1 d . . . . .
P16 P 0.4943(4) 0.8709(2) 0.6330(2) 0.075(2) Uani 1 1 d . . . . .
P17 P 0.5791(4) 0.7774(3) 0.7426(2) 0.080(2) Uani 1 1 d . . . . .
S1 S 0.5340(4) 0.6487(3) 0.7757(2) 0.098(3) Uani 1 1 d . . . . .
Ag5A Ag 0.53996(18) 0.57569(11) 0.65553(12) 0.0736(10) Uani 0.696(6) 1 d . U P A 1
Ag5B Ag 0.5183(4) 0.5687(3) 0.6374(3) 0.0736(10) Uani 0.304(6) 1 d . U P A 2
Ag6 Ag 0.40517(13) 0.51939(8) 0.71285(7) 0.0921(8) Uani 1 1 d . U . . .
Ag7 Ag 0.08816(11) 0.53615(7) 0.67268(6) 0.0760(6) Uani 1 1 d D U . . .
Ag8A Ag 0.4425(3) 0.6421(2) 0.80271(13) 0.0889(12) Uani 0.584(6) 1 d . U P B 1
Ag8B Ag 0.4273(4) 0.6645(3) 0.79563(19) 0.0889(12) Uani 0.416(6) 1 d . U P B 2
Ag9A Ag 0.1972(3) 0.7048(2) 0.49711(16) 0.0706(8) Uani 0.343(4) 1 d . U P A 1
Ag9B Ag 0.21989(18) 0.67819(12) 0.50070(8) 0.0706(8) Uani 0.657(4) 1 d . U P A 2
Ag10 Ag 0.42208(12) 0.69469(10) 0.52619(6) 0.0939(8) Uani 1 1 d . U . . .
Ag11 Ag 0.00618(10) 0.61718(7) 0.58508(7) 0.0832(7) Uani 1 1 d . U . . .
Ag12 Ag 0.32406(12) 0.77874(8) 0.51998(6) 0.0834(7) Uani 1 1 d . U . . .
Ag13 Ag 0.23257(13) 0.84978(8) 0.57569(7) 0.0885(7) Uani 1 1 d . U . . .
Ag14 Ag 0.01261(13) 0.74885(8) 0.67295(9) 0.1061(10) Uani 1 1 d . U . . .
Ag15 Ag 0.08326(17) 0.69595(10) 0.74832(9) 0.1157(10) Uani 1 1 d . U . . .
Ag18 Ag 0.52512(13) 0.59298(9) 0.73878(7) 0.0916(7) Uani 1 1 d . U . . .
Ag19 Ag 0.41037(12) 0.83658(7) 0.59763(6) 0.0789(6) Uani 1 1 d . U . . .
Ag20 Ag -0.00498(13) 0.63033(7) 0.67360(9) 0.1017(9) Uani 1 1 d . U . . .
Ag35 Ag 0.53378(11) 0.71075(8) 0.74351(6) 0.0841(7) Uani 1 1 d . U . . .
Ag38 Ag 0.41559(19) 0.53165(12) 0.61995(10) 0.0601(9) Uani 0.5 1 d . U P A 2
Ag39 Ag 0.1904(3) 0.5982(2) 0.52794(16) 0.0902(14) Uani 0.5 1 d . U P A 2
Ag41 Ag 0.3886(3) 0.5983(2) 0.55830(19) 0.1173(14) Uani 0.5 1 d . U P A 2
C1 C 0.165(2) 0.5262(14) 0.7539(12) 0.133(3) Uani 1 1 d . U . . .
H1A H 0.163813 0.555720 0.756347 0.160 Uiso 1 1 calc R U . . .
H1B H 0.165571 0.514030 0.775190 0.160 Uiso 1 1 calc R U . . .
C2 C 0.225(2) 0.5148(14) 0.7412(12) 0.135(3) Uani 1 1 d . U . . .
H2A H 0.228998 0.531561 0.722368 0.162 Uiso 1 1 calc R U . . .
H2B H 0.221669 0.486474 0.734166 0.162 Uiso 1 1 calc R U . . .
C3 C 0.289(2) 0.5203(14) 0.7678(13) 0.139(3) Uani 1 1 d . U . . .
H3A H 0.280281 0.509836 0.788565 0.167 Uiso 1 1 calc R U . . .
H3B H 0.298626 0.549221 0.770504 0.167 Uiso 1 1 calc R U . . .
C4 C 0.067(2) 0.8517(13) 0.6680(11) 0.122(3) Uani 1 1 d . U . . .
H4A H 0.056958 0.879508 0.673799 0.146 Uiso 1 1 calc R U . . .
H4B H 0.101243 0.841721 0.684343 0.146 Uiso 1 1 calc R U . . .
C5 C 0.091(2) 0.8526(13) 0.6362(11) 0.122(3) Uani 1 1 d . U . . .
H5A H 0.055885 0.859477 0.618800 0.146 Uiso 1 1 calc R U . . .
H5B H 0.108601 0.826229 0.631551 0.146 Uiso 1 1 calc R U . . .
C6 C 0.144(2) 0.8858(13) 0.6399(11) 0.123(3) Uani 1 1 d . U . . .
H6A H 0.180325 0.876325 0.655429 0.148 Uiso 1 1 calc R U . . .
H6B H 0.126784 0.910216 0.648778 0.148 Uiso 1 1 calc R U . . .
C7 C 0.498(2) 0.8645(14) 0.6763(11) 0.127(3) Uani 1 1 d . U . . .
H7A H 0.529316 0.883733 0.687352 0.152 Uiso 1 1 calc R U . . .
H7B H 0.455835 0.871178 0.682162 0.152 Uiso 1 1 calc R U . . .
C8 C 0.516(2) 0.8233(14) 0.6879(11) 0.126(3) Uani 1 1 d . U . . .
H8A H 0.553225 0.814193 0.678304 0.151 Uiso 1 1 calc R U . . .
H8B H 0.480233 0.804762 0.680724 0.151 Uiso 1 1 calc R U . . .
C9 C 0.533(2) 0.8210(14) 0.7250(11) 0.129(3) Uani 1 1 d . U . . .
H9A H 0.492188 0.821710 0.733907 0.154 Uiso 1 1 calc R U . . .
H9B H 0.556656 0.845560 0.732375 0.154 Uiso 1 1 calc R U . . .
C10 C 0.580(2) 0.7015(15) 0.5793(12) 0.134(3) Uani 1 1 d . U . . .
H10A H 0.624965 0.708728 0.579618 0.161 Uiso 1 1 calc R U . . .
H10B H 0.560495 0.722125 0.591686 0.161 Uiso 1 1 calc R U . . .
C11 C 0.577(2) 0.6617(15) 0.5961(12) 0.133(3) Uani 1 1 d . U . . .
H11A H 0.589659 0.640129 0.582251 0.160 Uiso 1 1 calc R U . . .
H11B H 0.532561 0.656426 0.599381 0.160 Uiso 1 1 calc R U . . .
C12 C 0.621(2) 0.6602(15) 0.6287(12) 0.132(3) Uani 1 1 d . U . . .
H12A H 0.601068 0.675777 0.644534 0.159 Uiso 1 1 calc R U . . .
H12B H 0.662137 0.672970 0.626665 0.159 Uiso 1 1 calc R U . . .
C13 C -0.0637(12) 0.8372(9) 0.6364(6) 0.123(3) Uani 1 1 d G U . . .
C14 C -0.0796(13) 0.8784(8) 0.6328(7) 0.124(3) Uani 1 1 d G U . . .
H14 H -0.062107 0.897169 0.648595 0.149 Uiso 1 1 calc R U . . .
C15 C -0.1215(14) 0.8917(6) 0.6055(8) 0.126(3) Uani 1 1 d G U . . .
H15 H -0.132110 0.919279 0.603071 0.151 Uiso 1 1 calc R U . . .
C16 C -0.1476(12) 0.8637(9) 0.5819(6) 0.125(4) Uani 1 1 d G U . . .
H16 H -0.175691 0.872575 0.563646 0.150 Uiso 1 1 calc R U . . .
C17 C -0.1318(13) 0.8225(8) 0.5855(7) 0.127(3) Uani 1 1 d G U . . .
H17 H -0.149267 0.803762 0.569743 0.152 Uiso 1 1 calc R U . . .
C18 C -0.0899(14) 0.8092(6) 0.6128(8) 0.125(3) Uani 1 1 d G U . . .
H18 H -0.079264 0.781652 0.615266 0.150 Uiso 1 1 calc R U . . .
C19 C -0.0327(14) 0.8393(9) 0.7060(6) 0.122(3) Uani 1 1 d G U . . .
C20 C -0.0935(12) 0.8561(9) 0.7074(6) 0.123(3) Uani 1 1 d G U . . .
H20 H -0.123618 0.858564 0.688515 0.148 Uiso 1 1 calc R U . . .
C21 C -0.1094(10) 0.8693(8) 0.7370(8) 0.123(4) Uani 1 1 d G U . . .
H21 H -0.150141 0.880528 0.737980 0.147 Uiso 1 1 calc R U . . .
C22 C -0.0645(14) 0.8656(8) 0.7653(6) 0.123(4) Uani 1 1 d G U . . .
H22 H -0.075084 0.874381 0.785107 0.148 Uiso 1 1 calc R U . . .
C23 C -0.0036(12) 0.8487(9) 0.7639(6) 0.128(3) Uani 1 1 d G U . . .
H23 H 0.026495 0.846272 0.782770 0.154 Uiso 1 1 calc R U . . .
C24 C 0.0123(11) 0.8356(8) 0.7342(8) 0.124(3) Uani 1 1 d G U . . .
H24 H 0.053019 0.824309 0.733306 0.148 Uiso 1 1 calc R U . . .
C25 C -0.1277(12) 0.6895(9) 0.5747(8) 0.129(3) Uani 1 1 d G U . . .
C26 C -0.1758(15) 0.7148(9) 0.5585(6) 0.130(3) Uani 1 1 d G U . . .
H26 H -0.176600 0.720566 0.536539 0.156 Uiso 1 1 calc R U . . .
C27 C -0.2227(12) 0.7314(8) 0.5752(8) 0.129(3) Uani 1 1 d G U . . .
H27 H -0.254929 0.748310 0.564349 0.155 Uiso 1 1 calc R U . . .
C28 C -0.2216(12) 0.7228(9) 0.6080(8) 0.129(3) Uani 1 1 d G U . . .
H28 H -0.252950 0.733895 0.619196 0.155 Uiso 1 1 calc R U . . .
C29 C -0.1734(15) 0.6975(9) 0.6242(6) 0.130(4) Uani 1 1 d G U . . .
H29 H -0.172642 0.691736 0.646233 0.156 Uiso 1 1 calc R U . . .
C30 C -0.1265(12) 0.6809(8) 0.6076(8) 0.130(3) Uani 1 1 d G U . . .
H30 H -0.094313 0.663990 0.618423 0.156 Uiso 1 1 calc R U . . .
C31 C 0.0256(13) 0.5235(9) 0.7477(8) 0.133(3) Uani 1 1 d G U . . .
C32 C 0.0184(13) 0.5651(8) 0.7528(8) 0.135(3) Uani 1 1 d G U . . .
H32 H 0.047824 0.583592 0.746213 0.162 Uiso 1 1 calc R U . . .
C33 C -0.0327(15) 0.5792(7) 0.7678(8) 0.136(3) Uani 1 1 d G U . . .
H33 H -0.037520 0.607098 0.771238 0.164 Uiso 1 1 calc R U . . .
C34 C -0.0767(13) 0.5516(9) 0.7777(7) 0.134(4) Uani 1 1 d G U . . .
H34 H -0.110913 0.561049 0.787722 0.161 Uiso 1 1 calc R U . . .
C35 C -0.0695(13) 0.5100(8) 0.7726(8) 0.134(4) Uani 1 1 d G U . . .
H35 H -0.098963 0.491493 0.779182 0.161 Uiso 1 1 calc R U . . .
C36 C -0.0184(15) 0.4959(7) 0.7576(8) 0.134(3) Uani 1 1 d G U . . .
H36 H -0.013619 0.467985 0.754158 0.161 Uiso 1 1 calc R U . . .
C37 C 0.4914(14) 0.9262(7) 0.6255(8) 0.127(3) Uani 1 1 d G U . . .
C38 C 0.5112(13) 0.9550(10) 0.6497(6) 0.128(3) Uani 1 1 d G U . . .
H38 H 0.525277 0.946553 0.670941 0.153 Uiso 1 1 calc R U . . .
C39 C 0.5098(13) 0.9964(9) 0.6420(7) 0.128(3) Uani 1 1 d G U . . .
H39 H 0.523005 1.015678 0.658115 0.153 Uiso 1 1 calc R U . . .
C40 C 0.4887(14) 1.0091(7) 0.6102(8) 0.128(3) Uani 1 1 d G U . . .
H40 H 0.487813 1.036769 0.605023 0.154 Uiso 1 1 calc R U . . .
C41 C 0.4690(13) 0.9803(10) 0.5860(6) 0.129(3) Uani 1 1 d G U . . .
H41 H 0.454893 0.988735 0.564757 0.155 Uiso 1 1 calc R U . . .
C42 C 0.4704(13) 0.9389(9) 0.5937(7) 0.129(3) Uani 1 1 d G U . . .
H42 H 0.457165 0.919610 0.577582 0.154 Uiso 1 1 calc R U . . .
C43 C 0.5768(11) 0.8567(9) 0.6259(8) 0.127(3) Uani 1 1 d G U . . .
C44 C 0.5821(12) 0.8228(9) 0.6062(8) 0.130(3) Uani 1 1 d G U . . .
H44 H 0.545074 0.808043 0.597812 0.156 Uiso 1 1 calc R U . . .
C45 C 0.6425(15) 0.8109(8) 0.5992(7) 0.133(3) Uani 1 1 d G U . . .
H45 H 0.646039 0.788180 0.586073 0.160 Uiso 1 1 calc R U . . .
C46 C 0.6978(11) 0.8329(9) 0.6118(8) 0.129(3) Uani 1 1 d G U . . .
H46 H 0.738300 0.824950 0.607079 0.155 Uiso 1 1 calc R U . . .
C47 C 0.6926(12) 0.8668(9) 0.6314(7) 0.129(3) Uani 1 1 d G U . . .
H47 H 0.729598 0.881582 0.639825 0.155 Uiso 1 1 calc R U . . .
C48 C 0.6321(15) 0.8787(8) 0.6384(7) 0.128(3) Uani 1 1 d G U . . .
H48 H 0.628633 0.901445 0.651565 0.154 Uiso 1 1 calc R U . . .
C49 C 0.5621(15) 0.7511(8) 0.5218(8) 0.137(3) Uani 1 1 d G U . . .
C50 C 0.5210(11) 0.7845(10) 0.5225(8) 0.136(3) Uani 1 1 d G U . . .
H50 H 0.479703 0.780945 0.527992 0.163 Uiso 1 1 calc R U . . .
C51 C 0.5418(14) 0.8233(8) 0.5150(8) 0.136(3) Uani 1 1 d G U . . .
H51 H 0.514339 0.845692 0.515450 0.164 Uiso 1 1 calc R U . . .
C52 C 0.6036(15) 0.8287(8) 0.5068(8) 0.137(4) Uani 1 1 d G U . . .
H52 H 0.617475 0.854618 0.501764 0.165 Uiso 1 1 calc R U . . .
C53 C 0.6446(11) 0.7952(10) 0.5061(8) 0.137(4) Uani 1 1 d G U . . .
H53 H 0.685973 0.798798 0.500619 0.165 Uiso 1 1 calc R U . . .
C54 C 0.6239(14) 0.7564(8) 0.5136(8) 0.137(3) Uani 1 1 d G U . . .
H54 H 0.651338 0.734051 0.513161 0.164 Uiso 1 1 calc R U . . .
C55 C 0.6921(14) 0.6106(10) 0.6812(6) 0.134(3) Uani 1 1 d G U . . .
C56 C 0.6721(12) 0.6316(9) 0.7070(8) 0.132(3) Uani 1 1 d G U . . .
H56 H 0.633651 0.646560 0.703810 0.159 Uiso 1 1 calc R U . . .
C57 C 0.7097(15) 0.6304(9) 0.7377(7) 0.134(3) Uani 1 1 d G U . . .
H57 H 0.696307 0.644442 0.754998 0.161 Uiso 1 1 calc R U . . .
C58 C 0.7672(14) 0.6080(10) 0.7426(6) 0.135(4) Uani 1 1 d G U . . .
H58 H 0.792304 0.607173 0.763074 0.162 Uiso 1 1 calc R U . . .
C59 C 0.7872(12) 0.5870(9) 0.7167(8) 0.135(4) Uani 1 1 d G U . . .
H59 H 0.825646 0.572024 0.719963 0.162 Uiso 1 1 calc R U . . .
C60 C 0.7496(15) 0.5882(9) 0.6861(7) 0.135(3) Uani 1 1 d G U . . .
H60 H 0.762990 0.574141 0.668774 0.162 Uiso 1 1 calc R U . . .
C61 C 0.6003(16) 0.7924(10) 0.7851(6) 0.131(3) Uani 1 1 d G U . . .
C62 C 0.5503(11) 0.7900(9) 0.8038(8) 0.135(3) Uani 1 1 d G U . . .
H62 H 0.508768 0.782343 0.794120 0.162 Uiso 1 1 calc R U . . .
C63 C 0.5624(13) 0.7991(9) 0.8368(8) 0.135(4) Uani 1 1 d G U . . .
H63 H 0.529000 0.797477 0.849314 0.162 Uiso 1 1 calc R U . . .
C64 C 0.6245(16) 0.8105(9) 0.8512(6) 0.134(4) Uani 1 1 d G U . . .
H64 H 0.632639 0.816553 0.873353 0.161 Uiso 1 1 calc R U . . .
C65 C 0.6745(11) 0.8128(9) 0.8326(8) 0.134(4) Uani 1 1 d G U . . .
H65 H 0.716047 0.820494 0.842199 0.161 Uiso 1 1 calc R U . . .
C66 C 0.6624(13) 0.8038(9) 0.7995(8) 0.132(3) Uani 1 1 d G U . . .
H66 H 0.695816 0.805359 0.787005 0.158 Uiso 1 1 calc R U . . .
C67 C 0.6504(12) 0.7806(10) 0.7229(7) 0.128(3) Uani 1 1 d G U . . .
C68 C 0.6828(14) 0.8172(8) 0.7197(7) 0.128(3) Uani 1 1 d G U . . .
H68 H 0.669187 0.841019 0.728875 0.154 Uiso 1 1 calc R U . . .
C69 C 0.7355(14) 0.8182(8) 0.7027(8) 0.129(3) Uani 1 1 d G U . . .
H69 H 0.757150 0.842719 0.700602 0.155 Uiso 1 1 calc R U . . .
C70 C 0.7558(12) 0.7826(10) 0.6890(7) 0.129(3) Uani 1 1 d G U . . .
H70 H 0.791042 0.783284 0.677654 0.155 Uiso 1 1 calc R U . . .
C71 C 0.7234(14) 0.7460(8) 0.6922(7) 0.129(3) Uani 1 1 d G U . . .
H71 H 0.736970 0.722149 0.682980 0.155 Uiso 1 1 calc R U . . .
C72 C 0.6707(14) 0.7450(8) 0.7091(8) 0.130(3) Uani 1 1 d G U . . .
H72 H 0.649006 0.720449 0.711253 0.155 Uiso 1 1 calc R U . . .
C73 C 0.1063(12) 0.9231(9) 0.5746(7) 0.126(3) Uani 1 1 d G U . . .
C74 C 0.1098(12) 0.9281(9) 0.5417(8) 0.128(4) Uani 1 1 d G U . . .
H74 H 0.145902 0.918734 0.533170 0.154 Uiso 1 1 calc R U . . .
C75 C 0.0592(15) 0.9472(9) 0.5215(6) 0.130(4) Uani 1 1 d G U . . .
H75 H 0.061482 0.950523 0.499421 0.156 Uiso 1 1 calc R U . . .
C76 C 0.0052(12) 0.9612(9) 0.5342(7) 0.129(4) Uani 1 1 d G U . . .
H76 H -0.028679 0.973939 0.520642 0.155 Uiso 1 1 calc R U . . .
C77 C 0.0017(12) 0.9562(9) 0.5671(8) 0.129(4) Uani 1 1 d G U . . .
H77 H -0.034421 0.965567 0.575613 0.154 Uiso 1 1 calc R U . . .
C78 C 0.0523(15) 0.9371(9) 0.5873(6) 0.126(3) Uani 1 1 d G U . . .
H78 H 0.049999 0.933779 0.609363 0.151 Uiso 1 1 calc R U . . .
C79 C 0.6822(14) 0.5834(9) 0.6156(7) 0.134(3) Uani 1 1 d G U . . .
C80 C 0.6790(13) 0.5409(10) 0.6150(7) 0.136(3) Uani 1 1 d G U . . .
H80 H 0.651719 0.527260 0.627178 0.163 Uiso 1 1 calc R U . . .
C81 C 0.7167(15) 0.5188(7) 0.5962(8) 0.136(4) Uani 1 1 d G U . . .
H81 H 0.714515 0.490376 0.595734 0.164 Uiso 1 1 calc R U . . .
C82 C 0.7575(13) 0.5392(9) 0.5779(7) 0.136(4) Uani 1 1 d G U . . .
H82 H 0.782659 0.524390 0.565332 0.163 Uiso 1 1 calc R U . . .
C83 C 0.7607(13) 0.5817(9) 0.5786(7) 0.136(3) Uani 1 1 d G U . . .
H83 H 0.788006 0.595290 0.566375 0.163 Uiso 1 1 calc R U . . .
C84 C 0.7231(15) 0.6038(7) 0.5974(8) 0.135(3) Uani 1 1 d G U . . .
H84 H 0.725210 0.632175 0.597818 0.162 Uiso 1 1 calc R U . . .
C85 C 0.5783(16) 0.6647(8) 0.5116(8) 0.138(3) Uani 1 1 d G U . . .
C86 C 0.5377(11) 0.6458(10) 0.4863(8) 0.140(4) Uani 1 1 d G U . . .
H86 H 0.495267 0.655069 0.480301 0.168 Uiso 1 1 calc R U . . .
C87 C 0.5604(14) 0.6130(10) 0.4698(7) 0.141(4) Uani 1 1 d G U . . .
H87 H 0.533165 0.600405 0.452880 0.170 Uiso 1 1 calc R U . . .
C88 C 0.6237(16) 0.5992(8) 0.4787(8) 0.141(4) Uani 1 1 d G U . . .
H88 H 0.638905 0.577241 0.467731 0.169 Uiso 1 1 calc R U . . .
C89 C 0.6644(11) 0.6180(10) 0.5040(8) 0.139(3) Uani 1 1 d G U . . .
H89 H 0.706747 0.608740 0.510002 0.167 Uiso 1 1 calc R U . . .
C90 C 0.6417(14) 0.6508(10) 0.5205(7) 0.137(3) Uani 1 1 d G U . . .
H90 H 0.668851 0.663404 0.537423 0.165 Uiso 1 1 calc R U . . .
C91 C 0.1087(16) 0.7521(6) 0.8211(4) 0.143(3) Uani 1 1 d DG U . . .
C92 C 0.1516(11) 0.7834(10) 0.8324(7) 0.143(3) Uani 1 1 d G U . . .
H92 H 0.195153 0.781526 0.829796 0.172 Uiso 1 1 calc R U . . .
C93 C 0.1295(15) 0.8173(8) 0.8476(8) 0.144(4) Uani 1 1 d G U . . .
H93 H 0.158213 0.838233 0.855180 0.173 Uiso 1 1 calc R U . . .
C94 C 0.0645(16) 0.8201(7) 0.8515(6) 0.141(4) Uani 1 1 d G U . . .
H94 H 0.049658 0.842815 0.861700 0.169 Uiso 1 1 calc R U . . .
C95 C 0.0216(11) 0.7889(10) 0.8402(8) 0.141(4) Uani 1 1 d G U . . .
H95 H -0.021958 0.790690 0.842835 0.169 Uiso 1 1 calc R U . . .
C96 C 0.0437(15) 0.7549(7) 0.8250(7) 0.143(3) Uani 1 1 d G U . . .
H96 H 0.014981 0.733983 0.817451 0.171 Uiso 1 1 calc R U . . .
C97 C 0.1270(16) 0.6684(9) 0.8301(8) 0.142(3) Uani 1 1 d G U . . .
C98 C 0.1485(15) 0.6740(8) 0.8632(9) 0.143(3) Uani 1 1 d G U . . .
H98 H 0.166505 0.698882 0.870717 0.171 Uiso 1 1 calc R U . . .
C99 C 0.1433(15) 0.6423(11) 0.8850(6) 0.141(4) Uani 1 1 d G U . . .
H99 H 0.157690 0.646059 0.907113 0.169 Uiso 1 1 calc R U . . .
C100 C 0.1164(15) 0.6051(9) 0.8737(8) 0.142(4) Uani 1 1 d G U . . .
H100 H 0.112877 0.583913 0.888338 0.170 Uiso 1 1 calc R U . . .
C101 C 0.0948(14) 0.5995(8) 0.8407(9) 0.141(3) Uani 1 1 d G U . . .
H101 H 0.076878 0.574589 0.833166 0.169 Uiso 1 1 calc R U . . .
C102 C 0.1001(15) 0.6311(11) 0.8189(6) 0.141(3) Uani 1 1 d G U . . .
H102 H 0.085693 0.627412 0.796770 0.170 Uiso 1 1 calc R U . . .
C103 C -0.1101(13) 0.6464(9) 0.5174(7) 0.131(3) Uani 1 1 d G U . . .
C104 C -0.1318(14) 0.6704(7) 0.4904(8) 0.132(3) Uani 1 1 d G U . . .
H104 H -0.120799 0.698002 0.490325 0.159 Uiso 1 1 calc R U . . .
C105 C -0.1700(14) 0.6533(9) 0.4634(7) 0.131(4) Uani 1 1 d G U . . .
H105 H -0.184543 0.669412 0.445255 0.157 Uiso 1 1 calc R U . . .
C106 C -0.1865(13) 0.6121(9) 0.4634(6) 0.130(4) Uani 1 1 d G U . . .
H106 H -0.212078 0.600631 0.445351 0.156 Uiso 1 1 calc R U . . .
C107 C -0.1648(14) 0.5880(7) 0.4905(8) 0.130(4) Uani 1 1 d G U . . .
H107 H -0.175868 0.560440 0.490517 0.156 Uiso 1 1 calc R U . . .
C108 C -0.1266(14) 0.6051(9) 0.5175(7) 0.129(4) Uani 1 1 d G U . . .
H108 H -0.112123 0.589030 0.535587 0.155 Uiso 1 1 calc R U . . .
C109 C 0.3721(8) 0.7078(6) 0.8541(8) 0.149(3) Uani 1 1 d G U . . .
C110 C 0.3564(13) 0.7169(10) 0.8847(8) 0.150(3) Uani 1 1 d G U . . .
H110 H 0.345211 0.696056 0.898009 0.180 Uiso 1 1 calc R U . . .
C111 C 0.3574(15) 0.7573(11) 0.8953(7) 0.150(4) Uani 1 1 d G U . . .
H111 H 0.346933 0.763411 0.915756 0.180 Uiso 1 1 calc R U . . .
C112 C 0.3741(13) 0.7885(8) 0.8754(8) 0.150(4) Uani 1 1 d G U . . .
H112 H 0.374819 0.815471 0.882494 0.180 Uiso 1 1 calc R U . . .
C113 C 0.3898(15) 0.7793(6) 0.8448(8) 0.146(3) Uani 1 1 d G U . . .
H113 H 0.400983 0.800177 0.831485 0.176 Uiso 1 1 calc R U . . .
C114 C 0.3888(13) 0.7390(7) 0.8342(7) 0.149(3) Uani 1 1 d DG U . . .
H114 H 0.399262 0.732823 0.813737 0.179 Uiso 1 1 calc R U . . .
C115 C 0.0913(15) 0.4531(6) 0.7296(8) 0.133(3) Uani 1 1 d G U . . .
C116 C 0.0653(14) 0.4314(9) 0.7019(7) 0.137(3) Uani 1 1 d G U . . .
H116 H 0.047600 0.445288 0.683137 0.165 Uiso 1 1 calc R U . . .
C117 C 0.0658(14) 0.3889(9) 0.7023(7) 0.134(4) Uani 1 1 d G U . . .
H117 H 0.048443 0.374311 0.683806 0.161 Uiso 1 1 calc R U . . .
C118 C 0.0923(14) 0.3681(6) 0.7304(8) 0.134(4) Uani 1 1 d G U . . .
H118 H 0.092633 0.339623 0.730717 0.160 Uiso 1 1 calc R U . . .
C119 C 0.1183(14) 0.3898(9) 0.7582(7) 0.134(4) Uani 1 1 d G U . . .
H119 H 0.135981 0.375913 0.776959 0.161 Uiso 1 1 calc R U . . .
C120 C 0.1178(14) 0.4323(9) 0.7578(7) 0.134(3) Uani 1 1 d G U . . .
H120 H 0.135138 0.446891 0.776290 0.161 Uiso 1 1 calc R U . . .
C121 C 0.4194(12) 0.4968(9) 0.7924(7) 0.144(3) Uani 1 1 d G U . . .
C122 C 0.4202(13) 0.5232(9) 0.8187(9) 0.146(4) Uani 1 1 d G U . . .
H122 H 0.386673 0.541949 0.818999 0.176 Uiso 1 1 calc R U . . .
C123 C 0.4709(17) 0.5215(9) 0.8446(8) 0.150(4) Uani 1 1 d G U . . .
H123 H 0.471430 0.539133 0.862239 0.180 Uiso 1 1 calc R U . . .
C124 C 0.5210(13) 0.4934(10) 0.8443(7) 0.148(4) Uani 1 1 d G U . . .
H124 H 0.554955 0.492257 0.861586 0.178 Uiso 1 1 calc R U . . .
C125 C 0.5202(14) 0.4670(9) 0.8180(9) 0.149(4) Uani 1 1 d G U . . .
H125 H 0.553725 0.448197 0.817692 0.178 Uiso 1 1 calc R U . . .
C126 C 0.4695(17) 0.4687(9) 0.7920(7) 0.146(3) Uani 1 1 d G U . . .
H126 H 0.468969 0.451013 0.774452 0.175 Uiso 1 1 calc R U . . .
C127 C 0.3315(8) 0.4433(6) 0.7553(8) 0.141(3) Uani 1 1 d G U . . .
C128 C 0.3042(13) 0.4251(9) 0.7803(7) 0.140(3) Uani 1 1 d G U . . .
H128 H 0.299797 0.440080 0.798949 0.168 Uiso 1 1 calc R U . . .
C129 C 0.2834(13) 0.3847(10) 0.7776(7) 0.139(4) Uani 1 1 d G U . . .
H129 H 0.265157 0.372574 0.794302 0.167 Uiso 1 1 calc R U . . .
C130 C 0.2900(12) 0.3624(7) 0.7498(9) 0.139(4) Uani 1 1 d G U . . .
H130 H 0.276089 0.335309 0.747890 0.167 Uiso 1 1 calc R U . . .
C131 C 0.3173(15) 0.3805(9) 0.7247(7) 0.142(4) Uani 1 1 d G U . . .
H131 H 0.321662 0.365550 0.706124 0.170 Uiso 1 1 calc R U . . .
C132 C 0.3380(12) 0.4209(10) 0.7275(7) 0.142(3) Uani 1 1 d G U . . .
H132 H 0.356303 0.433056 0.710771 0.171 Uiso 1 1 calc R U . . .
C133 C 0.2248(13) 0.9442(8) 0.6174(7) 0.125(3) Uani 1 1 d G U . . .
C134 C 0.2915(14) 0.9385(7) 0.6254(7) 0.125(3) Uani 1 1 d G U . . .
H134 H 0.310101 0.913737 0.620822 0.151 Uiso 1 1 calc R U . . .
C135 C 0.3304(10) 0.9699(9) 0.6402(7) 0.128(3) Uani 1 1 d G U . . .
H135 H 0.374986 0.966038 0.645605 0.153 Uiso 1 1 calc R U . . .
C136 C 0.3025(13) 1.0069(8) 0.6471(7) 0.126(4) Uani 1 1 d G U . . .
H136 H 0.328532 1.027885 0.656995 0.152 Uiso 1 1 calc R U . . .
C137 C 0.2358(14) 1.0126(7) 0.6390(7) 0.127(4) Uani 1 1 d G U . . .
H137 H 0.217194 1.037431 0.643603 0.153 Uiso 1 1 calc R U . . .
C138 C 0.1969(10) 0.9813(9) 0.6242(7) 0.126(3) Uani 1 1 d G U . . .
H138 H 0.152308 0.985131 0.618820 0.151 Uiso 1 1 calc R U . . .
C139 C 0.3430(13) 0.6135(10) 0.8886(8) 0.153(3) Uani 1 1 d G U . . .
H139 H 0.300414 0.618088 0.878809 0.183 Uiso 1 1 calc R U . . .
C140 C 0.3555(15) 0.5897(10) 0.9166(9) 0.156(4) Uani 1 1 d G U . . .
H140 H 0.321189 0.578370 0.925535 0.187 Uiso 1 1 calc R U . . .
C141 C 0.4192(19) 0.5827(9) 0.9312(7) 0.156(4) Uani 1 1 d G U . . .
H141 H 0.427534 0.566828 0.949887 0.187 Uiso 1 1 calc R U . . .
C142 C 0.4705(13) 0.5996(11) 0.9178(9) 0.155(4) Uani 1 1 d G U . . .
H142 H 0.513105 0.595003 0.927514 0.186 Uiso 1 1 calc R U . . .
C143 C 0.4580(16) 0.6234(9) 0.8898(9) 0.154(3) Uani 1 1 d G U . . .
H143 H 0.492332 0.634721 0.880788 0.184 Uiso 1 1 calc R U . . .
C144 C 0.3943(19) 0.6303(6) 0.8752(6) 0.152(3) Uani 1 1 d G U . . .
C300 C 0.584(3) 0.4996(15) 0.7167(11) 0.156(9) Uani 1 1 d D U . . .
H300 H 0.624027 0.515670 0.722593 0.188 Uiso 1 1 calc R U . . .
C301 C 0.592(3) 0.4768(16) 0.6860(12) 0.165(8) Uani 1 1 d D U . . .
H30E H 0.603853 0.449023 0.691300 0.248 Uiso 1 1 calc R U . . .
H30F H 0.624432 0.489692 0.675637 0.248 Uiso 1 1 calc R U . . .
H30G H 0.550924 0.477130 0.671511 0.248 Uiso 1 1 calc R U . . .
C302 C 0.565(2) 0.4844(16) 0.7479(12) 0.159(6) Uani 1 1 d D U . . .
H30H H 0.523203 0.471670 0.743485 0.238 Uiso 1 1 calc R U . . .
H30I H 0.563544 0.506946 0.762522 0.238 Uiso 1 1 calc R U . . .
H30J H 0.596665 0.464801 0.757566 0.238 Uiso 1 1 calc R U . . .
C303 C 0.610(2) 0.6774(13) 0.8294(13) 0.153(8) Uani 1 1 d D U . . .
H30K H 0.570778 0.680271 0.838948 0.229 Uiso 1 1 calc R U . . .
H30L H 0.618018 0.702346 0.818535 0.229 Uiso 1 1 calc R U . . .
H30M H 0.645670 0.671530 0.846119 0.229 Uiso 1 1 calc R U . . .
C304 C 0.602(2) 0.6458(16) 0.8072(12) 0.139(6) Uani 1 1 d . U . . .
H304 H 0.641775 0.643678 0.797170 0.167 Uiso 1 1 calc R U . . .
C305 C 0.599(3) 0.6101(13) 0.8287(13) 0.156(9) Uani 1 1 d D U . . .
H30N H 0.618975 0.616724 0.850422 0.234 Uiso 1 1 calc R U . . .
H30O H 0.620892 0.587320 0.820756 0.234 Uiso 1 1 calc R U . . .
H30P H 0.554016 0.602966 0.828967 0.234 Uiso 1 1 calc R U . . .
C313 C 0.346620 0.8749(16) 0.4873(11) 0.163(11) Uani 1 1 d D U . . .
H31A H 0.302556 0.876683 0.476441 0.244 Uiso 1 1 calc R U . . .
H31B H 0.363124 0.847915 0.484613 0.244 Uiso 1 1 calc R U . . .
H31C H 0.372881 0.894571 0.478046 0.244 Uiso 1 1 calc R U . . .
C314 C 0.349(3) 0.8837(13) 0.5227(11) 0.151(11) Uani 1 1 d D U . . .
H314 H 0.394964 0.888419 0.530327 0.182 Uiso 1 1 calc R U . . .
C315 C 0.318(3) 0.9235(13) 0.5294(13) 0.153(9) Uani 1 1 d D U . . .
H31D H 0.349235 0.945181 0.529059 0.229 Uiso 1 1 calc R U . . .
H31E H 0.304471 0.922549 0.550488 0.229 Uiso 1 1 calc R U . . .
H31F H 0.281166 0.928521 0.513082 0.229 Uiso 1 1 calc R U . . .
C316 C 0.2302(11) 0.7130(13) 0.8030(13) 0.145(3) Uani 1 1 d D U . . .
H31G H 0.239860 0.733293 0.787419 0.174 Uiso 1 1 calc R U . . .
H31H H 0.250159 0.721616 0.824565 0.174 Uiso 1 1 calc R U . . .
C317 C 0.257(2) 0.6722(12) 0.7951(11) 0.145(3) Uani 1 1 d D U . . .
H31I H 0.222433 0.656704 0.782449 0.174 Uiso 1 1 calc R U . . .
H31J H 0.290012 0.676970 0.781220 0.174 Uiso 1 1 calc R U . . .
C318 C 0.287(2) 0.6464(15) 0.8230(12) 0.146(3) Uani 1 1 d D U . . .
H31K H 0.285348 0.618117 0.815830 0.176 Uiso 1 1 calc R U . . .
H31L H 0.259503 0.648421 0.840007 0.176 Uiso 1 1 calc R U . . .
C319 C 0.3855(18) 0.7554(16) 0.4458(13) 0.158(9) Uani 1 1 d D U . . .
H31M H 0.389865 0.759145 0.423251 0.237 Uiso 1 1 calc R U . . .
H31N H 0.426450 0.746944 0.457726 0.237 Uiso 1 1 calc R U . . .
H31O H 0.372419 0.780761 0.454501 0.237 Uiso 1 1 calc R U . . .
C320 C 0.334(2) 0.7224(13) 0.4486(13) 0.159(7) Uani 1 1 d D U . . .
H320 H 0.342309 0.696589 0.438034 0.190 Uiso 1 1 calc R U . . .
C321 C 0.2802(17) 0.7480(16) 0.4286(13) 0.159(6) Uani 1 1 d D U . . .
H32A H 0.239670 0.733445 0.426540 0.239 Uiso 1 1 calc R U . . .
H32B H 0.291270 0.752926 0.407284 0.239 Uiso 1 1 calc R U . . .
H32C H 0.275967 0.773658 0.439312 0.239 Uiso 1 1 calc R U . . .
C322 C 0.548(2) 0.5426(14) 0.5439(12) 0.147(5) Uani 1 1 d D U . . .
H32D H 0.540419 0.570565 0.549397 0.221 Uiso 1 1 calc R U . . .
H32E H 0.592621 0.535807 0.550455 0.221 Uiso 1 1 calc R U . . .
H32F H 0.536591 0.539023 0.520728 0.221 Uiso 1 1 calc R U . . .
C323 C 0.506(3) 0.5148(15) 0.5612(14) 0.163(9) Uani 1 1 d D U . . .
H323 H 0.467152 0.521519 0.545352 0.196 Uiso 1 1 calc R U . . .
C324 C 0.468(2) 0.4814(14) 0.5758(14) 0.164(7) Uani 1 1 d D U . . .
H32G H 0.440530 0.493511 0.589678 0.247 Uiso 1 1 calc R U . . .
H32H H 0.442424 0.466383 0.558702 0.247 Uiso 1 1 calc R U . . .
H32I H 0.498453 0.463167 0.588429 0.247 Uiso 1 1 calc R U . . .
C309 C -0.089(2) 0.5317(13) 0.6586(9) 0.149(11) Uani 1 1 d D U . . .
H30Q H -0.093465 0.553059 0.673941 0.223 Uiso 1 1 calc R U . . .
H30R H -0.128967 0.516387 0.654423 0.223 Uiso 1 1 calc R U . . .
H30S H -0.054242 0.513798 0.667275 0.223 Uiso 1 1 calc R U . . .
C310 C -0.0751(17) 0.5498(8) 0.6278(9) 0.144(10) Uani 1 1 d D U . . .
H310 H -0.110411 0.567528 0.617525 0.173 Uiso 1 1 calc R U . . .
C311 C -0.0714(19) 0.5104(10) 0.6098(10) 0.154(9) Uani 1 1 d D U . . .
H31P H -0.051924 0.489793 0.624633 0.231 Uiso 1 1 calc R U . . .
H31Q H -0.045558 0.514233 0.592786 0.231 Uiso 1 1 calc R U . . .
H31R H -0.114439 0.501959 0.600522 0.231 Uiso 1 1 calc R U . . .
S2 S 0.0021(4) 0.5764(2) 0.6357(2) 0.085(2) Uani 1 1 d D . . . .
C325 C -0.0828(19) 0.7364(13) 0.7396(10) 0.140(6) Uani 1 1 d D U . . .
H32J H -0.124201 0.741642 0.746370 0.209 Uiso 1 1 calc R U . . .
H32K H -0.073798 0.757441 0.724752 0.209 Uiso 1 1 calc R U . . .
H32L H -0.049497 0.736393 0.758314 0.209 Uiso 1 1 calc R U . . .
C326 C -0.0844(16) 0.6961(12) 0.7232(9) 0.145(8) Uani 1 1 d D U . . .
H326 H -0.095691 0.673024 0.736313 0.174 Uiso 1 1 calc R U . . .
C327 C -0.1357(16) 0.7076(14) 0.6951(10) 0.146(6) Uani 1 1 d D U . . .
H32M H -0.164908 0.727115 0.702307 0.219 Uiso 1 1 calc R U . . .
H32N H -0.159484 0.683557 0.687142 0.219 Uiso 1 1 calc R U . . .
H32O H -0.115375 0.719332 0.678035 0.219 Uiso 1 1 calc R U . . .
S4 S -0.0096(5) 0.6900(3) 0.7063(3) 0.106(3) Uani 1 1 d D U . . .
C328 C -0.018(2) 0.7111(14) 0.5422(13) 0.134(3) Uani 1 1 d . U . . .
H32P H -0.049596 0.728023 0.528452 0.161 Uiso 1 1 calc R U . . .
H32Q H -0.003348 0.726815 0.561651 0.161 Uiso 1 1 calc R U . . .
C329 C 0.036(2) 0.7057(16) 0.5253(14) 0.140(4) Uani 1 1 d . U . . .
H32R H 0.025634 0.686912 0.507176 0.167 Uiso 0.343(4) 1 calc R U P A 1
H32S H 0.073244 0.694925 0.539881 0.167 Uiso 0.343(4) 1 calc R U P A 1
Ag1 Ag 0.1780(3) 0.6037(2) 0.54370(16) 0.0902(14) Uani 0.5 1 d . U P A 1
Cu6A Cu 0.1497(4) 0.5261(3) 0.5813(2) 0.0764(15) Uani 0.5 1 d . . P A 1
Ag2 Ag 0.4170(3) 0.5766(2) 0.57643(19) 0.1173(14) Uani 0.5 1 d D U P A 1
Cu6B Cu 0.1275(4) 0.5459(3) 0.5856(2) 0.0764(15) Uani 0.5 1 d . . P A 2
P18 P 0.1398(7) 0.7087(4) 0.8016(3) 0.120(4) Uani 1 1 d D U . . .
P19 P 0.5372(5) 0.7033(4) 0.5357(3) 0.107(3) Uani 1 1 d . U . . .
P20 P 0.6356(5) 0.6077(3) 0.6437(3) 0.097(3) Uani 1 1 d . U . . .
P21 P 0.3705(7) 0.6585(4) 0.8411(3) 0.137(4) Uani 1 1 d D U . . .
S3 S 0.3286(4) 0.8410(2) 0.5490(2) 0.081(2) Uani 1 1 d . . . . .
S5 S 0.5154(6) 0.5384(4) 0.7013(3) 0.119(2) Uani 1 1 d . . . . .
S6 S 0.3639(7) 0.4914(4) 0.6541(4) 0.132(4) Uani 1 1 d . . . . .
S7 S 0.1446(6) 0.5009(4) 0.6309(3) 0.119(2) Uani 1 1 d D . . . .
S8 S 0.4907(5) 0.5660(4) 0.5890(3) 0.107(2) Uani 1 1 d D . . . .
S10 S 0.0797(6) 0.5786(4) 0.5441(3) 0.119(2) Uani 1 1 d . U . . .
S11 S 0.3218(5) 0.7158(4) 0.4925(3) 0.107(2) Uani 1 1 d . . . . .
Cl25 Cl 0.2604(5) 0.4950(3) 0.5526(2) 0.102(3) Uani 1 1 d . . . . .
S9B S 0.3146(5) 0.6161(3) 0.5176(2) 0.099(3) Uani 1 1 d . U . A 2
C146 C 0.0222(16) 0.6544(10) 0.4213(9) 0.153(4) Uani 1 1 d G U . . .
H146 H -0.011965 0.669622 0.427205 0.184 Uiso 1 1 calc R U . . .
C157 C 0.0851(19) 0.6605(10) 0.4373(8) 0.153(4) Uani 1 1 d G U . . .
C145 C 0.1362(13) 0.6377(11) 0.4284(9) 0.155(4) Uani 1 1 d G U . . .
H145 H 0.178278 0.641765 0.439148 0.186 Uiso 1 1 calc R U . . .
C171 C 0.1242(15) 0.6089(10) 0.4036(9) 0.156(4) Uani 1 1 d G U . . .
H171 H 0.158369 0.593726 0.397704 0.187 Uiso 1 1 calc R U . . .
C201 C 0.0613(18) 0.6029(10) 0.3876(8) 0.156(4) Uani 1 1 d G U . . .
H201 H 0.053293 0.583634 0.371010 0.187 Uiso 1 1 calc R U . . .
C147 C 0.0102(13) 0.6256(11) 0.3965(9) 0.155(4) Uani 1 1 d G U . . .
H147 H -0.031874 0.621582 0.385761 0.186 Uiso 1 1 calc R U . . .
C154 C 0.048(3) 0.5433(16) 0.5099(13) 0.149(9) Uani 1 1 d . U . . .
H154 H 0.011961 0.526605 0.515653 0.178 Uiso 1 1 calc R U . . .
C156 C 0.102(3) 0.5165(16) 0.5012(13) 0.156(8) Uani 1 1 d . U . . .
H15A H 0.138514 0.533177 0.498409 0.234 Uiso 1 1 calc R U . . .
H15B H 0.086925 0.502057 0.481358 0.234 Uiso 1 1 calc R U . . .
H15C H 0.114438 0.497124 0.518440 0.234 Uiso 1 1 calc R U . . .
C151 C 0.238(2) 0.5714(17) 0.4597(13) 0.158(6) Uani 1 1 d D U . . .
H15D H 0.238843 0.565383 0.437191 0.237 Uiso 1 1 calc R U . . .
H15E H 0.213290 0.596022 0.461395 0.237 Uiso 1 1 calc R U . . .
H15F H 0.217458 0.549156 0.469478 0.237 Uiso 1 1 calc R U . . .
C148 C 0.378(2) 0.4398(16) 0.6504(12) 0.151(6) Uani 1 1 d D U . . .
H148 H 0.349314 0.421798 0.660402 0.182 Uiso 1 1 calc R U . . .
C149 C 0.451(2) 0.4316(16) 0.6608(14) 0.157(6) Uani 1 1 d D U . . .
H14A H 0.475803 0.450040 0.649519 0.235 Uiso 1 1 calc R U . . .
H14B H 0.460718 0.403915 0.655549 0.235 Uiso 1 1 calc R U . . .
H14C H 0.462045 0.435769 0.683867 0.235 Uiso 1 1 calc R U . . .
C155 C 0.024(2) 0.5692(16) 0.4775(13) 0.153(6) Uani 1 1 d . U . . .
H15G H 0.001278 0.593031 0.482892 0.229 Uiso 1 1 calc R U . . .
H15H H -0.003685 0.552645 0.462295 0.229 Uiso 1 1 calc R U . . .
H15I H 0.061640 0.577347 0.468004 0.229 Uiso 1 1 calc R U . . .
C152 C 0.3080(18) 0.5772(18) 0.4777(13) 0.159(7) Uani 1 1 d D U . . .
H152 H 0.308123 0.552086 0.490520 0.190 Uiso 0.5 1 calc R U P A 2
C150 C 0.380(3) 0.4320(16) 0.6142(12) 0.161(8) Uani 1 1 d D U . . .
H15J H 0.337359 0.436583 0.602167 0.242 Uiso 1 1 calc R U . . .
H15K H 0.392874 0.404292 0.611213 0.242 Uiso 1 1 calc R U . . .
H15L H 0.410336 0.450371 0.606613 0.242 Uiso 1 1 calc R U . . .
C153 C 0.3833(18) 0.5816(17) 0.4827(13) 0.154(6) Uani 1 1 d D U . . .
H15M H 0.396113 0.604398 0.496728 0.232 Uiso 1 1 calc R U . . .
H15N H 0.397438 0.585966 0.461981 0.232 Uiso 1 1 calc R U . . .
H15O H 0.402806 0.557019 0.492373 0.232 Uiso 1 1 calc R U . . .
Sb1 Sb 0.3810(2) 0.62271(14) 0.38303(11) 0.1617(14) Uani 1 1 d D U . . .
Sb2 Sb 0.1752(3) 0.95602(18) 0.42778(14) 0.1957(19) Uani 1 1 d D U . . .
F56 F 0.3895(13) 0.6276(8) 0.4267(5) 0.194(5) Uani 1 1 d D U . . .
F86 F 0.2359(13) 0.9834(10) 0.4543(7) 0.274(10) Uani 1 1 d D U . . .
F97 F 0.2986(10) 0.6401(8) 0.3798(7) 0.199(4) Uani 1 1 d D U . . .
F110 F 0.3560(13) 0.5714(6) 0.3833(7) 0.199(5) Uani 1 1 d D U . . .
F124 F 0.3767(13) 0.6200(8) 0.3399(5) 0.201(5) Uani 1 1 d D U . . .
F131 F 0.1181(14) 0.9833(11) 0.4486(8) 0.299(9) Uani 1 1 d D U . . .
F145 F 0.4047(13) 0.6760(6) 0.3817(7) 0.202(5) Uani 1 1 d D U . . .
F161 F 0.1083(14) 0.9312(10) 0.4025(7) 0.277(10) Uani 1 1 d D U . . .
F174 F 0.1751(17) 0.9159(9) 0.4576(7) 0.271(10) Uani 1 1 d D U . . .
F213 F 0.4659(10) 0.6096(8) 0.3880(6) 0.199(4) Uani 1 1 d D U . . .
F185 F 0.2329(15) 0.9294(10) 0.4082(8) 0.299(9) Uani 1 1 d D U . . .
C161 C 0.1063(18) 0.7453(8) 0.4545(9) 0.151(4) Uani 1 1 d G U . A 2
C160 C 0.0689(15) 0.7535(10) 0.4246(9) 0.152(4) Uani 1 1 d G U . A 2
H160 H 0.041774 0.733416 0.414111 0.182 Uiso 1 1 calc R U . A 2
C159 C 0.0721(16) 0.7918(11) 0.4103(7) 0.153(4) Uani 1 1 d G U . A 2
H159 H 0.047069 0.797266 0.390244 0.184 Uiso 1 1 calc R U . A 2
C158 C 0.1127(17) 0.8218(9) 0.4259(9) 0.153(4) Uani 1 1 d G U . A 2
H158 H 0.114803 0.847377 0.416374 0.183 Uiso 1 1 calc R U . A 2
C163 C 0.1501(15) 0.8136(10) 0.4559(9) 0.153(4) Uani 1 1 d G U . A 2
H163 H 0.177244 0.833639 0.466373 0.183 Uiso 1 1 calc R U . A 2
C162 C 0.1469(16) 0.7753(11) 0.4702(7) 0.151(4) Uani 1 1 d G U . A 2
H162 H 0.171950 0.769789 0.490242 0.181 Uiso 1 1 calc R U . A 2
F134 F 0.1720(17) 0.9979(8) 0.3998(7) 0.280(10) Uani 1 1 d D U . . .
C165 C 0.175(3) 0.4300(16) 0.6344(14) 0.163(8) Uani 1 1 d . U . . .
H16A H 0.211060 0.448114 0.640304 0.245 Uiso 1 1 calc R U . . .
H16B H 0.187042 0.408488 0.620843 0.245 Uiso 1 1 calc R U . . .
H16C H 0.162258 0.418441 0.653792 0.245 Uiso 1 1 calc R U . . .
C164 C 0.118(2) 0.4537(9) 0.6161(13) 0.151(6) Uani 1 1 d D U . . .
H164 H 0.128336 0.454124 0.593784 0.182 Uiso 1 1 calc R U . . .
C166 C 0.044(2) 0.4564(16) 0.6110(14) 0.161(7) Uani 1 1 d D U . . .
H16D H 0.027743 0.444315 0.629303 0.241 Uiso 1 1 calc R U . . .
H16E H 0.026347 0.441967 0.591496 0.241 Uiso 1 1 calc R U . . .
H16F H 0.030805 0.484561 0.609053 0.241 Uiso 1 1 calc R U . . .
Ag3 Ag 0.2568(3) 0.51601(17) 0.63765(13) 0.0890(14) Uani 0.5 1 d . U P A .

loop_
_atom_site_aniso_label
_atom_site_aniso_U_11
_atom_site_aniso_U_22
_atom_site_aniso_U_33
_atom_site_aniso_U_23
_atom_site_aniso_U_13
_atom_site_aniso_U_12
W1 0.0586(6) 0.0364(5) 0.0576(6) -0.0068(4) 0.0051(5) -0.0051(4)
W2 0.0516(5) 0.0392(5) 0.0774(7) -0.0070(4) 0.0313(5) 0.0032(4)
W3 0.0630(6) 0.0323(5) 0.0666(6) 0.0007(4) 0.0231(5) -0.0031(4)
W4 0.0318(4) 0.0503(5) 0.0610(6) -0.0134(4) 0.0039(4) 0.0039(4)
W5 0.0615(6) 0.0364(5) 0.0614(6) 0.0020(4) 0.0036(5) 0.0073(4)
W6 0.0451(5) 0.0340(5) 0.0770(7) -0.0008(4) 0.0228(5) -0.0043(4)
W7 0.0298(4) 0.0479(5) 0.0863(7) -0.0040(5) 0.0089(4) 0.0045(4)
W8 0.0518(6) 0.0660(7) 0.0549(6) 0.0078(5) 0.0055(5) 0.0095(5)
W9 0.0464(5) 0.0543(6) 0.0574(6) -0.0063(4) 0.0211(4) -0.0069(4)
Si1 0.021(2) 0.043(3) 0.041(3) 0.016(2) 0.012(2) 0.002(2)
Ag1A 0.0617(15) 0.0794(18) 0.096(2) -0.0356(15) -0.0041(15) 0.0055(13)
Ag2A 0.0822(17) 0.0622(16) 0.103(2) -0.0331(15) 0.0122(16) -0.0076(13)
Ag3A 0.0529(13) 0.0734(16) 0.0742(16) -0.0209(13) 0.0077(12) 0.0072(12)
Ag1B 0.0617(15) 0.0794(18) 0.096(2) -0.0356(15) -0.0041(15) 0.0055(13)
Ag2B 0.0822(17) 0.0622(16) 0.103(2) -0.0331(15) 0.0122(16) -0.0076(13)
Ag3B 0.0529(13) 0.0734(16) 0.0742(16) -0.0209(13) 0.0077(12) 0.0072(12)
Ag4 0.0673(12) 0.0571(12) 0.0871(14) -0.0312(10) 0.0070(11) 0.0043(9)
O1 0.065(8) 0.061(8) 0.062(8) -0.012(6) 0.009(7) -0.002(6)
O2 0.055(7) 0.044(7) 0.074(8) 0.007(6) 0.024(6) -0.001(6)
O3 0.050(7) 0.063(8) 0.076(8) -0.010(7) 0.032(6) -0.003(6)
O4 0.045(5) 0.040(5) 0.044(5) -0.003(4) 0.011(4) -0.004(4)
O5 0.054(5) 0.048(5) 0.056(5) 0.001(4) 0.013(4) 0.003(4)
O6 0.051(5) 0.047(5) 0.056(5) -0.003(4) 0.012(4) -0.002(4)
O7 0.068(10) 0.020(7) 0.051(9) -0.016(6) 0.020(7) -0.004(6)
O8 0.071(10) 0.019(7) 0.076(11) -0.006(7) 0.044(9) -0.007(6)
O9 0.078(11) 0.018(6) 0.043(8) 0.002(6) 0.014(7) -0.002(6)
O10 0.043(8) 0.042(8) 0.045(8) -0.005(6) 0.004(6) -0.010(6)
O11 0.047(8) 0.039(8) 0.053(9) -0.005(7) 0.000(7) -0.006(6)
O12 0.048(9) 0.042(8) 0.054(9) -0.001(7) 0.002(7) 0.006(7)
O13 0.070(11) 0.043(9) 0.059(10) 0.006(7) 0.021(8) 0.005(7)
O14 0.085(13) 0.054(10) 0.070(11) 0.015(9) 0.018(10) -0.006(9)
O15 0.100(15) 0.048(11) 0.132(18) 0.013(11) 0.059(14) 0.002(10)
O16 0.043(9) 0.059(10) 0.088(13) -0.018(9) 0.011(8) 0.006(7)
O17 0.082(7) 0.080(7) 0.080(7) -0.002(5) 0.016(5) 0.008(5)
O18 0.066(11) 0.075(12) 0.046(9) -0.013(8) 0.006(8) -0.001(9)
O19 0.092(8) 0.100(8) 0.094(8) -0.003(5) 0.013(5) 0.005(5)
O20 0.078(13) 0.081(13) 0.081(13) 0.050(11) -0.002(10) 0.002(10)
O21 0.085(14) 0.085(14) 0.089(14) -0.012(11) 0.034(11) -0.041(11)
O22 0.021(7) 0.075(12) 0.106(14) 0.009(10) 0.009(8) 0.008(7)
O23 0.138(19) 0.036(9) 0.082(13) 0.011(9) -0.004(13) -0.008(10)
O24 0.087(13) 0.034(9) 0.100(14) 0.009(9) 0.044(11) -0.006(8)
O25 0.070(12) 0.035(9) 0.129(17) -0.022(10) -0.007(11) 0.005(8)
O26 0.051(10) 0.085(14) 0.105(15) -0.033(12) 0.001(10) 0.012(9)
O27 0.049(10) 0.050(10) 0.108(15) -0.017(9) 0.017(9) 0.002(8)
O28 0.059(11) 0.060(11) 0.084(12) -0.004(9) 0.020(9) 0.002(8)
O29 0.092(13) 0.043(9) 0.067(11) -0.002(8) -0.005(10) 0.018(9)
O30 0.042(9) 0.069(12) 0.110(15) -0.041(11) -0.011(9) 0.012(8)
O31 0.063(11) 0.080(12) 0.071(12) -0.015(10) 0.032(9) -0.015(9)
O32 0.068(11) 0.069(11) 0.062(11) -0.005(9) -0.019(9) 0.018(9)
O33 0.036(9) 0.057(11) 0.131(17) -0.027(11) 0.002(10) 0.014(8)
O34 0.068(11) 0.038(9) 0.106(14) -0.013(9) 0.028(10) -0.015(8)
C30A 0.127(7) 0.138(7) 0.167(8) -0.006(7) 0.007(7) -0.010(6)
P1A 0.083(18) 0.17(3) 0.060(14) 0.041(17) 0.018(13) 0.023(18)
C30B 0.125(6) 0.137(7) 0.167(7) -0.007(6) 0.007(6) -0.009(6)
P1B 0.114(14) 0.24(3) 0.068(9) 0.056(13) 0.003(9) -0.002(15)
P11 0.048(4) 0.053(4) 0.123(7) -0.003(4) -0.020(4) -0.003(3)
P12 0.059(4) 0.053(4) 0.103(6) 0.018(4) 0.018(4) -0.011(3)
P13 0.063(5) 0.055(4) 0.154(9) 0.047(5) -0.007(5) -0.006(4)
P14 0.074(5) 0.053(4) 0.126(7) -0.017(4) 0.046(5) 0.003(4)
P15 0.096(6) 0.070(5) 0.128(8) 0.024(5) 0.048(6) 0.027(5)
P16 0.066(5) 0.067(5) 0.099(6) -0.011(4) 0.031(4) -0.002(4)
P17 0.055(4) 0.101(6) 0.080(5) -0.025(5) -0.005(4) -0.011(4)
S1 0.079(5) 0.129(8) 0.081(5) -0.015(5) -0.004(4) -0.029(5)
Ag5A 0.0531(18) 0.0710(17) 0.099(3) 0.0082(18) 0.0186(17) 0.0107(14)
Ag5B 0.0531(18) 0.0710(17) 0.099(3) 0.0082(18) 0.0186(17) 0.0107(14)
Ag6 0.0830(16) 0.0692(14) 0.126(2) 0.0211(14) 0.0218(14) 0.0275(12)
Ag7 0.0676(13) 0.0571(12) 0.1021(16) 0.0162(11) 0.0087(12) -0.0131(10)
Ag8A 0.080(2) 0.099(3) 0.086(2) -0.008(2) 0.0082(17) -0.001(2)
Ag8B 0.080(2) 0.099(3) 0.086(2) -0.008(2) 0.0082(17) -0.001(2)
Ag9A 0.0766(18) 0.076(2) 0.0577(14) 0.0013(15) 0.0066(13) -0.0002(15)
Ag9B 0.0766(18) 0.076(2) 0.0577(14) 0.0013(15) 0.0066(13) -0.0002(15)
Ag10 0.0628(13) 0.140(2) 0.0831(15) -0.0351(15) 0.0255(12) 0.0050(13)
Ag11 0.0520(11) 0.0628(13) 0.1259(19) 0.0000(12) -0.0147(12) -0.0014(9)
Ag12 0.0802(15) 0.0878(16) 0.0850(15) 0.0000(12) 0.0217(12) 0.0010(12)
Ag13 0.0931(16) 0.0716(14) 0.1056(18) 0.0133(13) 0.0311(14) 0.0276(12)
Ag14 0.0773(15) 0.0656(14) 0.186(3) -0.0233(16) 0.0541(17) 0.0122(12)
Ag15 0.135(2) 0.1017(18) 0.131(2) 0.0220(15) 0.0864(17) 0.0211(15)
Ag18 0.0758(15) 0.0948(17) 0.1001(18) 0.0054(14) 0.0002(13) -0.0059(13)
Ag19 0.0742(14) 0.0660(13) 0.0995(16) -0.0053(12) 0.0227(12) -0.0049(10)
Ag20 0.0740(15) 0.0572(13) 0.180(3) -0.0055(15) 0.0380(16) 0.0007(11)
Ag35 0.0668(13) 0.1006(17) 0.0803(15) -0.0191(13) -0.0033(11) -0.0226(12)
Ag38 0.055(2) 0.061(2) 0.066(2) -0.0078(17) 0.0129(17) 0.0043(16)
Ag39 0.088(2) 0.083(2) 0.096(3) 0.003(3) 0.004(2) -0.0067(17)
Ag41 0.089(2) 0.119(3) 0.141(3) 0.021(2) 0.008(2) 0.005(2)
C1 0.118(6) 0.114(6) 0.172(7) 0.033(6) 0.034(6) -0.003(6)
C2 0.119(6) 0.114(6) 0.175(7) 0.035(6) 0.029(6) -0.003(6)
C3 0.123(6) 0.118(6) 0.178(7) 0.035(6) 0.026(6) -0.003(6)
C4 0.104(6) 0.112(6) 0.155(6) -0.003(6) 0.040(5) 0.007(5)
C5 0.104(6) 0.111(6) 0.156(6) -0.001(6) 0.038(6) 0.009(5)
C6 0.107(6) 0.111(6) 0.157(6) 0.002(6) 0.039(6) 0.011(5)
C7 0.111(6) 0.124(6) 0.152(6) -0.001(6) 0.041(5) 0.002(5)
C8 0.109(6) 0.125(6) 0.151(6) -0.002(6) 0.042(5) 0.001(5)
C9 0.112(6) 0.128(6) 0.151(6) -0.001(6) 0.040(5) 0.000(5)
C10 0.113(6) 0.140(6) 0.156(6) -0.003(6) 0.042(5) 0.007(5)
C11 0.111(6) 0.140(7) 0.156(7) -0.003(6) 0.045(6) 0.010(6)
C12 0.110(6) 0.140(7) 0.154(7) -0.002(6) 0.045(6) 0.013(6)
C13 0.104(6) 0.113(6) 0.157(6) -0.004(6) 0.038(5) 0.006(5)
C14 0.106(6) 0.114(6) 0.157(6) -0.004(6) 0.037(5) 0.007(5)
C15 0.107(6) 0.116(6) 0.159(7) -0.003(6) 0.035(6) 0.007(6)
C16 0.106(6) 0.117(7) 0.158(7) -0.004(6) 0.034(6) 0.005(6)
C17 0.107(6) 0.118(6) 0.160(6) -0.006(6) 0.030(5) 0.003(5)
C18 0.105(5) 0.115(6) 0.158(6) -0.005(5) 0.034(5) 0.004(5)
C19 0.105(6) 0.113(6) 0.156(6) -0.004(6) 0.043(5) 0.007(5)
C20 0.107(6) 0.114(6) 0.156(6) -0.004(6) 0.043(6) 0.006(5)
C21 0.107(7) 0.114(7) 0.156(7) -0.004(7) 0.047(6) 0.007(6)
C22 0.108(7) 0.115(7) 0.156(7) -0.004(7) 0.046(6) 0.007(6)
C23 0.115(6) 0.118(6) 0.159(6) 0.001(6) 0.046(6) 0.007(6)
C24 0.108(6) 0.115(6) 0.156(7) -0.004(6) 0.046(6) 0.008(6)
C25 0.105(6) 0.120(6) 0.161(7) -0.010(6) 0.019(6) -0.003(5)
C26 0.107(6) 0.121(6) 0.162(7) -0.010(6) 0.020(6) -0.003(5)
C27 0.107(6) 0.120(6) 0.162(7) -0.009(6) 0.024(6) 0.000(6)
C28 0.106(6) 0.120(6) 0.162(7) -0.009(6) 0.025(6) 0.000(6)
C29 0.107(7) 0.121(7) 0.163(7) -0.008(7) 0.023(6) 0.000(6)
C30 0.107(6) 0.122(6) 0.163(7) -0.009(6) 0.021(6) -0.002(6)
C31 0.118(6) 0.116(6) 0.172(7) 0.032(6) 0.038(6) -0.003(6)
C32 0.121(6) 0.119(6) 0.172(7) 0.029(6) 0.041(6) -0.002(6)
C33 0.122(6) 0.120(6) 0.172(7) 0.029(6) 0.040(6) -0.001(6)
C34 0.118(7) 0.118(7) 0.171(8) 0.031(7) 0.040(7) -0.001(7)
C35 0.119(7) 0.118(7) 0.171(8) 0.031(7) 0.041(7) -0.002(7)
C36 0.119(6) 0.116(6) 0.173(7) 0.032(6) 0.037(6) -0.002(6)
C37 0.113(5) 0.120(6) 0.154(6) 0.000(5) 0.040(5) 0.003(5)
C38 0.114(5) 0.120(6) 0.155(6) -0.001(5) 0.038(5) 0.003(5)
C39 0.115(6) 0.118(6) 0.156(7) 0.001(6) 0.038(6) 0.003(6)
C40 0.114(6) 0.119(6) 0.157(7) 0.001(6) 0.038(6) 0.002(6)
C41 0.116(6) 0.119(6) 0.157(7) 0.001(6) 0.037(6) 0.002(6)
C42 0.116(6) 0.120(6) 0.156(6) 0.001(6) 0.039(6) 0.003(6)
C43 0.111(5) 0.125(5) 0.153(6) -0.002(5) 0.041(5) 0.002(5)
C44 0.112(5) 0.130(6) 0.154(6) -0.003(5) 0.041(5) 0.003(5)
C45 0.114(5) 0.135(5) 0.157(6) -0.002(5) 0.041(5) 0.003(5)
C46 0.111(6) 0.130(6) 0.154(6) -0.002(6) 0.041(6) 0.002(5)
C47 0.111(6) 0.130(6) 0.154(6) -0.002(6) 0.041(5) 0.002(5)
C48 0.111(5) 0.127(5) 0.153(6) -0.002(5) 0.041(5) 0.002(5)
C49 0.116(6) 0.142(6) 0.158(6) -0.002(6) 0.040(5) 0.005(5)
C50 0.116(6) 0.139(6) 0.158(6) -0.001(6) 0.040(6) 0.003(6)
C51 0.116(6) 0.139(6) 0.159(6) 0.000(6) 0.039(6) 0.003(6)
C52 0.117(6) 0.141(7) 0.160(7) 0.000(6) 0.040(6) 0.002(6)
C53 0.117(6) 0.141(7) 0.160(7) 0.000(6) 0.039(6) 0.003(6)
C54 0.116(6) 0.142(6) 0.159(6) -0.001(6) 0.041(5) 0.004(5)
C55 0.111(6) 0.141(6) 0.156(6) -0.002(6) 0.043(6) 0.014(6)
C56 0.110(6) 0.139(6) 0.155(6) -0.002(6) 0.042(6) 0.011(6)
C57 0.113(6) 0.141(7) 0.156(7) -0.004(6) 0.041(6) 0.013(6)
C58 0.112(7) 0.143(7) 0.157(7) -0.003(7) 0.042(7) 0.015(7)
C59 0.112(7) 0.143(7) 0.157(7) -0.003(7) 0.041(7) 0.015(7)
C60 0.112(6) 0.142(6) 0.157(7) -0.004(6) 0.043(6) 0.015(6)
C61 0.116(6) 0.130(6) 0.153(6) -0.001(6) 0.037(5) -0.002(5)
C62 0.122(6) 0.133(6) 0.155(6) 0.001(6) 0.036(6) -0.003(6)
C63 0.122(6) 0.132(6) 0.155(7) 0.002(6) 0.038(6) -0.003(6)
C64 0.121(7) 0.132(7) 0.153(7) -0.001(7) 0.036(7) -0.004(7)
C65 0.120(7) 0.133(7) 0.154(7) -0.001(7) 0.035(7) -0.004(7)
C66 0.117(6) 0.131(6) 0.153(6) -0.001(6) 0.037(6) -0.003(6)
C67 0.110(5) 0.129(6) 0.152(6) -0.002(5) 0.040(5) 0.000(5)
C68 0.111(5) 0.129(6) 0.152(6) -0.002(5) 0.040(5) 0.001(5)
C69 0.111(6) 0.130(6) 0.153(6) -0.003(6) 0.040(5) 0.002(5)
C70 0.110(6) 0.131(6) 0.153(6) -0.003(6) 0.041(6) 0.002(6)
C71 0.110(6) 0.131(6) 0.153(6) -0.003(6) 0.041(6) 0.004(6)
C72 0.111(5) 0.132(6) 0.153(6) -0.002(5) 0.040(5) 0.003(5)
C73 0.110(6) 0.114(6) 0.159(6) 0.003(6) 0.038(6) 0.013(5)
C74 0.112(7) 0.116(7) 0.161(7) 0.004(7) 0.036(6) 0.014(6)
C75 0.114(7) 0.118(7) 0.162(8) 0.005(7) 0.036(7) 0.013(7)
C76 0.113(7) 0.117(7) 0.162(8) 0.004(7) 0.035(7) 0.014(7)
C77 0.112(7) 0.117(7) 0.161(7) 0.004(7) 0.036(6) 0.013(6)
C78 0.110(6) 0.115(6) 0.160(6) 0.003(6) 0.038(6) 0.012(5)
C79 0.112(6) 0.141(6) 0.157(6) -0.004(6) 0.046(6) 0.014(6)
C80 0.114(6) 0.143(7) 0.158(7) -0.004(6) 0.045(6) 0.015(6)
C81 0.114(7) 0.144(7) 0.159(7) -0.003(7) 0.046(6) 0.015(7)
C82 0.114(7) 0.143(7) 0.158(7) -0.004(7) 0.046(7) 0.014(7)
C83 0.114(6) 0.143(7) 0.158(7) -0.004(6) 0.046(6) 0.014(6)
C84 0.113(6) 0.142(6) 0.157(6) -0.004(6) 0.045(5) 0.014(5)
C85 0.116(6) 0.146(6) 0.159(6) -0.005(6) 0.041(6) 0.010(6)
C86 0.119(6) 0.147(7) 0.160(7) -0.008(6) 0.040(6) 0.011(6)
C87 0.120(7) 0.148(7) 0.162(7) -0.006(7) 0.041(6) 0.013(6)
C88 0.119(7) 0.148(7) 0.161(7) -0.007(7) 0.041(6) 0.012(6)
C89 0.118(6) 0.147(7) 0.160(7) -0.007(6) 0.042(6) 0.013(6)
C90 0.116(6) 0.145(6) 0.158(6) -0.005(6) 0.043(5) 0.012(5)
C91 0.136(6) 0.128(6) 0.171(6) 0.018(6) 0.046(6) 0.004(6)
C92 0.136(6) 0.129(6) 0.172(7) 0.017(6) 0.047(6) 0.005(6)
C93 0.138(7) 0.128(7) 0.173(7) 0.015(7) 0.046(7) 0.006(7)
C94 0.133(6) 0.127(7) 0.170(7) 0.014(6) 0.048(6) 0.006(6)
C95 0.133(6) 0.127(7) 0.170(7) 0.013(6) 0.047(6) 0.007(6)
C96 0.136(6) 0.128(6) 0.172(7) 0.017(6) 0.046(6) 0.006(6)
C97 0.135(6) 0.128(6) 0.171(6) 0.021(5) 0.046(5) 0.003(5)
C98 0.135(6) 0.128(6) 0.172(6) 0.022(5) 0.046(5) 0.003(5)
C99 0.132(7) 0.127(7) 0.172(7) 0.024(7) 0.047(7) 0.003(6)
C100 0.133(7) 0.128(7) 0.172(7) 0.024(7) 0.047(7) 0.001(6)
C101 0.130(6) 0.125(6) 0.173(7) 0.026(6) 0.044(6) 0.001(6)
C102 0.132(6) 0.127(6) 0.172(6) 0.024(5) 0.045(5) 0.001(5)
C103 0.109(6) 0.123(6) 0.161(7) -0.010(6) 0.015(6) -0.006(6)
C104 0.110(6) 0.124(6) 0.161(7) -0.009(6) 0.014(6) -0.007(6)
C105 0.107(7) 0.122(7) 0.161(8) -0.010(7) 0.013(7) -0.007(7)
C106 0.106(7) 0.123(7) 0.160(8) -0.010(7) 0.014(7) -0.008(7)
C107 0.107(7) 0.121(7) 0.160(8) -0.010(7) 0.014(7) -0.008(7)
C108 0.106(7) 0.121(7) 0.160(8) -0.011(7) 0.014(7) -0.007(6)
C109 0.142(6) 0.137(6) 0.174(6) 0.020(6) 0.039(6) 0.000(5)
C110 0.143(6) 0.138(6) 0.174(6) 0.019(6) 0.039(6) 0.000(5)
C111 0.144(7) 0.137(7) 0.173(7) 0.018(7) 0.039(7) 0.000(7)
C112 0.143(7) 0.138(7) 0.174(7) 0.018(7) 0.039(7) -0.001(7)
C113 0.138(6) 0.136(6) 0.169(6) 0.014(6) 0.038(6) -0.001(6)
C114 0.142(6) 0.136(6) 0.173(6) 0.019(6) 0.040(6) -0.001(6)
C115 0.119(6) 0.113(6) 0.172(7) 0.034(6) 0.035(6) -0.004(6)
C116 0.122(6) 0.116(6) 0.177(7) 0.032(6) 0.033(6) -0.005(6)
C117 0.120(7) 0.112(7) 0.173(8) 0.034(7) 0.035(7) -0.005(7)
C118 0.119(7) 0.112(7) 0.173(8) 0.034(7) 0.035(7) -0.005(7)
C119 0.119(6) 0.112(6) 0.174(7) 0.036(6) 0.033(6) -0.004(6)
C120 0.119(6) 0.114(6) 0.174(7) 0.034(6) 0.033(6) -0.003(5)
C121 0.128(6) 0.123(6) 0.182(7) 0.034(6) 0.023(6) -0.001(6)
C122 0.129(7) 0.126(7) 0.183(7) 0.034(6) 0.022(6) -0.001(6)
C123 0.135(6) 0.132(6) 0.183(7) 0.030(6) 0.025(6) -0.001(6)
C124 0.132(7) 0.128(7) 0.184(8) 0.033(7) 0.020(7) -0.001(7)
C125 0.132(7) 0.128(7) 0.185(8) 0.033(7) 0.020(7) -0.001(7)
C126 0.129(6) 0.125(6) 0.183(7) 0.034(6) 0.022(6) -0.001(6)
C127 0.124(6) 0.119(6) 0.180(7) 0.035(6) 0.024(6) -0.002(6)
C128 0.124(6) 0.118(6) 0.180(7) 0.035(6) 0.026(6) -0.003(6)
C129 0.123(6) 0.116(6) 0.179(7) 0.035(6) 0.027(6) -0.004(6)
C130 0.123(7) 0.116(7) 0.179(8) 0.036(7) 0.026(7) -0.002(6)
C131 0.125(7) 0.119(7) 0.182(8) 0.034(7) 0.025(7) -0.002(7)
C132 0.126(6) 0.120(6) 0.182(7) 0.034(6) 0.025(6) -0.001(6)
C133 0.111(6) 0.113(6) 0.158(6) 0.002(6) 0.040(6) 0.011(5)
C134 0.112(6) 0.113(6) 0.158(7) 0.002(6) 0.039(6) 0.010(6)
C135 0.114(5) 0.117(5) 0.158(6) 0.001(5) 0.038(5) 0.006(5)
C136 0.113(7) 0.113(7) 0.159(7) 0.002(7) 0.039(7) 0.009(6)
C137 0.113(7) 0.114(7) 0.160(7) 0.001(7) 0.039(7) 0.010(6)
C138 0.111(6) 0.113(6) 0.159(6) 0.001(6) 0.039(6) 0.011(5)
C139 0.144(6) 0.141(6) 0.178(7) 0.023(6) 0.034(6) 0.001(6)
C140 0.145(7) 0.144(7) 0.181(8) 0.023(7) 0.032(7) 0.002(7)
C141 0.145(7) 0.144(7) 0.181(8) 0.024(7) 0.032(7) 0.002(7)
C142 0.143(7) 0.142(7) 0.181(7) 0.025(7) 0.031(7) 0.001(6)
C143 0.143(6) 0.141(6) 0.179(7) 0.023(6) 0.033(6) 0.001(6)
C144 0.142(6) 0.140(6) 0.177(7) 0.022(6) 0.036(6) 0.001(6)
C300 0.145(17) 0.126(17) 0.200(18) 0.025(16) 0.034(17) 0.033(16)
C301 0.152(15) 0.141(15) 0.203(16) 0.023(14) 0.030(15) 0.020(14)
C302 0.144(11) 0.135(11) 0.196(12) 0.028(11) 0.022(11) 0.014(11)
C303 0.137(14) 0.156(14) 0.165(14) -0.009(14) 0.020(13) 0.008(13)
C304 0.121(10) 0.145(11) 0.156(11) -0.006(10) 0.036(10) 0.010(10)
C305 0.141(16) 0.160(17) 0.165(17) -0.004(16) 0.020(16) 0.011(16)
C313 0.19(2) 0.14(2) 0.16(2) 0.03(2) 0.04(2) -0.002(19)
C314 0.18(2) 0.13(2) 0.15(2) 0.03(2) 0.04(2) -0.001(19)
C315 0.164(17) 0.135(16) 0.162(16) 0.025(16) 0.035(16) 0.003(15)
C316 0.138(6) 0.132(6) 0.172(6) 0.020(5) 0.043(5) 0.001(5)
C317 0.137(6) 0.131(6) 0.172(7) 0.021(6) 0.043(6) 0.001(6)
C318 0.138(6) 0.133(6) 0.173(6) 0.021(5) 0.041(5) 0.001(5)
C319 0.142(16) 0.168(17) 0.163(17) 0.009(16) 0.021(16) -0.021(16)
C320 0.142(12) 0.163(13) 0.168(13) -0.004(12) 0.016(12) -0.012(12)
C321 0.142(11) 0.160(12) 0.171(12) -0.001(11) 0.012(11) -0.015(11)
C322 0.129(9) 0.152(9) 0.168(9) -0.004(9) 0.046(8) 0.014(8)
C323 0.153(16) 0.168(16) 0.182(16) 0.004(16) 0.065(15) 0.012(15)
C324 0.153(13) 0.155(13) 0.190(13) 0.003(13) 0.041(12) 0.017(12)
C309 0.104(18) 0.122(19) 0.21(2) -0.007(19) 0.00(2) -0.034(17)
C310 0.102(18) 0.110(19) 0.21(2) -0.005(19) -0.006(19) -0.035(17)
C311 0.121(16) 0.119(17) 0.21(2) -0.003(16) 0.001(17) -0.025(15)
S2 0.056(4) 0.057(4) 0.140(8) 0.006(4) 0.009(4) 0.003(3)
C325 0.118(11) 0.137(12) 0.172(12) -0.010(12) 0.048(11) 0.005(11)
C326 0.114(15) 0.149(16) 0.181(17) -0.013(16) 0.055(15) 0.016(15)
C327 0.123(11) 0.139(11) 0.179(11) -0.011(11) 0.033(10) 0.006(10)
S4 0.097(4) 0.095(4) 0.134(5) -0.005(4) 0.045(4) 0.005(4)
C328 0.112(6) 0.126(6) 0.162(7) -0.008(6) 0.014(6) -0.007(6)
C329 0.119(7) 0.132(7) 0.164(7) -0.008(7) 0.010(6) -0.008(6)
Ag1 0.088(2) 0.083(2) 0.096(3) 0.003(3) 0.004(2) -0.0067(17)
Cu6A 0.090(5) 0.067(5) 0.079(3) -0.004(3) 0.031(3) 0.006(3)
Ag2 0.089(2) 0.119(3) 0.141(3) 0.021(2) 0.008(2) 0.005(2)
Cu6B 0.090(5) 0.067(5) 0.079(3) -0.004(3) 0.031(3) 0.006(3)
P18 0.138(5) 0.110(5) 0.121(5) 0.012(4) 0.045(4) 0.011(4)
P19 0.097(5) 0.127(5) 0.099(5) -0.006(4) 0.026(4) -0.004(4)
P20 0.087(4) 0.098(4) 0.112(5) 0.010(4) 0.037(4) 0.014(4)
P21 0.138(6) 0.146(6) 0.131(6) -0.016(4) 0.029(4) -0.015(4)
S3 0.080(5) 0.062(4) 0.104(6) 0.004(4) 0.025(4) 0.005(4)
S5 0.111(3) 0.105(3) 0.139(4) -0.025(3) 0.013(3) 0.010(3)
S6 0.133(10) 0.094(8) 0.163(11) 0.010(7) 0.001(8) 0.015(7)
S7 0.111(3) 0.105(3) 0.139(4) -0.025(3) 0.013(3) 0.010(3)
S8 0.105(5) 0.122(6) 0.098(5) -0.018(4) 0.023(4) 0.000(4)
S10 0.111(3) 0.105(3) 0.139(4) -0.025(3) 0.013(3) 0.010(3)
S11 0.105(5) 0.122(6) 0.098(5) -0.018(4) 0.023(4) 0.000(4)
Cl25 0.121(7) 0.077(5) 0.113(7) -0.051(5) 0.030(5) -0.032(5)
S9B 0.134(6) 0.078(5) 0.078(5) -0.032(4) -0.012(4) 0.058(5)
C146 0.137(7) 0.146(7) 0.172(8) -0.006(7) 0.002(7) -0.012(7)
C157 0.136(7) 0.145(7) 0.171(8) -0.005(7) 0.002(7) -0.013(7)
C145 0.140(8) 0.147(8) 0.172(8) -0.006(7) 0.001(7) -0.012(7)
C171 0.140(8) 0.149(8) 0.173(9) -0.006(8) 0.001(8) -0.013(8)
C201 0.139(8) 0.148(8) 0.173(9) -0.006(8) 0.000(8) -0.013(8)
C147 0.139(8) 0.148(8) 0.172(9) -0.006(8) 0.001(8) -0.011(8)
C154 0.135(17) 0.130(17) 0.173(17) -0.007(16) 0.001(16) -0.015(15)
C156 0.143(14) 0.143(15) 0.175(15) -0.013(14) 0.000(14) -0.013(14)
C151 0.144(11) 0.155(11) 0.171(11) -0.013(11) 0.008(11) -0.007(11)
C148 0.136(10) 0.130(10) 0.188(11) 0.028(10) 0.023(10) 0.006(10)
C149 0.141(11) 0.138(11) 0.193(12) 0.018(11) 0.031(11) 0.012(11)
C155 0.136(11) 0.143(11) 0.173(11) -0.005(10) 0.003(10) -0.008(10)
C152 0.142(12) 0.163(13) 0.168(13) -0.004(12) 0.016(12) -0.012(12)
C150 0.151(14) 0.145(14) 0.189(15) 0.015(14) 0.030(14) 0.020(13)
C153 0.137(11) 0.160(12) 0.168(12) -0.011(11) 0.029(11) 0.006(11)
Sb1 0.164(2) 0.170(2) 0.162(2) 0.0102(16) 0.0617(17) 0.0112(16)
Sb2 0.188(2) 0.204(3) 0.194(2) 0.0000(18) 0.0239(18) 0.0045(18)
F56 0.195(5) 0.195(5) 0.194(5) -0.001(2) 0.029(2) 0.000(2)
F86 0.291(13) 0.278(18) 0.251(16) -0.021(12) 0.032(12) -0.099(14)
F97 0.197(4) 0.199(4) 0.199(4) -0.0002(14) 0.0301(15) 0.0013(14)
F110 0.199(5) 0.198(5) 0.199(5) -0.001(2) 0.030(2) -0.001(2)
F124 0.203(5) 0.202(5) 0.199(5) 0.000(2) 0.031(2) 0.000(2)
F131 0.295(12) 0.312(14) 0.305(14) -0.042(10) 0.097(11) 0.046(10)
F145 0.202(5) 0.201(5) 0.202(5) 0.000(2) 0.031(2) -0.001(2)
F161 0.274(12) 0.276(18) 0.269(17) -0.019(13) 0.003(13) -0.065(14)
F174 0.29(2) 0.246(14) 0.277(16) 0.050(13) 0.031(13) -0.042(12)
F213 0.197(4) 0.199(4) 0.199(4) -0.0002(14) 0.0301(15) 0.0013(14)
F185 0.295(12) 0.312(14) 0.305(14) -0.042(10) 0.097(11) 0.046(10)
C161 0.134(7) 0.143(7) 0.170(7) -0.006(6) 0.004(6) -0.011(6)
C160 0.135(7) 0.144(7) 0.170(8) -0.005(7) 0.004(7) -0.010(6)
C159 0.138(8) 0.144(8) 0.172(8) -0.005(8) 0.004(7) -0.011(7)
C158 0.136(8) 0.145(8) 0.171(8) -0.005(8) 0.003(7) -0.011(7)
C163 0.136(7) 0.144(8) 0.171(8) -0.005(7) 0.004(7) -0.010(7)
C162 0.134(7) 0.143(7) 0.170(8) -0.005(7) 0.005(7) -0.011(7)
F134 0.30(2) 0.244(14) 0.295(16) 0.054(13) 0.041(13) -0.029(12)
C165 0.148(13) 0.138(13) 0.203(14) 0.026(13) 0.024(13) -0.001(13)
C164 0.134(10) 0.127(10) 0.193(11) 0.025(10) 0.025(10) -0.005(10)
C166 0.141(12) 0.135(12) 0.205(14) 0.015(12) 0.022(12) -0.013(12)
Ag3 0.086(3) 0.091(3) 0.088(3) 0.021(2) 0.005(2) -0.006(2)

loop_
_atom_type_symbol
_atom_type_description
_atom_type_scat_dispersion_real
_atom_type_scat_dispersion_imag
_atom_type_scat_source
C C 0.0033 0.0016 'International Tables Vol C Tables 4.2.6.8 and 6.1.1.4'
H H 0.0000 0.0000 'International Tables Vol C Tables 4.2.6.8 and 6.1.1.4'
Ag Ag -0.8971 1.1015 'International Tables Vol C Tables 4.2.6.8 and 6.1.1.4'
Cl Cl 0.1484 0.1585 'International Tables Vol C Tables 4.2.6.8 and 6.1.1.4'
Cu Cu 0.3201 1.2651 'International Tables Vol C Tables 4.2.6.8 and 6.1.1.4'
F F 0.0171 0.0103 'International Tables Vol C Tables 4.2.6.8 and 6.1.1.4'
O O 0.0106 0.0060 'International Tables Vol C Tables 4.2.6.8 and 6.1.1.4'
P P 0.1023 0.0942 'International Tables Vol C Tables 4.2.6.8 and 6.1.1.4'
S S 0.1246 0.1234 'International Tables Vol C Tables 4.2.6.8 and 6.1.1.4'
Sb Sb -0.5866 1.5461 'International Tables Vol C Tables 4.2.6.8 and 6.1.1.4'
Si Si 0.0817 0.0704 'International Tables Vol C Tables 4.2.6.8 and 6.1.1.4'
W W -0.8490 6.8722 'International Tables Vol C Tables 4.2.6.8 and 6.1.1.4'

loop_
_geom_angle_atom_site_label_1
_geom_angle_atom_site_label_2
_geom_angle_atom_site_label_3
_geom_angle
_geom_angle_site_symmetry_1
_geom_angle_site_symmetry_3
_geom_angle_publ_flag
O1 W1 O4 98.5(7) . . ?
O1 W1 O6 101.7(7) . . ?
O1 W1 O7 170.0(7) . . ?
O1 W1 O9 102.2(7) . . ?
O1 W1 O10 100.5(7) . . ?
O4 W1 O7 73.0(5) . . ?
O6 W1 O4 87.6(6) . . ?
O6 W1 O7 73.3(6) . . ?
O6 W1 O10 157.1(6) . . ?
O9 W1 O4 158.4(6) . . ?
O9 W1 O6 94.4(7) . . ?
O9 W1 O7 86.9(6) . . ?
O9 W1 O10 86.6(6) . . ?
O10 W1 O4 83.4(6) . . ?
O10 W1 O7 83.9(5) . . ?
O3 W2 O5 100.1(7) . . ?
O3 W2 O6 98.8(7) . . ?
O3 W2 O7 170.0(6) . . ?
O3 W2 O8 101.8(7) . . ?
O3 W2 O13 101.2(8) . . ?
O5 W2 O7 72.8(6) . . ?
O6 W2 O5 87.3(7) . . ?
O6 W2 O7 74.2(6) . . ?
O6 W2 O13 159.9(7) . . ?
O8 W2 O5 158.1(6) . . ?
O8 W2 O6 88.6(7) . . ?
O8 W2 O7 85.4(5) . . ?
O8 W2 O13 89.2(7) . . ?
O13 W2 O5 87.3(7) . . ?
O13 W2 O7 85.7(6) . . ?
O2 W3 O4 98.3(7) . . ?
O2 W3 O5 100.3(7) . . ?
O2 W3 O7 170.4(6) . . ?
O2 W3 O11 100.7(7) . . ?
O2 W3 O12 101.5(7) . . ?
O4 W3 O5 89.9(6) . . ?
O4 W3 O7 75.5(5) . . ?
O4 W3 O11 90.8(6) . . ?
O4 W3 O12 160.2(6) . . ?
O5 W3 O7 72.8(6) . . ?
O5 W3 O12 86.0(6) . . ?
O11 W3 O5 158.6(6) . . ?
O11 W3 O7 86.8(6) . . ?
O11 W3 O12 86.1(6) . . ?
O12 W3 O7 84.9(6) . . ?
O10 W4 O26 76.9(6) . . ?
O15 W4 O10 81.5(7) . . ?
O15 W4 O26 71.5(9) . . ?
O16 W4 O10 92.0(6) . . ?
O16 W4 O15 93.8(9) . . ?
O16 W4 O17 102.6(9) . . ?
O16 W4 O26 162.6(8) . . ?
O16 W4 O30 103.4(7) . . ?
O17 W4 O10 80.3(7) . . ?
O17 W4 O15 155.7(9) . . ?
O17 W4 O26 88.9(9) . . ?
O30 W4 O10 164.6(6) . . ?
O30 W4 O15 98.4(10) . . ?
O30 W4 O17 95.0(10) . . ?
O30 W4 O26 88.4(7) . . ?
O9 W5 O26 77.2(6) . . ?
O14 W5 O9 93.2(7) . . ?
O14 W5 O15 94.8(9) . . ?
O14 W5 O25 103.4(10) . . ?
O14 W5 O26 162.8(8) . . ?
O14 W5 O29 103.2(8) . . ?
O15 W5 O9 79.5(7) . . ?
O15 W5 O26 69.7(8) . . ?
O25 W5 O9 84.1(7) . . ?
O25 W5 O15 156.1(8) . . ?
O25 W5 O26 89.9(8) . . ?
O29 W5 O9 163.4(7) . . ?
O29 W5 O15 96.4(9) . . ?
O29 W5 O25 94.5(8) . . ?
O29 W5 O26 86.3(7) . . ?
O8 W6 O28 76.4(6) . . ?
O23 W6 O8 79.8(7) . . ?
O23 W6 O28 69.1(8) . . ?
O24 W6 O8 91.9(7) . . ?
O24 W6 O23 95.5(10) . . ?
O24 W6 O25 102.1(10) . . ?
O24 W6 O28 161.9(7) . . ?
O24 W6 O34 104.1(8) . . ?
O25 W6 O8 81.7(7) . . ?
O25 W6 O23 154.8(9) . . ?
O25 W6 O28 90.0(9) . . ?
O34 W6 O8 163.5(7) . . ?
O34 W6 O23 94.6(9) . . ?
O34 W6 O25 98.4(8) . . ?
O34 W6 O28 87.1(7) . . ?
O13 W7 O28 78.3(6) . . ?
O21 W7 O13 78.6(7) . . ?
O21 W7 O23 154.2(9) . . ?
O21 W7 O28 90.1(9) . . ?
O22 W7 O13 91.3(8) . . ?
O22 W7 O21 102.7(10) . . ?
O22 W7 O23 94.3(10) . . ?
O22 W7 O28 161.7(8) . . ?
O22 W7 O33 101.9(8) . . ?
O23 W7 O13 81.7(7) . . ?
O23 W7 O28 69.5(9) . . ?
O33 W7 O13 166.7(7) . . ?
O33 W7 O21 96.7(10) . . ?
O33 W7 O23 98.7(9) . . ?
O33 W7 O28 89.4(7) . . ?
O12 W8 O27 77.7(6) . . ?
O19 W8 O12 80.3(8) . . ?
O19 W8 O27 69.3(8) . . ?
O20 W8 O12 90.6(8) . . ?
O20 W8 O19 95.9(10) . . ?
O20 W8 O21 102.3(10) . . ?
O20 W8 O27 162.3(8) . . ?
O20 W8 O32 103.3(9) . . ?
O21 W8 O12 80.6(7) . . ?
O21 W8 O19 153.6(10) . . ?
O21 W8 O27 89.0(9) . . ?
O32 W8 O12 166.2(6) . . ?
O32 W8 O19 97.9(10) . . ?
O32 W8 O21 96.3(9) . . ?
O32 W8 O27 88.8(7) . . ?
O11 W9 O27 77.3(6) . . ?
O17 W9 O11 83.1(7) . . ?
O17 W9 O19 155.1(9) . . ?
O17 W9 O27 90.4(8) . . ?
O18 W9 O11 93.2(7) . . ?
O18 W9 O17 104.5(9) . . ?
O18 W9 O19 94.3(9) . . ?
O18 W9 O27 161.3(7) . . ?
O18 W9 O31 101.8(8) . . ?
O19 W9 O11 79.7(8) . . ?
O19 W9 O27 68.3(9) . . ?
O31 W9 O11 164.7(7) . . ?
O31 W9 O17 95.9(9) . . ?
O31 W9 O19 95.9(10) . . ?
O31 W9 O27 87.5(7) . . ?
O26 Si1 O7 106.8(9) . . ?
O26 Si1 O27 112.7(10) . . ?
O26 Si1 O28 113.4(11) . . ?
O27 Si1 O7 106.8(8) . . ?
O27 Si1 O28 111.6(10) . . ?
O28 Si1 O7 104.9(8) . . ?
Ag2A Ag1A Ag2 71.17(16) . . ?
Ag2A Ag1A Ag3 109.29(15) . . ?
Ag3A Ag1A Ag2A 58.85(12) . . ?
Ag3A Ag1A Ag4 61.73(10) . . ?
Ag3A Ag1A Ag2 113.87(17) . . ?
Ag3A Ag1A Ag3 64.13(14) . . ?
Ag4 Ag1A Ag2A 59.16(11) . . ?
Ag4 Ag1A Ag2 56.29(14) . . ?
Ag4 Ag1A Ag3 58.95(13) . . ?
O26 Ag1A Ag2A 86.8(5) . . ?
O26 Ag1A Ag3A 94.1(4) . . ?
O26 Ag1A Ag4 144.8(5) . . ?
O26 Ag1A O30 67.9(6) . . ?
O26 Ag1A Ag2 124.7(5) . . ?
O26 Ag1A Ag3 135.9(5) . . ?
O29 Ag1A Ag2A 149.9(4) . . ?
O29 Ag1A Ag3A 103.5(5) . . ?
O29 Ag1A Ag4 137.7(5) . . ?
O29 Ag1A O26 69.3(7) . . ?
O29 Ag1A O30 89.2(7) . . ?
O29 Ag1A Ag2 137.6(5) . . ?
O29 Ag1A Ag3 78.8(5) . . ?
O30 Ag1A Ag2A 98.8(5) . . ?
O30 Ag1A Ag3A 153.0(5) . . ?
O30 Ag1A Ag4 122.5(5) . . ?
O30 Ag1A Ag2 66.5(5) . . ?
O30 Ag1A Ag3 142.6(4) . . ?
Ag3 Ag1A Ag2 99.39(19) . . ?
Ag1A Ag2A Ag1 112.7(2) . . ?
Ag3A Ag2A Ag1A 59.56(13) . . ?
Ag3A Ag2A Ag4 62.09(11) . . ?
Ag3A Ag2A Ag1 67.59(17) . . ?
Ag4 Ag2A Ag1A 59.45(11) . . ?
Ag4 Ag2A Ag1 60.52(16) . . ?
O27 Ag2A Ag1A 90.4(5) . . ?
O27 Ag2A Ag3A 96.1(4) . . ?
O27 Ag2A Ag4 148.5(5) . . ?
O27 Ag2A O31 66.9(6) . . ?
O27 Ag2A Ag1 135.1(4) . . ?
O31 Ag2A Ag1A 100.0(5) . . ?
O31 Ag2A Ag3A 154.4(4) . . ?
O31 Ag2A Ag4 123.4(4) . . ?
O31 Ag2A Ag1 138.0(5) . . ?
O32 Ag2A Ag1A 155.6(5) . . ?
O32 Ag2A Ag3A 106.4(5) . . ?
O32 Ag2A Ag4 135.1(4) . . ?
O32 Ag2A O27 70.3(6) . . ?
O32 Ag2A O31 86.4(7) . . ?
O32 Ag2A Ag1 74.8(5) . . ?
Ag1A Ag3A Ag4 59.16(10) . . ?
Ag1A Ag3A Ag1 106.68(18) . . ?
Ag1A Ag3A Cu6A 110.3(2) . . ?
Ag1A Ag3A Ag3 62.74(14) . . ?
Ag2A Ag3A Ag1A 61.59(14) . . ?
Ag2A Ag3A Ag4 59.19(10) . . ?
Ag2A Ag3A Ag1 57.81(16) . . ?
Ag2A Ag3A Cu6A 108.99(19) . . ?
Ag2A Ag3A Ag3 110.28(15) . . ?
Ag4 Ag3A Ag1 56.50(15) . . ?
Ag4 Ag3A Cu6A 59.67(17) . . ?
Ag4 Ag3A Ag3 57.82(13) . . ?
O33 Ag3A Ag1A 144.6(4) . . ?
O33 Ag3A Ag2A 93.7(5) . . ?
O33 Ag3A Ag4 131.8(5) . . ?
O33 Ag3A Ag1 75.4(5) . . ?
O33 Ag3A Cu6A 101.4(4) . . ?
O33 Ag3A Ag3 152.2(5) . . ?
O34 Ag3A Ag1A 98.4(5) . . ?
O34 Ag3A Ag2A 145.8(4) . . ?
O34 Ag3A Ag4 136.8(4) . . ?
O34 Ag3A O33 88.7(7) . . ?
O34 Ag3A Ag1 153.7(5) . . ?
O34 Ag3A Cu6A 103.9(4) . . ?
O34 Ag3A Ag3 79.3(4) . . ?
Cu6A Ag3A Ag1 60.3(2) . . ?
Cu6A Ag3A Ag3 58.4(2) . . ?
Ag3 Ag3A Ag1 105.20(19) . . ?
Ag2B Ag1B Ag38 122.2(3) . . ?
Ag3B Ag1B Ag2B 61.8(3) . . ?
Ag3B Ag1B Ag4 63.3(3) . . ?
Ag3B Ag1B Ag38 81.0(3) . . ?
Ag3B Ag1B Ag41 126.8(4) . . ?
Ag4 Ag1B Ag2B 60.8(2) . . ?
Ag4 Ag1B Ag38 63.45(19) . . ?
O30 Ag1B Ag2B 161.6(6) . . ?
O30 Ag1B Ag3B 109.8(7) . . ?
O30 Ag1B Ag4 132.5(5) . . ?
O30 Ag1B Ag38 69.0(5) . . ?
O30 Ag1B Ag41 97.8(6) . . ?
Ag41 Ag1B Ag2B 100.2(3) . . ?
Ag41 Ag1B Ag4 64.5(2) . . ?
Ag41 Ag1B Ag38 67.4(2) . . ?
Ag3B Ag2B Ag1B 56.1(3) . . ?
Ag4 Ag2B Ag1B 57.8(2) . . ?
Ag4 Ag2B Ag3B 60.2(2) . . ?
O33 Ag2B Ag1B 144.6(6) . . ?
O33 Ag2B Ag3B 100.3(6) . . ?
O33 Ag2B Ag4 137.7(6) . . ?
O33 Ag2B Ag39 107.6(6) . . ?
Ag39 Ag2B Ag1B 107.4(4) . . ?
Ag39 Ag2B Ag3B 120.4(3) . . ?
Ag39 Ag2B Ag4 63.8(2) . . ?
Ag1B Ag3B Ag2B 62.1(3) . . ?
Ag1B Ag3B Ag4 59.6(2) . . ?
Ag2B Ag3B Ag4 59.8(2) . . ?
O29 Ag3B Ag1B 90.2(5) . . ?
O29 Ag3B Ag2B 143.3(5) . . ?
O29 Ag3B Ag4 128.2(5) . . ?
O34 Ag3B Ag1B 143.2(5) . . ?
O34 Ag3B Ag2B 95.1(5) . . ?
O34 Ag3B Ag4 135.6(5) . . ?
O34 Ag3B O29 94.4(7) . . ?
Ag3 Ag3B Ag1B 117.0(4) . . ?
Ag3 Ag3B Ag2B 118.5(3) . . ?
Ag3 Ag3B Ag4 69.0(2) . . ?
Ag3 Ag3B O29 94.8(5) . . ?
Ag3 Ag3B O34 99.0(5) . . ?
Ag1A Ag4 Ag3A 59.10(10) . . ?
Ag1A Ag4 Ag1 115.07(17) . . ?
Ag1A Ag4 Cu6A 113.8(2) . . ?
Ag1A Ag4 Ag3 65.82(15) . . ?
Ag2A Ag4 Ag1A 61.40(12) . . ?
Ag2A Ag4 Ag3A 58.72(11) . . ?
Ag2A Ag4 Ag1 61.34(17) . . ?
Ag2A Ag4 Cu6A 112.11(19) . . ?
Ag2A Ag4 Ag3 116.85(16) . . ?
Ag3A Ag4 Cu6A 63.91(18) . . ?
Ag3A Ag4 Ag3 65.82(15) . . ?
Ag1B Ag4 Ag2B 61.4(2) . . ?
Ag1B Ag4 Ag3B 57.2(3) . . ?
Ag1B Ag4 Ag39 105.5(3) . . ?
Ag1B Ag4 Ag41 57.4(3) . . ?
Ag1B Ag4 Ag3 95.5(3) . . ?
Ag2B Ag4 Ag3B 60.1(3) . . ?
Ag2B Ag4 Ag39 57.7(2) . . ?
Ag2B Ag4 Ag41 96.1(2) . . ?
Ag2B Ag4 Ag3 99.1(2) . . ?
Ag3B Ag4 Ag39 114.6(2) . . ?
Ag3B Ag4 Ag41 113.9(2) . . ?
Ag3B Ag4 Ag3 45.7(2) . . ?
Ag41 Ag4 Ag39 90.8(2) . . ?
Ag41 Ag4 Ag3 136.3(2) . . ?
Ag1 Ag4 Ag3A 66.66(16) . . ?
Ag1 Ag4 Cu6A 65.0(2) . . ?
Ag1 Ag4 Ag3 119.85(19) . . ?
Cl25 Ag4 Ag1A 144.1(3) . . ?
Cl25 Ag4 Ag2A 154.3(3) . . ?
Cl25 Ag4 Ag3A 129.3(3) . . ?
Cl25 Ag4 Ag1B 159.2(3) . . ?
Cl25 Ag4 Ag2B 139.0(3) . . ?
Cl25 Ag4 Ag3B 130.5(3) . . ?
Cl25 Ag4 Ag39 88.8(3) . . ?
Cl25 Ag4 Ag41 108.3(3) . . ?
Cl25 Ag4 Ag1 97.5(3) . . ?
Cl25 Ag4 Cu6A 65.8(3) . . ?
Cl25 Ag4 Ag3 85.7(3) . . ?
Ag3 Ag4 Ag39 131.57(19) . . ?
Ag3 Ag4 Cu6A 62.2(2) . . ?
W3 O4 W1 119.8(7) . . ?
W3 O5 W2 121.2(8) . . ?
W1 O6 W2 120.7(8) . . ?
W2 O7 W1 91.8(5) . . ?
W2 O7 W3 93.2(5) . . ?
W3 O7 W1 91.7(5) . . ?
Si1 O7 W1 122.7(8) . . ?
Si1 O7 W2 124.4(8) . . ?
Si1 O7 W3 123.9(8) . . ?
W2 O8 W6 145.0(9) . . ?
W1 O9 W5 149.3(8) . . ?
W1 O10 W4 140.2(7) . . ?
W3 O11 W9 145.7(7) . . ?
W3 O12 W8 142.9(7) . . ?
W2 O13 W7 141.0(8) . . ?
W5 O14 Ag8A 126.6(9) . . ?
W5 O14 Ag8B 110.2(8) . . ?
W4 O15 W5 122.1(13) . . ?
W9 O17 W4 156.1(13) . . ?
W9 O18 Ag19 107.8(8) . . ?
W8 O19 W9 125.2(13) . . ?
W8 O20 Ag13 110.6(9) . . ?
W7 O21 W8 154.1(14) . . ?
W7 O22 Ag14 109.0(9) . . ?
W6 O23 W7 123.5(13) . . ?
W6 O23 Ag20 110.2(8) . . ?
W7 O23 Ag20 117.3(9) . . ?
W5 O25 W6 155.7(14) . . ?
W4 O26 W5 96.3(7) . . ?
W4 O26 Ag1A 94.9(6) . . ?
W5 O26 Ag1A 91.0(7) . . ?
Si1 O26 W4 129.7(13) . . ?
Si1 O26 W5 127.1(11) . . ?
Si1 O26 Ag1A 107.0(9) . . ?
W8 O27 W9 96.7(7) . . ?
W8 O27 Ag2A 92.7(7) . . ?
W9 O27 Ag2A 96.3(6) . . ?
Si1 O27 W8 129.5(9) . . ?
Si1 O27 W9 126.8(10) . . ?
Si1 O27 Ag2A 104.9(8) . . ?
W7 O28 W6 97.3(6) . . ?
Si1 O28 W6 127.7(10) . . ?
Si1 O28 W7 128.6(10) . . ?
W5 O29 Ag1A 113.4(8) . . ?
W5 O29 Ag3B 116.0(8) . . ?
W5 O29 Ag6 122.0(8) . . ?
Ag1A O29 Ag6 115.2(7) . . ?
Ag6 O29 Ag3B 121.7(7) . . ?
W4 O30 Ag1A 108.7(8) . . ?
W4 O30 Ag1B 108.6(8) . . ?
W4 O30 Ag5A 120.3(8) . . ?
W4 O30 Ag5B 139.6(9) . . ?
Ag1B O30 Ag5B 111.8(7) . . ?
Ag5A O30 Ag1A 117.6(7) . . ?
W9 O31 Ag2A 109.4(7) . . ?
W9 O31 Ag10 118.3(9) . . ?
Ag10 O31 Ag2A 122.8(7) . . ?
W8 O32 Ag2A 108.2(7) . . ?
W8 O32 Ag9A 122.5(9) . . ?
W8 O32 Ag9B 143.0(10) . . ?
Ag9A O32 Ag2A 122.5(8) . . ?
W7 O33 Ag3A 112.6(8) . . ?
W7 O33 Ag2B 112.8(8) . . ?
W7 O33 Ag11 122.7(8) . . ?
Ag11 O33 Ag3A 112.9(7) . . ?
Ag11 O33 Ag2B 124.5(7) . . ?
W6 O34 Ag3A 115.7(8) . . ?
W6 O34 Ag3B 113.6(8) . . ?
W6 O34 Ag7 125.8(9) . . ?
Ag3A O34 Ag7 113.0(7) . . ?
Ag3B O34 Ag7 119.0(7) . . ?
H30A C30A H30B 108.4 . . ?
P1A C30A H30A 110.1 . . ?
P1A C30A H30B 110.1 . . ?
C329 C30A H30A 110.1 . . ?
C329 C30A H30B 110.1 . . ?
C329 C30A P1A 108(9) . . ?
C30A P1A Ag9A 117(5) . . ?
H30C C30B H30D 106.3 . . ?
P1B C30B H30C 106.0 . . ?
P1B C30B H30D 106.0 . . ?
C329 C30B H30C 106.0 . . ?
C329 C30B H30D 106.0 . . ?
C329 C30B P1B 125(5) . . ?
C30B P1B Ag9B 121(3) . . ?
C157 P1B C30B 101(3) . . ?
C157 P1B Ag9B 115.7(18) . . ?
C157 P1B C161 101.8(18) . . ?
C161 P1B C30B 102(3) . . ?
C161 P1B Ag9B 112.2(15) . . ?
C25 P11 Ag11 117.0(12) . . ?
C103 P11 Ag11 113.7(11) . . ?
C103 P11 C25 101.0(14) . . ?
C103 P11 C328 106(2) . . ?
C328 P11 Ag11 113.4(15) . . ?
C328 P11 C25 104.2(18) . . ?
C1 P12 Ag7 111.8(15) . . ?
C31 P12 Ag7 116.2(11) . . ?
C31 P12 C1 104.3(19) . . ?
C31 P12 C115 102.0(14) . . ?
C115 P12 Ag7 115.5(12) . . ?
C115 P12 C1 105.8(18) . . ?
C3 P13 Ag6 118.9(16) . . ?
C3 P13 C121 108(2) . . ?
C3 P13 C127 101.4(18) . . ?
C121 P13 Ag6 107.4(7) . . ?
C121 P13 C127 104.5(11) . . ?
C127 P13 Ag6 115.8(13) . . ?
C4 P14 Ag14 115.5(14) . . ?
C13 P14 Ag14 115.3(11) . . ?
C13 P14 C4 105.3(18) . . ?
C13 P14 C19 106.4(14) . . ?
C19 P14 Ag14 111.0(10) . . ?
C19 P14 C4 102.2(17) . . ?
C6 P15 Ag13 118.1(14) . . ?
C73 P15 Ag13 116.2(11) . . ?
C73 P15 C6 106.2(17) . . ?
C73 P15 C133 103.7(14) . . ?
C133 P15 Ag13 113.9(10) . . ?
C133 P15 C6 96.0(17) . . ?
C7 P16 Ag19 118.5(15) . . ?
C7 P16 C37 106.1(18) . . ?
C7 P16 C43 103.4(18) . . ?
C37 P16 Ag19 111.0(11) . . ?
C37 P16 C43 103.1(14) . . ?
C43 P16 Ag19 113.3(11) . . ?
C9 P17 Ag35 122.6(15) . . ?
C9 P17 C61 102.4(19) . . ?
C61 P17 Ag35 105.6(11) . . ?
C67 P17 Ag35 114.6(11) . . ?
C67 P17 C9 101.4(18) . . ?
C67 P17 C61 109.3(15) . . ?
Ag8A S1 Ag18 104.4(4) . . ?
Ag8A S1 Ag35 113.8(5) . . ?
Ag18 S1 Ag8B 112.5(4) . . ?
Ag18 S1 Ag35 106.9(4) . . ?
Ag35 S1 Ag8B 94.6(4) . . ?
C304 S1 Ag8A 104.9(17) . . ?
C304 S1 Ag8B 114.3(17) . . ?
C304 S1 Ag18 114.2(18) . . ?
C304 S1 Ag35 112.4(18) . . ?
O30 Ag5A S8 77.3(5) . . ?
P20 Ag5A O30 109.7(6) . . ?
P20 Ag5A S5 133.0(4) . . ?
P20 Ag5A S8 92.2(4) . . ?
S5 Ag5A O30 101.0(6) . . ?
S5 Ag5A S8 129.6(4) . . ?
O30 Ag5B Ag38 84.7(5) . . ?
O30 Ag5B P20 100.3(6) . . ?
O30 Ag5B S5 90.4(7) . . ?
Ag38 Ag5B P20 168.3(6) . . ?
Ag38 Ag5B S5 87.8(4) . . ?
P20 Ag5B S5 102.6(5) . . ?
S8 Ag5B O30 96.7(7) . . ?
S8 Ag5B Ag38 65.2(5) . . ?
S8 Ag5B P20 103.5(5) . . ?
S8 Ag5B S5 151.2(6) . . ?
O29 Ag6 S5 101.0(6) . . ?
O29 Ag6 S6 85.6(5) . . ?
P13 Ag6 O29 104.7(5) . . ?
P13 Ag6 S5 137.4(4) . . ?
P13 Ag6 S6 120.0(4) . . ?
S5 Ag6 S6 95.1(4) . . ?
O34 Ag7 S2 90.6(5) . . ?
O34 Ag7 S7 87.2(5) . . ?
P12 Ag7 O34 111.3(5) . . ?
P12 Ag7 S2 132.5(3) . . ?
P12 Ag7 S7 121.6(4) . . ?
S7 Ag7 S2 100.4(4) . . ?
S1 Ag8A O14 96.7(5) . . ?
S1 Ag8A P21 157.2(5) . . ?
P21 Ag8A O14 104.0(6) . . ?
S1 Ag8B O14 89.1(5) . . ?
P21 Ag8B O14 100.7(6) . . ?
P21 Ag8B S1 143.6(6) . . ?
O32 Ag9A S11 94.3(6) . . ?
P1A Ag9A O32 106.5(8) . . ?
P1A Ag9A S11 136.5(9) . . ?
O32 Ag9B P1B 104.0(7) . . ?
O32 Ag9B Ag39 81.1(5) . . ?
O32 Ag9B S11 98.2(5) . . ?
O32 Ag9B S9B 95.1(4) . . ?
P1B Ag9B Ag39 97.2(6) . . ?
P1B Ag9B S11 125.4(6) . . ?
P1B Ag9B S9B 144.9(7) . . ?
S11 Ag9B Ag39 135.5(3) . . ?
S11 Ag9B S9B 79.4(4) . . ?
S9B Ag9B Ag39 56.6(3) . . ?
O31 Ag10 S11 99.0(5) . . ?
P19 Ag10 O31 109.7(5) . . ?
P19 Ag10 S11 144.6(4) . . ?
O33 Ag11 S2 96.1(6) . . ?
O33 Ag11 S10 82.9(5) . . ?
P11 Ag11 O33 106.7(5) . . ?
P11 Ag11 S2 135.3(3) . . ?
P11 Ag11 S10 109.1(4) . . ?
S2 Ag11 S10 111.5(3) . . ?
S11 Ag12 S3 178.2(4) . . ?
P15 Ag13 O20 123.6(6) . . ?
P15 Ag13 S3 142.1(3) . . ?
S3 Ag13 O20 93.0(5) . . ?
P14 Ag14 O22 119.0(5) . . ?
P14 Ag14 S4 139.7(3) . . ?
S4 Ag14 O22 98.9(5) . . ?
P18 Ag15 S4 156.6(4) . . ?
S5 Ag18 S1 179.0(4) . . ?
P16 Ag19 O18 112.2(4) . . ?
P16 Ag19 S3 146.7(3) . . ?
S3 Ag19 O18 94.0(4) . . ?
S2 Ag20 O23 99.2(5) . . ?
S2 Ag20 S4 172.9(4) . . ?
S4 Ag20 O23 76.7(5) . . ?
P17 Ag35 S1 143.8(3) . . ?
Ag1B Ag38 Ag41 47.7(2) . . ?
Ag4 Ag38 Ag1B 49.32(14) . . ?
Ag4 Ag38 Ag41 52.05(14) . . ?
Ag5B Ag38 Ag1B 86.4(3) . . ?
Ag5B Ag38 Ag4 132.3(3) . . ?
Ag5B Ag38 Ag41 86.7(3) . . ?
S6 Ag38 Ag1B 108.9(4) . . ?
S6 Ag38 Ag4 91.1(3) . . ?
S6 Ag38 Ag5B 124.2(5) . . ?
S6 Ag38 Ag41 143.1(4) . . ?
S6 Ag38 S8 167.8(4) . . ?
S8 Ag38 Ag1B 81.4(3) . . ?
S8 Ag38 Ag4 100.7(3) . . ?
S8 Ag38 Ag5B 48.2(4) . . ?
S8 Ag38 Ag41 49.0(3) . . ?
Ag2B Ag39 Ag4 58.5(2) . . ?
Ag2B Ag39 Ag9B 89.4(3) . . ?
Ag4 Ag39 Ag9B 121.4(2) . . ?
S10 Ag39 Ag2B 83.7(4) . . ?
S10 Ag39 Ag4 101.0(4) . . ?
S10 Ag39 Ag9B 124.5(4) . . ?
S10 Ag39 S9B 173.5(4) . . ?
S9B Ag39 Ag2B 91.6(3) . . ?
S9B Ag39 Ag4 72.7(2) . . ?
S9B Ag39 Ag9B 59.7(2) . . ?
Ag1B Ag41 Ag4 58.1(2) . . ?
Ag1B Ag41 Ag38 64.9(3) . . ?
Ag4 Ag41 Ag38 61.04(16) . . ?
S8 Ag41 Ag1B 93.1(4) . . ?
S8 Ag41 Ag4 107.4(4) . . ?
S8 Ag41 Ag38 46.7(3) . . ?
S9B Ag41 Ag1B 107.0(4) . . ?
S9B Ag41 Ag4 82.4(4) . . ?
S9B Ag41 Ag38 141.5(4) . . ?
S9B Ag41 S8 159.7(5) . . ?
P12 C1 H1A 109.3 . . ?
P12 C1 H1B 109.3 . . ?
H1A C1 H1B 107.9 . . ?
C2 C1 P12 112(4) . . ?
C2 C1 H1A 109.3 . . ?
C2 C1 H1B 109.3 . . ?
C1 C2 H2A 109.0 . . ?
C1 C2 H2B 109.0 . . ?
C1 C2 C3 113(4) . . ?
H2A C2 H2B 107.8 . . ?
C3 C2 H2A 109.0 . . ?
C3 C2 H2B 109.0 . . ?
P13 C3 H3A 108.7 . . ?
P13 C3 H3B 108.7 . . ?
C2 C3 P13 114(4) . . ?
C2 C3 H3A 108.7 . . ?
C2 C3 H3B 108.7 . . ?
H3A C3 H3B 107.6 . . ?
P14 C4 H4A 108.2 . . ?
P14 C4 H4B 108.2 . . ?
H4A C4 H4B 107.4 . . ?
C5 C4 P14 116(3) . . ?
C5 C4 H4A 108.2 . . ?
C5 C4 H4B 108.2 . . ?
C4 C5 H5A 110.7 . . ?
C4 C5 H5B 110.7 . . ?
C4 C5 C6 105(4) . . ?
H5A C5 H5B 108.8 . . ?
C6 C5 H5A 110.7 . . ?
C6 C5 H5B 110.7 . . ?
P15 C6 H6A 108.7 . . ?
P15 C6 H6B 108.7 . . ?
C5 C6 P15 114(3) . . ?
C5 C6 H6A 108.7 . . ?
C5 C6 H6B 108.7 . . ?
H6A C6 H6B 107.6 . . ?
P16 C7 H7A 108.8 . . ?
P16 C7 H7B 108.8 . . ?
H7A C7 H7B 107.6 . . ?
C8 C7 P16 114(3) . . ?
C8 C7 H7A 108.8 . . ?
C8 C7 H7B 108.8 . . ?
C7 C8 H8A 109.1 . . ?
C7 C8 H8B 109.1 . . ?
C7 C8 C9 113(4) . . ?
H8A C8 H8B 107.8 . . ?
C9 C8 H8A 109.1 . . ?
C9 C8 H8B 109.1 . . ?
P17 C9 H9A 107.8 . . ?
P17 C9 H9B 107.8 . . ?
C8 C9 P17 118(3) . . ?
C8 C9 H9A 107.8 . . ?
C8 C9 H9B 107.8 . . ?
H9A C9 H9B 107.1 . . ?
H10A C10 H10B 107.4 . . ?
C11 C10 H10A 108.4 . . ?
C11 C10 H10B 108.4 . . ?
C11 C10 P19 116(4) . . ?
P19 C10 H10A 108.4 . . ?
P19 C10 H10B 108.4 . . ?
C10 C11 H11A 109.0 . . ?
C10 C11 H11B 109.0 . . ?
C10 C11 C12 113(4) . . ?
H11A C11 H11B 107.8 . . ?
C12 C11 H11A 109.0 . . ?
C12 C11 H11B 109.0 . . ?
C11 C12 H12A 109.1 . . ?
C11 C12 H12B 109.1 . . ?
C11 C12 P20 112(4) . . ?
H12A C12 H12B 107.9 . . ?
P20 C12 H12A 109.1 . . ?
P20 C12 H12B 109.1 . . ?
C14 C13 P14 120.2(19) . . ?
C14 C13 C18 120.0 . . ?
C18 C13 P14 119.6(19) . . ?
C13 C14 H14 120.0 . . ?
C15 C14 C13 120.0 . . ?
C15 C14 H14 120.0 . . ?
C14 C15 H15 120.0 . . ?
C14 C15 C16 120.0 . . ?
C16 C15 H15 120.0 . . ?
C15 C16 H16 120.0 . . ?
C17 C16 C15 120.0 . . ?
C17 C16 H16 120.0 . . ?
C16 C17 H17 120.0 . . ?
C18 C17 C16 120.0 . . ?
C18 C17 H17 120.0 . . ?
C13 C18 H18 120.0 . . ?
C17 C18 C13 120.0 . . ?
C17 C18 H18 120.0 . . ?
C20 C19 P14 125.2(18) . . ?
C20 C19 C24 120.0 . . ?
C24 C19 P14 114.8(18) . . ?
C19 C20 H20 120.0 . . ?
C21 C20 C19 120.0 . . ?
C21 C20 H20 120.0 . . ?
C20 C21 H21 120.0 . . ?
C20 C21 C22 120.0 . . ?
C22 C21 H21 120.0 . . ?
C21 C22 H22 120.0 . . ?
C23 C22 C21 120.0 . . ?
C23 C22 H22 120.0 . . ?
C22 C23 H23 120.0 . . ?
C24 C23 C22 120.0 . . ?
C24 C23 H23 120.0 . . ?
C19 C24 H24 120.0 . . ?
C23 C24 C19 120.0 . . ?
C23 C24 H24 120.0 . . ?
C26 C25 P11 123(2) . . ?
C26 C25 C30 120.0 . . ?
C30 C25 P11 117(2) . . ?
C25 C26 H26 120.0 . . ?
C25 C26 C27 120.0 . . ?
C27 C26 H26 120.0 . . ?
C26 C27 H27 120.0 . . ?
C26 C27 C28 120.0 . . ?
C28 C27 H27 120.0 . . ?
C27 C28 H28 120.0 . . ?
C29 C28 C27 120.0 . . ?
C29 C28 H28 120.0 . . ?
C28 C29 H29 120.0 . . ?
C30 C29 C28 120.0 . . ?
C30 C29 H29 120.0 . . ?
C25 C30 H30 120.0 . . ?
C29 C30 C25 120.0 . . ?
C29 C30 H30 120.0 . . ?
C32 C31 P12 115.7(18) . . ?
C32 C31 C36 120.0 . . ?
C36 C31 P12 124.3(18) . . ?
C31 C32 H32 120.0 . . ?
C33 C32 C31 120.0 . . ?
C33 C32 H32 120.0 . . ?
C32 C33 H33 120.0 . . ?
C32 C33 C34 120.0 . . ?
C34 C33 H33 120.0 . . ?
C33 C34 H34 120.0 . . ?
C35 C34 C33 120.0 . . ?
C35 C34 H34 120.0 . . ?
C34 C35 H35 120.0 . . ?
C36 C35 C34 120.0 . . ?
C36 C35 H35 120.0 . . ?
C31 C36 H36 120.0 . . ?
C35 C36 C31 120.0 . . ?
C35 C36 H36 120.0 . . ?
C38 C37 P16 123(2) . . ?
C38 C37 C42 120.0 . . ?
C42 C37 P16 117(2) . . ?
C37 C38 H38 120.0 . . ?
C39 C38 C37 120.0 . . ?
C39 C38 H38 120.0 . . ?
C38 C39 H39 120.0 . . ?
C38 C39 C40 120.0 . . ?
C40 C39 H39 120.0 . . ?
C39 C40 H40 120.0 . . ?
C39 C40 C41 120.0 . . ?
C41 C40 H40 120.0 . . ?
C40 C41 H41 120.0 . . ?
C42 C41 C40 120.0 . . ?
C42 C41 H41 120.0 . . ?
C37 C42 H42 120.0 . . ?
C41 C42 C37 120.0 . . ?
C41 C42 H42 120.0 . . ?
C44 C43 P16 116.8(18) . . ?
C44 C43 C48 120.0 . . ?
C48 C43 P16 123.2(18) . . ?
C43 C44 H44 120.0 . . ?
C45 C44 C43 120.0 . . ?
C45 C44 H44 120.0 . . ?
C44 C45 H45 120.0 . . ?
C46 C45 C44 120.0 . . ?
C46 C45 H45 120.0 . . ?
C45 C46 H46 120.0 . . ?
C45 C46 C47 120.0 . . ?
C47 C46 H46 120.0 . . ?
C46 C47 H47 120.0 . . ?
C48 C47 C46 120.0 . . ?
C48 C47 H47 120.0 . . ?
C43 C48 H48 120.0 . . ?
C47 C48 C43 120.0 . . ?
C47 C48 H48 120.0 . . ?
C50 C49 C54 120.0 . . ?
C50 C49 P19 118.5(19) . . ?
C54 C49 P19 121.2(19) . . ?
C49 C50 H50 120.0 . . ?
C51 C50 C49 120.0 . . ?
C51 C50 H50 120.0 . . ?
C50 C51 H51 120.0 . . ?
C52 C51 C50 120.0 . . ?
C52 C51 H51 120.0 . . ?
C51 C52 H52 120.0 . . ?
C51 C52 C53 120.0 . . ?
C53 C52 H52 120.0 . . ?
C52 C53 H53 120.0 . . ?
C54 C53 C52 120.0 . . ?
C54 C53 H53 120.0 . . ?
C49 C54 H54 120.0 . . ?
C53 C54 C49 120.0 . . ?
C53 C54 H54 120.0 . . ?
C56 C55 C60 120.0 . . ?
C56 C55 P20 117.4(19) . . ?
C60 C55 P20 122.1(19) . . ?
C55 C56 H56 120.0 . . ?
C57 C56 C55 120.0 . . ?
C57 C56 H56 120.0 . . ?
C56 C57 H57 120.0 . . ?
C58 C57 C56 120.0 . . ?
C58 C57 H57 120.0 . . ?
C57 C58 H58 120.0 . . ?
C57 C58 C59 120.0 . . ?
C59 C58 H58 120.0 . . ?
C58 C59 H59 120.0 . . ?
C58 C59 C60 120.0 . . ?
C60 C59 H59 120.0 . . ?
C55 C60 H60 120.0 . . ?
C59 C60 C55 120.0 . . ?
C59 C60 H60 120.0 . . ?
C62 C61 P17 115.8(19) . . ?
C62 C61 C66 120.0 . . ?
C66 C61 P17 124(2) . . ?
C61 C62 H62 120.0 . . ?
C63 C62 C61 120.0 . . ?
C63 C62 H62 120.0 . . ?
C62 C63 H63 120.0 . . ?
C64 C63 C62 120.0 . . ?
C64 C63 H63 120.0 . . ?
C63 C64 H64 120.0 . . ?
C65 C64 C63 120.0 . . ?
C65 C64 H64 120.0 . . ?
C64 C65 H65 120.0 . . ?
C64 C65 C66 120.0 . . ?
C66 C65 H65 120.0 . . ?
C61 C66 H66 120.0 . . ?
C65 C66 C61 120.0 . . ?
C65 C66 H66 120.0 . . ?
C68 C67 P17 122.5(18) . . ?
C68 C67 C72 120.0 . . ?
C72 C67 P17 117.4(18) . . ?
C67 C68 H68 120.0 . . ?
C67 C68 C69 120.0 . . ?
C69 C68 H68 120.0 . . ?
C68 C69 H69 120.0 . . ?
C70 C69 C68 120.0 . . ?
C70 C69 H69 120.0 . . ?
C69 C70 H70 120.0 . . ?
C69 C70 C71 120.0 . . ?
C71 C70 H70 120.0 . . ?
C70 C71 H71 120.0 . . ?
C70 C71 C72 120.0 . . ?
C72 C71 H71 120.0 . . ?
C67 C72 H72 120.0 . . ?
C71 C72 C67 120.0 . . ?
C71 C72 H72 120.0 . . ?
C74 C73 P15 118.7(18) . . ?
C74 C73 C78 120.0 . . ?
C78 C73 P15 121.2(18) . . ?
C73 C74 H74 120.0 . . ?
C73 C74 C75 120.0 . . ?
C75 C74 H74 120.0 . . ?
C74 C75 H75 120.0 . . ?
C74 C75 C76 120.0 . . ?
C76 C75 H75 120.0 . . ?
C75 C76 H76 120.0 . . ?
C77 C76 C75 120.0 . . ?
C77 C76 H76 120.0 . . ?
C76 C77 H77 120.0 . . ?
C76 C77 C78 120.0 . . ?
C78 C77 H77 120.0 . . ?
C73 C78 H78 120.0 . . ?
C77 C78 C73 120.0 . . ?
C77 C78 H78 120.0 . . ?
C80 C79 C84 120.0 . . ?
C80 C79 P20 114.9(19) . . ?
C84 C79 P20 124.9(19) . . ?
C79 C80 H80 120.0 . . ?
C79 C80 C81 120.0 . . ?
C81 C80 H80 120.0 . . ?
C80 C81 H81 120.0 . . ?
C80 C81 C82 120.0 . . ?
C82 C81 H81 120.0 . . ?
C81 C82 H82 120.0 . . ?
C83 C82 C81 120.0 . . ?
C83 C82 H82 120.0 . . ?
C82 C83 H83 120.0 . . ?
C84 C83 C82 120.0 . . ?
C84 C83 H83 120.0 . . ?
C79 C84 H84 120.0 . . ?
C83 C84 C79 120.0 . . ?
C83 C84 H84 120.0 . . ?
C86 C85 C90 120.0 . . ?
C86 C85 P19 115(2) . . ?
C90 C85 P19 124(2) . . ?
C85 C86 H86 120.0 . . ?
C87 C86 C85 120.0 . . ?
C87 C86 H86 120.0 . . ?
C86 C87 H87 120.0 . . ?
C86 C87 C88 120.0 . . ?
C88 C87 H87 120.0 . . ?
C87 C88 H88 120.0 . . ?
C89 C88 C87 120.0 . . ?
C89 C88 H88 120.0 . . ?
C88 C89 H89 120.0 . . ?
C88 C89 C90 120.0 . . ?
C90 C89 H89 120.0 . . ?
C85 C90 H90 120.0 . . ?
C89 C90 C85 120.0 . . ?
C89 C90 H90 120.0 . . ?
C92 C91 C96 120.0 . . ?
C92 C91 P18 118(2) . . ?
C96 C91 P18 122(2) . . ?
C91 C92 H92 120.0 . . ?
C93 C92 C91 120.0 . . ?
C93 C92 H92 120.0 . . ?
C92 C93 H93 120.0 . . ?
C94 C93 C92 120.0 . . ?
C94 C93 H93 120.0 . . ?
C93 C94 H94 120.0 . . ?
C93 C94 C95 120.0 . . ?
C95 C94 H94 120.0 . . ?
C94 C95 H95 120.0 . . ?
C94 C95 C96 120.0 . . ?
C96 C95 H95 120.0 . . ?
C91 C96 H96 120.0 . . ?
C95 C96 C91 120.0 . . ?
C95 C96 H96 120.0 . . ?
C98 C97 C102 120.0 . . ?
C98 C97 P18 119(2) . . ?
C102 C97 P18 120(2) . . ?
C97 C98 H98 120.0 . . ?
C99 C98 C97 120.0 . . ?
C99 C98 H98 120.0 . . ?
C98 C99 H99 120.0 . . ?
C100 C99 C98 120.0 . . ?
C100 C99 H99 120.0 . . ?
C99 C100 H100 120.0 . . ?
C101 C100 C99 120.0 . . ?
C101 C100 H100 120.0 . . ?
C100 C101 H101 120.0 . . ?
C100 C101 C102 120.0 . . ?
C102 C101 H101 120.0 . . ?
C97 C102 H102 120.0 . . ?
C101 C102 C97 120.0 . . ?
C101 C102 H102 120.0 . . ?
C104 C103 P11 122.9(19) . . ?
C104 C103 C108 120.0 . . ?
C108 C103 P11 117.0(19) . . ?
C103 C104 H104 120.0 . . ?
C103 C104 C105 120.0 . . ?
C105 C104 H104 120.0 . . ?
C104 C105 H105 120.0 . . ?
C104 C105 C106 120.0 . . ?
C106 C105 H105 120.0 . . ?
C105 C106 H106 120.0 . . ?
C107 C106 C105 120.0 . . ?
C107 C106 H106 120.0 . . ?
C106 C107 H107 120.0 . . ?
C108 C107 C106 120.0 . . ?
C108 C107 H107 120.0 . . ?
C103 C108 H108 120.0 . . ?
C107 C108 C103 120.0 . . ?
C107 C108 H108 120.0 . . ?
C110 C109 C114 120.0 . . ?
C110 C109 P21 120.0(17) . . ?
C114 C109 P21 120.0(18) . . ?
C109 C110 H110 120.0 . . ?
C111 C110 C109 120.0 . . ?
C111 C110 H110 120.0 . . ?
C110 C111 H111 120.0 . . ?
C110 C111 C112 120.0 . . ?
C112 C111 H111 120.0 . . ?
C111 C112 H112 120.0 . . ?
C113 C112 C111 120.0 . . ?
C113 C112 H112 120.0 . . ?
C112 C113 H113 120.0 . . ?
C114 C113 C112 120.0 . . ?
C114 C113 H113 120.0 . . ?
C109 C114 H114 120.0 . . ?
C113 C114 C109 120.0 . . ?
C113 C114 H114 120.0 . . ?
C116 C115 P12 117(2) . . ?
C116 C115 C120 120.0 . . ?
C120 C115 P12 123(2) . . ?
C115 C116 H116 120.0 . . ?
C115 C116 C117 120.0 . . ?
C117 C116 H116 120.0 . . ?
C116 C117 H117 120.0 . . ?
C118 C117 C116 120.0 . . ?
C118 C117 H117 120.0 . . ?
C117 C118 H118 120.0 . . ?
C117 C118 C119 120.0 . . ?
C119 C118 H118 120.0 . . ?
C118 C119 H119 120.0 . . ?
C120 C119 C118 120.0 . . ?
C120 C119 H119 120.0 . . ?
C115 C120 H120 120.0 . . ?
C119 C120 C115 120.0 . . ?
C119 C120 H120 120.0 . . ?
C122 C121 P13 125(2) . . ?
C122 C121 C126 120.0 . . ?
C126 C121 P13 115(2) . . ?
C121 C122 H122 120.0 . . ?
C123 C122 C121 120.0 . . ?
C123 C122 H122 120.0 . . ?
C122 C123 H123 120.0 . . ?
C122 C123 C124 120.0 . . ?
C124 C123 H123 120.0 . . ?
C123 C124 H124 120.0 . . ?
C123 C124 C125 120.0 . . ?
C125 C124 H124 120.0 . . ?
C124 C125 H125 120.0 . . ?
C126 C125 C124 120.0 . . ?
C126 C125 H125 120.0 . . ?
C121 C126 H126 120.0 . . ?
C125 C126 C121 120.0 . . ?
C125 C126 H126 120.0 . . ?
C128 C127 P13 121(2) . . ?
C128 C127 C132 120.0 . . ?
C132 C127 P13 118(2) . . ?
C127 C128 H128 120.0 . . ?
C129 C128 C127 120.0 . . ?
C129 C128 H128 120.0 . . ?
C128 C129 H129 120.0 . . ?
C130 C129 C128 120.0 . . ?
C130 C129 H129 120.0 . . ?
C129 C130 H130 120.0 . . ?
C129 C130 C131 120.0 . . ?
C131 C130 H130 120.0 . . ?
C130 C131 H131 120.0 . . ?
C132 C131 C130 120.0 . . ?
C132 C131 H131 120.0 . . ?
C127 C132 H132 120.0 . . ?
C131 C132 C127 120.0 . . ?
C131 C132 H132 120.0 . . ?
C134 C133 P15 118.0(17) . . ?
C134 C133 C138 120.0 . . ?
C138 C133 P15 121.8(17) . . ?
C133 C134 H134 120.0 . . ?
C135 C134 C133 120.0 . . ?
C135 C134 H134 120.0 . . ?
C134 C135 H135 120.0 . . ?
C134 C135 C136 120.0 . . ?
C136 C135 H135 120.0 . . ?
C135 C136 H136 120.0 . . ?
C137 C136 C135 120.0 . . ?
C137 C136 H136 120.0 . . ?
C136 C137 H137 120.0 . . ?
C136 C137 C138 120.0 . . ?
C138 C137 H137 120.0 . . ?
C133 C138 H138 120.0 . . ?
C137 C138 C133 120.0 . . ?
C137 C138 H138 120.0 . . ?
C140 C139 H139 120.0 . . ?
C140 C139 C144 120.0 . . ?
C144 C139 H139 120.0 . . ?
C139 C140 H140 120.0 . . ?
C139 C140 C141 120.0 . . ?
C141 C140 H140 120.0 . . ?
C140 C141 H141 120.0 . . ?
C140 C141 C142 120.0 . . ?
C142 C141 H141 120.0 . . ?
C141 C142 H142 120.0 . . ?
C143 C142 C141 120.0 . . ?
C143 C142 H142 120.0 . . ?
C142 C143 H143 120.0 . . ?
C142 C143 C144 120.0 . . ?
C144 C143 H143 120.0 . . ?
C139 C144 P21 114(2) . . ?
C143 C144 C139 120.0 . . ?
C143 C144 P21 126(2) . . ?
C301 C300 H300 106.6 . . ?
C301 C300 S5 102(3) . . ?
C302 C300 H300 106.6 . . ?
C302 C300 C301 130(5) . . ?
C302 C300 S5 103(3) . . ?
S5 C300 H300 106.6 . . ?
C300 C301 H30E 109.5 . . ?
C300 C301 H30F 109.5 . . ?
C300 C301 H30G 109.5 . . ?
H30E C301 H30F 109.5 . . ?
H30E C301 H30G 109.5 . . ?
H30F C301 H30G 109.5 . . ?
C300 C302 H30H 109.5 . . ?
C300 C302 H30I 109.5 . . ?
C300 C302 H30J 109.5 . . ?
H30H C302 H30I 109.5 . . ?
H30H C302 H30J 109.5 . . ?
H30I C302 H30J 109.5 . . ?
H30K C303 H30L 109.5 . . ?
H30K C303 H30M 109.5 . . ?
H30L C303 H30M 109.5 . . ?
C304 C303 H30K 109.5 . . ?
C304 C303 H30L 109.5 . . ?
C304 C303 H30M 109.5 . . ?
S1 C304 H304 108.7 . . ?
C303 C304 S1 117(4) . . ?
C303 C304 H304 108.7 . . ?
C303 C304 C305 101(4) . . ?
C305 C304 S1 112(4) . . ?
C305 C304 H304 108.7 . . ?
C304 C305 H30N 109.5 . . ?
C304 C305 H30O 109.5 . . ?
C304 C305 H30P 109.5 . . ?
H30N C305 H30O 109.5 . . ?
H30N C305 H30P 109.5 . . ?
H30O C305 H30P 109.5 . . ?
H31A C313 H31B 109.5 . . ?
H31A C313 H31C 109.5 . . ?
H31B C313 H31C 109.5 . . ?
C314 C313 H31A 109.5 . . ?
C314 C313 H31B 109.5 . . ?
C314 C313 H31C 109.5 . . ?
C313 C314 H314 103.1 . . ?
C313 C314 S3 117(3) . . ?
C315 C314 C313 114(4) . . ?
C315 C314 H314 103.1 . . ?
C315 C314 S3 114(3) . . ?
S3 C314 H314 103.1 . . ?
C314 C315 H31D 109.5 . . ?
C314 C315 H31E 109.5 . . ?
C314 C315 H31F 109.5 . . ?
H31D C315 H31E 109.5 . . ?
H31D C315 H31F 109.5 . . ?
H31E C315 H31F 109.5 . . ?
H31G C316 H31H 108.2 . . ?
C317 C316 H31G 109.8 . . ?
C317 C316 H31H 109.8 . . ?
C317 C316 P18 109(3) . . ?
P18 C316 H31G 109.8 . . ?
P18 C316 H31H 109.8 . . ?
C316 C317 H31I 108.0 . . ?
C316 C317 H31J 108.0 . . ?
H31I C317 H31J 107.3 . . ?
C318 C317 C316 117(4) . . ?
C318 C317 H31I 108.0 . . ?
C318 C317 H31J 108.0 . . ?
C317 C318 H31K 108.1 . . ?
C317 C318 H31L 108.1 . . ?
C317 C318 P21 117(4) . . ?
H31K C318 H31L 107.3 . . ?
P21 C318 H31K 108.1 . . ?
P21 C318 H31L 108.1 . . ?
H31M C319 H31N 109.5 . . ?
H31M C319 H31O 109.5 . . ?
H31N C319 H31O 109.5 . . ?
C320 C319 H31M 109.5 . . ?
C320 C319 H31N 109.5 . . ?
C320 C319 H31O 109.5 . . ?
C319 C320 H320 113.1 . . ?
C319 C320 S11 110(4) . . ?
C321 C320 C319 92.1(13) . . ?
C321 C320 H320 113.1 . . ?
C321 C320 S11 113(4) . . ?
S11 C320 H320 113.1 . . ?
C320 C321 H32A 109.5 . . ?
C320 C321 H32B 109.5 . . ?
C320 C321 H32C 109.5 . . ?
H32A C321 H32B 109.5 . . ?
H32A C321 H32C 109.5 . . ?
H32B C321 H32C 109.5 . . ?
H32D C322 H32E 109.5 . . ?
H32D C322 H32F 109.5 . . ?
H32E C322 H32F 109.5 . . ?
C323 C322 H32D 109.5 . . ?
C323 C322 H32E 109.5 . . ?
C323 C322 H32F 109.5 . . ?
C322 C323 H323 91.0 . . ?
C322 C323 S8 86(3) . . ?
C324 C323 C322 171(5) . . ?
C324 C323 H323 91.0 . . ?
C324 C323 S8 103(3) . . ?
S8 C323 H323 91.0 . . ?
C323 C324 H32G 109.5 . . ?
C323 C324 H32H 109.5 . . ?
C323 C324 H32I 109.5 . . ?
H32G C324 H32H 109.5 . . ?
H32G C324 H32I 109.5 . . ?
H32H C324 H32I 109.5 . . ?
H30Q C309 H30R 109.5 . . ?
H30Q C309 H30S 109.5 . . ?
H30R C309 H30S 109.5 . . ?
C310 C309 H30Q 109.5 . . ?
C310 C309 H30R 109.5 . . ?
C310 C309 H30S 109.5 . . ?
C309 C310 H310 112.4 . . ?
C309 C310 C311 96.7(15) . . ?
C309 C310 S2 109(3) . . ?
C311 C310 H310 112.4 . . ?
C311 C310 S2 113(2) . . ?
S2 C310 H310 112.4 . . ?
C310 C311 H31P 109.5 . . ?
C310 C311 H31Q 109.5 . . ?
C310 C311 H31R 109.5 . . ?
H31P C311 H31Q 109.5 . . ?
H31P C311 H31R 109.5 . . ?
H31Q C311 H31R 109.5 . . ?
Ag11 S2 Ag7 132.3(3) . . ?
Ag20 S2 Ag7 95.2(3) . . ?
Ag20 S2 Ag11 100.0(3) . . ?
C310 S2 Ag7 112.7(12) . . ?
C310 S2 Ag11 104.3(13) . . ?
C310 S2 Ag20 109.3(12) . . ?
H32J C325 H32K 109.5 . . ?
H32J C325 H32L 109.5 . . ?
H32K C325 H32L 109.5 . . ?
C326 C325 H32J 109.5 . . ?
C326 C325 H32K 109.5 . . ?
C326 C325 H32L 109.5 . . ?
C325 C326 H326 114.9 . . ?
C325 C326 C327 96(2) . . ?
C325 C326 S4 108(3) . . ?
C327 C326 H326 114.9 . . ?
C327 C326 S4 106(2) . . ?
S4 C326 H326 114.9 . . ?
C326 C327 H32M 109.5 . . ?
C326 C327 H32N 109.5 . . ?
C326 C327 H32O 109.5 . . ?
H32M C327 H32N 109.5 . . ?
H32M C327 H32O 109.5 . . ?
H32N C327 H32O 109.5 . . ?
Ag15 S4 Ag14 98.4(4) . . ?
Ag20 S4 Ag14 106.9(4) . . ?
Ag20 S4 Ag15 112.4(4) . . ?
C326 S4 Ag14 112.2(13) . . ?
C326 S4 Ag15 110.7(13) . . ?
C326 S4 Ag20 115.0(13) . . ?
P11 C328 H32P 107.1 . . ?
P11 C328 H32Q 107.1 . . ?
H32P C328 H32Q 106.8 . . ?
C329 C328 P11 121(4) . . ?
C329 C328 H32P 107.1 . . ?
C329 C328 H32Q 107.1 . . ?
C30A C329 H32R 110.6 . . ?
C30A C329 H32S 110.6 . . ?
C30B C329 C328 130(5) . . ?
C328 C329 C30A 106(7) . . ?
C328 C329 H32R 110.6 . . ?
C328 C329 H32S 110.6 . . ?
H32R C329 H32S 108.7 . . ?
Ag2A Ag1 Ag3A 54.60(15) . . ?
Ag2A Ag1 Cu6A 105.2(3) . . ?
Ag4 Ag1 Ag2A 58.14(16) . . ?
Ag4 Ag1 Ag3A 56.84(14) . . ?
Ag4 Ag1 Cu6A 59.3(2) . . ?
Cu6A Ag1 Ag3A 59.0(2) . . ?
S10 Ag1 Ag2A 141.8(4) . . ?
S10 Ag1 Ag3A 89.3(4) . . ?
S10 Ag1 Ag4 115.4(4) . . ?
S10 Ag1 Cu6A 56.1(4) . . ?
Ag3A Cu6A Ag1 60.7(2) . . ?
Ag4 Cu6A Ag3A 56.42(17) . . ?
Ag4 Cu6A Ag1 55.8(2) . . ?
Ag4 Cu6A Ag3 58.0(2) . . ?
S7 Cu6A Ag3A 83.5(4) . . ?
S7 Cu6A Ag4 108.8(5) . . ?
S7 Cu6A Ag1 144.0(5) . . ?
S7 Cu6A S10 133.6(5) . . ?
S7 Cu6A Ag3 51.2(4) . . ?
S10 Cu6A Ag3A 83.7(3) . . ?
S10 Cu6A Ag4 100.4(4) . . ?
S10 Cu6A Ag1 44.7(3) . . ?
S10 Cu6A Ag3 145.0(4) . . ?
Ag3 Cu6A Ag3A 61.6(2) . . ?
Ag3 Cu6A Ag1 108.0(3) . . ?
Ag4 Ag2 Ag1A 51.17(13) . . ?
S8 Ag2 Ag1A 112.2(5) . . ?
S8 Ag2 Ag4 147.3(6) . . ?
S10 Cu6B S7 160.7(6) . . ?
C91 P18 Ag15 113.3(9) . . ?
C91 P18 C97 100.3(14) . . ?
C91 P18 C316 110.6(19) . . ?
C97 P18 Ag15 112.2(14) . . ?
C97 P18 C316 106.2(19) . . ?
C316 P18 Ag15 113.2(17) . . ?
C10 P19 Ag10 117.7(15) . . ?
C49 P19 Ag10 112.7(12) . . ?
C49 P19 C10 102.8(19) . . ?
C49 P19 C85 103.9(16) . . ?
C85 P19 Ag10 110.9(12) . . ?
C85 P19 C10 107.6(19) . . ?
C12 P20 Ag5A 112.4(15) . . ?
C12 P20 Ag5B 107.6(15) . . ?
C55 P20 Ag5A 107.6(11) . . ?
C55 P20 Ag5B 124.3(11) . . ?
C55 P20 C12 107(2) . . ?
C55 P20 C79 103.7(15) . . ?
C79 P20 Ag5A 119.3(12) . . ?
C79 P20 Ag5B 107.0(12) . . ?
C79 P20 C12 105.7(18) . . ?
C109 P21 Ag8A 116.0(11) . . ?
C109 P21 Ag8B 100.7(11) . . ?
C109 P21 C318 107.8(18) . . ?
C144 P21 Ag8A 107.4(12) . . ?
C144 P21 Ag8B 126.0(14) . . ?
C144 P21 C109 104.9(12) . . ?
C144 P21 C318 111(2) . . ?
C318 P21 Ag8A 109.3(18) . . ?
C318 P21 Ag8B 104.5(17) . . ?
Ag12 S3 Ag13 111.2(3) . . ?
Ag12 S3 Ag19 109.9(3) . . ?
Ag19 S3 Ag13 98.4(3) . . ?
C314 S3 Ag12 110.1(14) . . ?
C314 S3 Ag13 116.7(15) . . ?
C314 S3 Ag19 109.8(18) . . ?
Ag5A S5 Ag6 126.6(5) . . ?
Ag6 S5 Ag5B 114.6(5) . . ?
Ag18 S5 Ag5A 97.6(5) . . ?
Ag18 S5 Ag5B 109.9(5) . . ?
Ag18 S5 Ag6 93.0(4) . . ?
C300 S5 Ag5A 111.1(15) . . ?
C300 S5 Ag5B 114.5(14) . . ?
C300 S5 Ag6 115.4(17) . . ?
C300 S5 Ag18 107.0(17) . . ?
Ag38 S6 Ag6 104.7(5) . . ?
Ag38 S6 Ag3 97.7(5) . . ?
C148 S6 Ag6 112.7(17) . . ?
C148 S6 Ag38 113.5(18) . . ?
C148 S6 Ag3 118.4(16) . . ?
Ag3 S6 Ag6 108.1(5) . . ?
Cu6A S7 Ag7 123.9(5) . . ?
Cu6A S7 Ag3 81.3(5) . . ?
Cu6B S7 Ag7 103.5(4) . . ?
C164 S7 Ag7 120.1(18) . . ?
C164 S7 Cu6A 93(2) . . ?
C164 S7 Cu6B 106(2) . . ?
C164 S7 Ag3 119.0(15) . . ?
Ag3 S7 Ag7 112.3(5) . . ?
Ag3 S7 Cu6B 89.5(5) . . ?
Ag5B S8 Ag38 66.5(4) . . ?
Ag5B S8 Ag41 125.2(5) . . ?
Ag5B S8 C323 123.1(17) . . ?
Ag38 S8 Ag41 84.3(4) . . ?
C323 S8 Ag5A 124.8(17) . . ?
C323 S8 Ag38 94.7(12) . . ?
C323 S8 Ag41 103.8(18) . . ?
Ag2 S8 Ag5A 119.3(6) . . ?
Ag2 S8 C323 102.2(18) . . ?
Ag39 S10 Ag11 130.5(5) . . ?
Ag1 S10 Ag11 115.9(5) . . ?
Ag1 S10 Cu6A 79.3(4) . . ?
Cu6A S10 Ag11 104.3(5) . . ?
Cu6B S10 Ag11 88.0(5) . . ?
Cu6B S10 Ag39 90.5(5) . . ?
C154 S10 Ag11 125.6(18) . . ?
C154 S10 Ag39 100.6(18) . . ?
C154 S10 Ag1 116.5(19) . . ?
C154 S10 Cu6A 98.4(17) . . ?
C154 S10 Cu6B 111.7(18) . . ?
Ag10 S11 Ag9A 133.0(5) . . ?
Ag10 S11 Ag9B 116.7(5) . . ?
Ag12 S11 Ag9A 91.8(4) . . ?
Ag12 S11 Ag9B 108.4(4) . . ?
Ag12 S11 Ag10 90.9(4) . . ?
C320 S11 Ag9A 111.0(14) . . ?
C320 S11 Ag9B 115.1(14) . . ?
C320 S11 Ag10 111.2(14) . . ?
C320 S11 Ag12 112.0(15) . . ?
Ag39 S9B Ag9B 63.7(3) . . ?
Ag41 S9B Ag9B 139.7(4) . . ?
Ag41 S9B Ag39 113.1(5) . . ?
C152 S9B Ag9B 106.3(14) . . ?
C152 S9B Ag39 92.6(12) . . ?
C152 S9B Ag41 114.1(14) . . ?
C157 C146 H146 120.0 . . ?
C157 C146 C147 120.0 . . ?
C147 C146 H146 120.0 . . ?
C146 C157 P1B 129(2) . . ?
C145 C157 P1B 111(2) . . ?
C145 C157 C146 120.0 . . ?
C157 C145 H145 120.0 . . ?
C171 C145 C157 120.0 . . ?
C171 C145 H145 120.0 . . ?
C145 C171 H171 120.0 . . ?
C145 C171 C201 120.0 . . ?
C201 C171 H171 120.0 . . ?
C171 C201 H201 120.0 . . ?
C171 C201 C147 120.0 . . ?
C147 C201 H201 120.0 . . ?
C146 C147 H147 120.0 . . ?
C201 C147 C146 120.0 . . ?
C201 C147 H147 120.0 . . ?
S10 C154 H154 110.8 . . ?
C156 C154 S10 110(4) . . ?
C156 C154 H154 110.8 . . ?
C156 C154 C155 104(5) . . ?
C155 C154 S10 110(3) . . ?
C155 C154 H154 110.8 . . ?
C154 C156 H15A 109.5 . . ?
C154 C156 H15B 109.5 . . ?
C154 C156 H15C 109.5 . . ?
H15A C156 H15B 109.5 . . ?
H15A C156 H15C 109.5 . . ?
H15B C156 H15C 109.5 . . ?
H15D C151 H15E 109.5 . . ?
H15D C151 H15F 109.5 . . ?
H15E C151 H15F 109.5 . . ?
C152 C151 H15D 109.5 . . ?
C152 C151 H15E 109.5 . . ?
C152 C151 H15F 109.5 . . ?
S6 C148 H148 115.0 . . ?
C149 C148 S6 109(4) . . ?
C149 C148 H148 115.0 . . ?
C150 C148 S6 106(4) . . ?
C150 C148 H148 115.0 . . ?
C150 C148 C149 95(4) . . ?
C148 C149 H14A 109.5 . . ?
C148 C149 H14B 109.5 . . ?
C148 C149 H14C 109.5 . . ?
H14A C149 H14B 109.5 . . ?
H14A C149 H14C 109.5 . . ?
H14B C149 H14C 109.5 . . ?
C154 C155 H15G 109.5 . . ?
C154 C155 H15H 109.5 . . ?
C154 C155 H15I 109.5 . . ?
H15G C155 H15H 109.5 . . ?
H15G C155 H15I 109.5 . . ?
H15H C155 H15I 109.5 . . ?
S9B C152 H152 94.8 . . ?
C151 C152 S9B 114(4) . . ?
C151 C152 H152 94.8 . . ?
C151 C152 C153 159(5) . . ?
C153 C152 S9B 84(3) . . ?
C153 C152 H152 94.8 . . ?
C148 C150 H15J 109.5 . . ?
C148 C150 H15K 109.5 . . ?
C148 C150 H15L 109.5 . . ?
H15J C150 H15K 109.5 . . ?
H15J C150 H15L 109.5 . . ?
H15K C150 H15L 109.5 . . ?
C152 C153 H15M 109.5 . . ?
C152 C153 H15N 109.5 . . ?
C152 C153 H15O 109.5 . . ?
H15M C153 H15N 109.5 . . ?
H15M C153 H15O 109.5 . . ?
H15N C153 H15O 109.5 . . ?
F56 Sb1 F145 87.6(10) . . ?
F97 Sb1 F56 89.7(10) . . ?
F97 Sb1 F145 87.4(10) . . ?
F97 Sb1 F213 174.9(11) . . ?
F110 Sb1 F56 93.6(10) . . ?
F110 Sb1 F97 91.3(10) . . ?
F110 Sb1 F124 89.4(10) . . ?
F110 Sb1 F145 178.2(12) . . ?
F110 Sb1 F213 93.3(10) . . ?
F124 Sb1 F56 176.5(11) . . ?
F124 Sb1 F97 92.1(10) . . ?
F124 Sb1 F145 89.4(10) . . ?
F124 Sb1 F213 90.1(10) . . ?
F213 Sb1 F56 87.8(10) . . ?
F213 Sb1 F145 88.0(10) . . ?
F86 Sb2 F131 85.0(9) . . ?
F86 Sb2 F161 174.7(12) . . ?
F86 Sb2 F174 90.8(11) . . ?
F86 Sb2 F134 88.3(11) . . ?
F161 Sb2 F131 89.7(11) . . ?
F161 Sb2 F174 89.6(11) . . ?
F174 Sb2 F131 87.8(11) . . ?
F185 Sb2 F86 93.6(11) . . ?
F185 Sb2 F131 178.5(13) . . ?
F185 Sb2 F161 91.7(11) . . ?
F185 Sb2 F174 91.6(11) . . ?
F185 Sb2 F134 92.3(11) . . ?
F134 Sb2 F131 88.3(11) . . ?
F134 Sb2 F161 90.9(11) . . ?
F134 Sb2 F174 176.0(13) . . ?
C160 C161 P1B 122(2) . . ?
C160 C161 C162 120.0 . . ?
C162 C161 P1B 117(2) . . ?
C161 C160 H160 120.0 . . ?
C161 C160 C159 120.0 . . ?
C159 C160 H160 120.0 . . ?
C160 C159 H159 120.0 . . ?
C158 C159 C160 120.0 . . ?
C158 C159 H159 120.0 . . ?
C159 C158 H158 120.0 . . ?
C163 C158 C159 120.0 . . ?
C163 C158 H158 120.0 . . ?
C158 C163 H163 120.0 . . ?
C158 C163 C162 120.0 . . ?
C162 C163 H163 120.0 . . ?
C161 C162 H162 120.0 . . ?
C163 C162 C161 120.0 . . ?
C163 C162 H162 120.0 . . ?
H16A C165 H16B 109.5 . . ?
H16A C165 H16C 109.5 . . ?
H16B C165 H16C 109.5 . . ?
C164 C165 H16A 109.5 . . ?
C164 C165 H16B 109.5 . . ?
C164 C165 H16C 109.5 . . ?
S7 C164 H164 102.9 . . ?
C165 C164 S7 96(3) . . ?
C165 C164 H164 102.9 . . ?
C165 C164 C166 142(5) . . ?
C166 C164 S7 105(3) . . ?
C166 C164 H164 102.9 . . ?
C164 C166 H16D 109.5 . . ?
C164 C166 H16E 109.5 . . ?
C164 C166 H16F 109.5 . . ?
H16D C166 H16E 109.5 . . ?
H16D C166 H16F 109.5 . . ?
H16E C166 H16F 109.5 . . ?
Ag1A Ag3 Ag3A 53.13(12) . . ?
Ag3B Ag3 Ag4 65.2(2) . . ?
Ag3B Ag3 S6 106.4(4) . . ?
Ag3B Ag3 S7 104.4(4) . . ?
Ag4 Ag3 Ag1A 55.23(12) . . ?
Ag4 Ag3 Ag3A 56.36(11) . . ?
Ag4 Ag3 Cu6A 59.79(19) . . ?
Cu6A Ag3 Ag1A 103.7(2) . . ?
Cu6A Ag3 Ag3A 59.96(19) . . ?
S6 Ag3 Ag1A 79.8(3) . . ?
S6 Ag3 Ag3A 132.9(4) . . ?
S6 Ag3 Ag4 98.0(4) . . ?
S6 Ag3 Cu6A 144.9(5) . . ?
S7 Ag3 Ag1A 133.1(4) . . ?
S7 Ag3 Ag3A 80.5(3) . . ?
S7 Ag3 Ag4 107.0(4) . . ?
S7 Ag3 Cu6A 47.6(4) . . ?
S7 Ag3 S6 146.4(5) . . ?

loop_
_geom_bond_atom_site_label_1
_geom_bond_atom_site_label_2
_geom_bond_distance
_geom_bond_site_symmetry_2
_geom_bond_publ_flag
W1 O1 1.711(17) . ?
W1 O4 2.001(14) . ?
W1 O6 1.932(15) . ?
W1 O7 2.362(15) . ?
W1 O9 1.879(12) . ?
W1 O10 1.990(14) . ?
W2 O3 1.735(15) . ?
W2 O5 1.948(15) . ?
W2 O6 1.938(15) . ?
W2 O7 2.321(14) . ?
W2 O8 1.887(13) . ?
W2 O13 1.939(17) . ?
W3 O2 1.713(15) . ?
W3 O4 1.893(14) . ?
W3 O5 1.934(15) . ?
W3 O7 2.335(13) . ?
W3 O11 1.893(15) . ?
W3 O12 1.978(15) . ?
W4 O10 2.182(14) . ?
W4 O15 1.92(2) . ?
W4 O16 1.725(16) . ?
W4 O17 1.84(2) . ?
W4 O26 2.272(18) . ?
W4 O30 1.790(16) . ?
W5 O9 2.055(13) . ?
W5 O14 1.744(18) . ?
W5 O15 1.98(2) . ?
W5 O25 1.835(19) . ?
W5 O26 2.31(2) . ?
W5 O29 1.753(17) . ?
W6 O8 2.152(13) . ?
W6 O23 1.93(2) . ?
W6 O24 1.746(17) . ?
W6 O25 1.849(18) . ?
W6 O28 2.285(18) . ?
W6 O34 1.768(16) . ?
W7 O13 2.144(16) . ?
W7 O21 1.843(18) . ?
W7 O22 1.733(14) . ?
W7 O23 1.94(2) . ?
W7 O28 2.256(18) . ?
W7 O33 1.747(17) . ?
W8 O12 2.147(15) . ?
W8 O19 1.90(2) . ?
W8 O20 1.753(16) . ?
W8 O21 1.859(18) . ?
W8 O27 2.269(19) . ?
W8 O32 1.797(17) . ?
W9 O11 2.154(14) . ?
W9 O17 1.84(2) . ?
W9 O18 1.741(18) . ?
W9 O19 1.93(2) . ?
W9 O27 2.288(17) . ?
W9 O31 1.750(18) . ?
Si1 O7 1.674(13) . ?
Si1 O26 1.610(19) . ?
Si1 O27 1.62(2) . ?
Si1 O28 1.632(18) . ?
Ag1A Ag2A 2.806(6) . ?
Ag1A Ag3A 2.751(4) . ?
Ag1A Ag4 2.753(4) . ?
Ag1A O26 2.552(19) . ?
Ag1A O29 2.380(18) . ?
Ag1A O30 2.555(18) . ?
Ag1A Ag2 3.370(8) . ?
Ag1A Ag3 3.057(6) . ?
Ag2A Ag3A 2.731(5) . ?
Ag2A Ag4 2.744(4) . ?
Ag2A O27 2.516(17) . ?
Ag2A O31 2.598(17) . ?
Ag2A O32 2.457(17) . ?
Ag2A Ag1 2.835(8) . ?
Ag3A Ag4 2.824(3) . ?
Ag3A O33 2.521(16) . ?
Ag3A O34 2.40(2) . ?
Ag3A Ag1 3.097(7) . ?
Ag3A Cu6A 3.044(9) . ?
Ag3A Ag3 3.094(6) . ?
Ag1B Ag2B 2.797(12) . ?
Ag1B Ag3B 2.626(13) . ?
Ag1B Ag4 2.695(8) . ?
Ag1B O30 2.388(18) . ?
Ag1B Ag38 3.277(9) . ?
Ag1B Ag41 2.675(12) . ?
Ag2B Ag3B 2.789(13) . ?
Ag2B Ag4 2.780(8) . ?
Ag2B O33 2.451(18) . ?
Ag2B Ag39 2.758(11) . ?
Ag3B Ag4 2.791(7) . ?
Ag3B O29 2.531(19) . ?
Ag3B O34 2.459(19) . ?
Ag3B Ag3 2.202(9) . ?
Ag4 Ag39 2.928(7) . ?
Ag4 Ag41 2.865(7) . ?
Ag4 Ag1 2.813(7) . ?
Ag4 Cu6A 2.925(9) . ?
Ag4 Cl25 2.412(7) . ?
Ag4 Ag3 2.871(6) . ?
O14 Ag8A 2.46(2) . ?
O14 Ag8B 2.59(2) . ?
O18 Ag19 2.579(18) . ?
O20 Ag13 2.50(2) . ?
O22 Ag14 2.47(2) . ?
O23 Ag20 2.57(2) . ?
O29 Ag6 2.460(16) . ?
O30 Ag5A 2.476(16) . ?
O30 Ag5B 2.417(18) . ?
O31 Ag10 2.408(17) . ?
O32 Ag9A 2.413(19) . ?
O32 Ag9B 2.395(18) . ?
O33 Ag11 2.417(17) . ?
O34 Ag7 2.494(16) . ?
C30A H30A 0.9700 . ?
C30A H30B 0.9700 . ?
C30A P1A 1.70(15) . ?
C30A C329 1.53(14) . ?
P1A Ag9A 2.37(3) . ?
C30B H30C 0.9700 . ?
C30B H30D 0.9700 . ?
C30B P1B 1.90(8) . ?
C30B C329 1.38(8) . ?
P1B Ag9B 2.396(19) . ?
P1B C157 1.83(3) . ?
P1B C161 1.88(3) . ?
P11 Ag11 2.396(8) . ?
P11 C25 1.85(2) . ?
P11 C103 1.83(2) . ?
P11 C328 1.83(5) . ?
P12 Ag7 2.395(9) . ?
P12 C1 1.84(5) . ?
P12 C31 1.80(2) . ?
P12 C115 1.84(2) . ?
P13 Ag6 2.367(11) . ?
P13 C3 1.76(5) . ?
P13 C121 1.77(3) . ?
P13 C127 1.79(2) . ?
P14 Ag14 2.374(8) . ?
P14 C4 1.82(4) . ?
P14 C13 1.78(2) . ?
P14 C19 1.79(2) . ?
P15 Ag13 2.359(9) . ?
P15 C6 1.90(4) . ?
P15 C73 1.81(2) . ?
P15 C133 1.87(2) . ?
P16 Ag19 2.384(9) . ?
P16 C7 1.80(5) . ?
P16 C37 1.84(2) . ?
P16 C43 1.85(2) . ?
P17 Ag35 2.376(9) . ?
P17 C9 1.81(5) . ?
P17 C61 1.82(2) . ?
P17 C67 1.80(2) . ?
S1 Ag8A 2.360(11) . ?
S1 Ag8B 2.536(13) . ?
S1 Ag18 2.370(10) . ?
S1 Ag35 2.430(11) . ?
S1 C304 1.78(5) . ?
Ag5A P20 2.364(11) . ?
Ag5A S5 2.380(14) . ?
Ag5A S8 2.816(11) . ?
Ag5B Ag38 2.469(11) . ?
Ag5B P20 2.729(14) . ?
Ag5B S5 2.845(17) . ?
Ag5B S8 2.007(16) . ?
Ag6 S5 2.491(13) . ?
Ag6 S6 2.626(15) . ?
Ag7 S2 2.542(8) . ?
Ag7 S7 2.516(10) . ?
Ag8A P21 2.406(15) . ?
Ag8B P21 2.382(16) . ?
Ag9A S11 2.654(13) . ?
Ag9B Ag39 2.950(8) . ?
Ag9B S11 2.520(12) . ?
Ag9B S9B 2.841(8) . ?
Ag10 P19 2.385(11) . ?
Ag10 S11 2.430(11) . ?
Ag11 S2 2.500(10) . ?
Ag11 S10 2.758(12) . ?
Ag12 S3 2.358(9) . ?
Ag12 S11 2.349(11) . ?
Ag13 S3 2.444(9) . ?
Ag14 S4 2.456(11) . ?
Ag15 S4 2.407(12) . ?
Ag15 P18 2.379(14) . ?
Ag18 S5 2.355(11) . ?
Ag19 S3 2.440(9) . ?
Ag20 S2 2.385(9) . ?
Ag20 S4 2.387(11) . ?
Ag38 Ag41 3.342(8) . ?
Ag38 S6 2.314(15) . ?
Ag38 S8 2.443(12) . ?
Ag39 S10 2.576(14) . ?
Ag39 S9B 2.746(14) . ?
Ag41 S8 2.534(12) . ?
Ag41 S9B 2.187(11) . ?
C1 H1A 0.9700 . ?
C1 H1B 0.9700 . ?
C1 C2 1.47(6) . ?
C2 H2A 0.9700 . ?
C2 H2B 0.9700 . ?
C2 C3 1.61(6) . ?
C3 H3A 0.9700 . ?
C3 H3B 0.9700 . ?
C4 H4A 0.9700 . ?
C4 H4B 0.9700 . ?
C4 C5 1.48(5) . ?
C5 H5A 0.9700 . ?
C5 H5B 0.9700 . ?
C5 C6 1.54(5) . ?
C6 H6A 0.9700 . ?
C6 H6B 0.9700 . ?
C7 H7A 0.9700 . ?
C7 H7B 0.9700 . ?
C7 C8 1.46(6) . ?
C8 H8A 0.9700 . ?
C8 H8B 0.9700 . ?
C8 C9 1.53(6) . ?
C9 H9A 0.9700 . ?
C9 H9B 0.9700 . ?
C10 H10A 0.9700 . ?
C10 H10B 0.9700 . ?
C10 C11 1.48(6) . ?
C10 P19 1.89(5) . ?
C11 H11A 0.9700 . ?
C11 H11B 0.9700 . ?
C11 C12 1.52(6) . ?
C12 H12A 0.9700 . ?
C12 H12B 0.9700 . ?
C12 P20 1.84(5) . ?
C13 C14 1.3900 . ?
C13 C18 1.3900 . ?
C14 H14 0.9300 . ?
C14 C15 1.3900 . ?
C15 H15 0.9300 . ?
C15 C16 1.3900 . ?
C16 H16 0.9300 . ?
C16 C17 1.3900 . ?
C17 H17 0.9300 . ?
C17 C18 1.3900 . ?
C18 H18 0.9300 . ?
C19 C20 1.3900 . ?
C19 C24 1.3900 . ?
C20 H20 0.9300 . ?
C20 C21 1.3900 . ?
C21 H21 0.9300 . ?
C21 C22 1.3900 . ?
C22 H22 0.9300 . ?
C22 C23 1.3900 . ?
C23 H23 0.9300 . ?
C23 C24 1.3900 . ?
C24 H24 0.9300 . ?
C25 C26 1.3900 . ?
C25 C30 1.3900 . ?
C26 H26 0.9300 . ?
C26 C27 1.3900 . ?
C27 H27 0.9300 . ?
C27 C28 1.3900 . ?
C28 H28 0.9300 . ?
C28 C29 1.3900 . ?
C29 H29 0.9300 . ?
C29 C30 1.3900 . ?
C30 H30 0.9300 . ?
C31 C32 1.3900 . ?
C31 C36 1.3900 . ?
C32 H32 0.9300 . ?
C32 C33 1.3900 . ?
C33 H33 0.9300 . ?
C33 C34 1.3900 . ?
C34 H34 0.9300 . ?
C34 C35 1.3900 . ?
C35 H35 0.9300 . ?
C35 C36 1.3900 . ?
C36 H36 0.9300 . ?
C37 C38 1.3900 . ?
C37 C42 1.3900 . ?
C38 H38 0.9300 . ?
C38 C39 1.3900 . ?
C39 H39 0.9300 . ?
C39 C40 1.3900 . ?
C40 H40 0.9300 . ?
C40 C41 1.3900 . ?
C41 H41 0.9300 . ?
C41 C42 1.3900 . ?
C42 H42 0.9300 . ?
C43 C44 1.3900 . ?
C43 C48 1.3900 . ?
C44 H44 0.9300 . ?
C44 C45 1.3900 . ?
C45 H45 0.9300 . ?
C45 C46 1.3900 . ?
C46 H46 0.9300 . ?
C46 C47 1.3900 . ?
C47 H47 0.9300 . ?
C47 C48 1.3900 . ?
C48 H48 0.9300 . ?
C49 C50 1.3900 . ?
C49 C54 1.3900 . ?
C49 P19 1.77(3) . ?
C50 H50 0.9300 . ?
C50 C51 1.3900 . ?
C51 H51 0.9300 . ?
C51 C52 1.3900 . ?
C52 H52 0.9300 . ?
C52 C53 1.3900 . ?
C53 H53 0.9300 . ?
C53 C54 1.3900 . ?
C54 H54 0.9300 . ?
C55 C56 1.3900 . ?
C55 C60 1.3900 . ?
C55 P20 1.81(3) . ?
C56 H56 0.9300 . ?
C56 C57 1.3900 . ?
C57 H57 0.9300 . ?
C57 C58 1.3900 . ?
C58 H58 0.9300 . ?
C58 C59 1.3900 . ?
C59 H59 0.9300 . ?
C59 C60 1.3900 . ?
C60 H60 0.9300 . ?
C61 C62 1.3900 . ?
C61 C66 1.3900 . ?
C62 H62 0.9300 . ?
C62 C63 1.3900 . ?
C63 H63 0.9300 . ?
C63 C64 1.3900 . ?
C64 H64 0.9300 . ?
C64 C65 1.3900 . ?
C65 H65 0.9300 . ?
C65 C66 1.3900 . ?
C66 H66 0.9300 . ?
C67 C68 1.3900 . ?
C67 C72 1.3900 . ?
C68 H68 0.9300 . ?
C68 C69 1.3900 . ?
C69 H69 0.9300 . ?
C69 C70 1.3900 . ?
C70 H70 0.9300 . ?
C70 C71 1.3900 . ?
C71 H71 0.9300 . ?
C71 C72 1.3900 . ?
C72 H72 0.9300 . ?
C73 C74 1.3900 . ?
C73 C78 1.3900 . ?
C74 H74 0.9300 . ?
C74 C75 1.3900 . ?
C75 H75 0.9300 . ?
C75 C76 1.3900 . ?
C76 H76 0.9300 . ?
C76 C77 1.3900 . ?
C77 H77 0.9300 . ?
C77 C78 1.3900 . ?
C78 H78 0.9300 . ?
C79 C80 1.3900 . ?
C79 C84 1.3900 . ?
C79 P20 1.81(2) . ?
C80 H80 0.9300 . ?
C80 C81 1.3900 . ?
C81 H81 0.9300 . ?
C81 C82 1.3900 . ?
C82 H82 0.9300 . ?
C82 C83 1.3900 . ?
C83 H83 0.9300 . ?
C83 C84 1.3900 . ?
C84 H84 0.9300 . ?
C85 C86 1.3900 . ?
C85 C90 1.3900 . ?
C85 P19 1.89(2) . ?
C86 H86 0.9300 . ?
C86 C87 1.3900 . ?
C87 H87 0.9300 . ?
C87 C88 1.3900 . ?
C88 H88 0.9300 . ?
C88 C89 1.3900 . ?
C89 H89 0.9300 . ?
C89 C90 1.3900 . ?
C90 H90 0.9300 . ?
C91 C92 1.3900 . ?
C91 C96 1.3900 . ?
C91 P18 1.803(16) . ?
C92 H92 0.9300 . ?
C92 C93 1.3900 . ?
C93 H93 0.9300 . ?
C93 C94 1.3900 . ?
C94 H94 0.9300 . ?
C94 C95 1.3900 . ?
C95 H95 0.9300 . ?
C95 C96 1.3900 . ?
C96 H96 0.9300 . ?
C97 C98 1.3900 . ?
C97 C102 1.3900 . ?
C97 P18 1.82(2) . ?
C98 H98 0.9300 . ?
C98 C99 1.3900 . ?
C99 H99 0.9300 . ?
C99 C100 1.3900 . ?
C100 H100 0.9300 . ?
C100 C101 1.3900 . ?
C101 H101 0.9300 . ?
C101 C102 1.3900 . ?
C102 H102 0.9300 . ?
C103 C104 1.3900 . ?
C103 C108 1.3900 . ?
C104 H104 0.9300 . ?
C104 C105 1.3900 . ?
C105 H105 0.9300 . ?
C105 C106 1.3900 . ?
C106 H106 0.9300 . ?
C106 C107 1.3900 . ?
C107 H107 0.9300 . ?
C107 C108 1.3900 . ?
C108 H108 0.9300 . ?
C109 C110 1.3900 . ?
C109 C114 1.3900 . ?
C109 P21 1.70(2) . ?
C110 H110 0.9300 . ?
C110 C111 1.3900 . ?
C111 H111 0.9300 . ?
C111 C112 1.3900 . ?
C112 H112 0.9300 . ?
C112 C113 1.3900 . ?
C113 H113 0.9300 . ?
C113 C114 1.3900 . ?
C114 H114 0.9300 . ?
C115 C116 1.3900 . ?
C115 C120 1.3900 . ?
C116 H116 0.9300 . ?
C116 C117 1.3900 . ?
C117 H117 0.9300 . ?
C117 C118 1.3900 . ?
C118 H118 0.9300 . ?
C118 C119 1.3900 . ?
C119 H119 0.9300 . ?
C119 C120 1.3900 . ?
C120 H120 0.9300 . ?
C121 C122 1.3900 . ?
C121 C126 1.3900 . ?
C122 H122 0.9300 . ?
C122 C123 1.3900 . ?
C123 H123 0.9300 . ?
C123 C124 1.3900 . ?
C124 H124 0.9300 . ?
C124 C125 1.3900 . ?
C125 H125 0.9300 . ?
C125 C126 1.3900 . ?
C126 H126 0.9300 . ?
C127 C128 1.3900 . ?
C127 C132 1.3900 . ?
C128 H128 0.9300 . ?
C128 C129 1.3900 . ?
C129 H129 0.9300 . ?
C129 C130 1.3900 . ?
C130 H130 0.9300 . ?
C130 C131 1.3900 . ?
C131 H131 0.9300 . ?
C131 C132 1.3900 . ?
C132 H132 0.9300 . ?
C133 C134 1.3900 . ?
C133 C138 1.3900 . ?
C134 H134 0.9300 . ?
C134 C135 1.3900 . ?
C135 H135 0.9300 . ?
C135 C136 1.3900 . ?
C136 H136 0.9300 . ?
C136 C137 1.3900 . ?
C137 H137 0.9300 . ?
C137 C138 1.3900 . ?
C138 H138 0.9300 . ?
C139 H139 0.9300 . ?
C139 C140 1.3900 . ?
C139 C144 1.3900 . ?
C140 H140 0.9300 . ?
C140 C141 1.3900 . ?
C141 H141 0.9300 . ?
C141 C142 1.3900 . ?
C142 H142 0.9300 . ?
C142 C143 1.3900 . ?
C143 H143 0.9300 . ?
C143 C144 1.3900 . ?
C144 P21 1.70(3) . ?
C300 H300 0.9800 . ?
C300 C301 1.50(2) . ?
C300 C302 1.49(2) . ?
C300 S5 1.94(5) . ?
C301 H30E 0.9600 . ?
C301 H30F 0.9600 . ?
C301 H30G 0.9600 . ?
C302 H30H 0.9600 . ?
C302 H30I 0.9600 . ?
C302 H30J 0.9600 . ?
C303 H30K 0.9600 . ?
C303 H30L 0.9600 . ?
C303 H30M 0.9600 . ?
C303 C304 1.38(6) . ?
C304 H304 0.9800 . ?
C304 C305 1.48(6) . ?
C305 H30N 0.9600 . ?
C305 H30O 0.9600 . ?
C305 H30P 0.9600 . ?
C313 H31A 0.9600 . ?
C313 H31B 0.9600 . ?
C313 H31C 0.9600 . ?
C313 C314 1.49(2) . ?
C314 H314 0.9800 . ?
C314 C315 1.49(2) . ?
C314 S3 1.86(5) . ?
C315 H31D 0.9600 . ?
C315 H31E 0.9600 . ?
C315 H31F 0.9600 . ?
C316 H31G 0.9700 . ?
C316 H31H 0.9700 . ?
C316 C317 1.50(2) . ?
C316 P18 1.877(19) . ?
C317 H31I 0.9700 . ?
C317 H31J 0.9700 . ?
C317 C318 1.49(2) . ?
C318 H31K 0.9700 . ?
C318 H31L 0.9700 . ?
C318 P21 1.83(5) . ?
C319 H31M 0.9600 . ?
C319 H31N 0.9600 . ?
C319 H31O 0.9600 . ?
C319 C320 1.541(14) . ?
C320 H320 0.9800 . ?
C320 C321 1.535(14) . ?
C320 S11 1.89(5) . ?
C321 H32A 0.9600 . ?
C321 H32B 0.9600 . ?
C321 H32C 0.9600 . ?
C322 H32D 0.9600 . ?
C322 H32E 0.9600 . ?
C322 H32F 0.9600 . ?
C322 C323 1.52(2) . ?
C323 H323 0.9800 . ?
C323 C324 1.52(2) . ?
C323 S8 2.08(5) . ?
C324 H32G 0.9600 . ?
C324 H32H 0.9600 . ?
C324 H32I 0.9600 . ?
C309 H30Q 0.9600 . ?
C309 H30R 0.9600 . ?
C309 H30S 0.9600 . ?
C309 C310 1.476(19) . ?
C310 H310 0.9800 . ?
C310 C311 1.497(16) . ?
C310 S2 1.81(3) . ?
C311 H31P 0.9600 . ?
C311 H31Q 0.9600 . ?
C311 H31R 0.9600 . ?
C325 H32J 0.9600 . ?
C325 H32K 0.9600 . ?
C325 H32L 0.9600 . ?
C325 C326 1.48(3) . ?
C326 H326 0.9800 . ?
C326 C327 1.503(16) . ?
C326 S4 1.81(3) . ?
C327 H32M 0.9600 . ?
C327 H32N 0.9600 . ?
C327 H32O 0.9600 . ?
C328 H32P 0.9700 . ?
C328 H32Q 0.9700 . ?
C328 C329 1.43(6) . ?
C329 H32R 0.9700 . ?
C329 H32S 0.9700 . ?
Ag1 Cu6A 3.083(11) . ?
Ag1 S10 2.206(14) . ?
Cu6A S7 2.236(15) . ?
Cu6A S10 2.603(15) . ?
Cu6A Ag3 2.995(10) . ?
Ag2 S8 1.582(11) . ?
Cu6B S7 2.375(16) . ?
Cu6B S10 2.140(15) . ?
S6 C148 1.72(5) . ?
S6 Ag3 2.370(14) . ?
S7 C164 1.720(19) . ?
S7 Ag3 2.360(13) . ?
S10 C154 1.87(5) . ?
S9B C152 2.08(6) . ?
C146 H146 0.9300 . ?
C146 C157 1.3900 . ?
C146 C147 1.3900 . ?
C157 C145 1.3900 . ?
C145 H145 0.9300 . ?
C145 C171 1.3900 . ?
C171 H171 0.9300 . ?
C171 C201 1.3900 . ?
C201 H201 0.9300 . ?
C201 C147 1.3900 . ?
C147 H147 0.9300 . ?
C154 H154 0.9800 . ?
C154 C156 1.51(7) . ?
C154 C155 1.60(7) . ?
C156 H15A 0.9600 . ?
C156 H15B 0.9600 . ?
C156 H15C 0.9600 . ?
C151 H15D 0.9600 . ?
C151 H15E 0.9600 . ?
C151 H15F 0.9600 . ?
C151 C152 1.55(2) . ?
C148 H148 0.9800 . ?
C148 C149 1.53(2) . ?
C148 C150 1.53(2) . ?
C149 H14A 0.9600 . ?
C149 H14B 0.9600 . ?
C149 H14C 0.9600 . ?
C155 H15G 0.9600 . ?
C155 H15H 0.9600 . ?
C155 H15I 0.9600 . ?
C152 H152 0.9800 . ?
C152 C153 1.56(2) . ?
C150 H15J 0.9600 . ?
C150 H15K 0.9600 . ?
C150 H15L 0.9600 . ?
C153 H15M 0.9600 . ?
C153 H15N 0.9600 . ?
C153 H15O 0.9600 . ?
Sb1 F56 1.800(19) . ?
Sb1 F97 1.791(19) . ?
Sb1 F110 1.756(19) . ?
Sb1 F124 1.780(19) . ?
Sb1 F145 1.813(19) . ?
Sb1 F213 1.798(19) . ?
Sb2 F86 1.784(18) . ?
Sb2 F131 1.806(18) . ?
Sb2 F161 1.804(18) . ?
Sb2 F174 1.804(19) . ?
Sb2 F185 1.776(18) . ?
Sb2 F134 1.789(19) . ?
C161 C160 1.3900 . ?
C161 C162 1.3900 . ?
C160 H160 0.9300 . ?
C160 C159 1.3900 . ?
C159 H159 0.9300 . ?
C159 C158 1.3900 . ?
C158 H158 0.9300 . ?
C158 C163 1.3900 . ?
C163 H163 0.9300 . ?
C163 C162 1.3900 . ?
C162 H162 0.9300 . ?
C165 H16A 0.9600 . ?
C165 H16B 0.9600 . ?
C165 H16C 0.9600 . ?
C165 C164 1.51(6) . ?
C164 H164 0.9800 . ?
C164 C166 1.54(2) . ?
C166 H16D 0.9600 . ?
C166 H16E 0.9600 . ?
C166 H16F 0.9600 . ?

loop_
_geom_torsion_atom_site_label_1
_geom_torsion_atom_site_label_2
_geom_torsion_atom_site_label_3
_geom_torsion_atom_site_label_4
_geom_torsion
_geom_torsion_site_symmetry_1
_geom_torsion_site_symmetry_2
_geom_torsion_site_symmetry_3
_geom_torsion_site_symmetry_4
_geom_torsion_publ_flag
Ag1A Ag2 S8 Ag5A -8.3(8) . . . . ?
Ag1A Ag2 S8 C323 134.0(13) . . . . ?
Ag4 Ag2 S8 Ag5A -60.1(13) . . . . ?
Ag4 Ag2 S8 C323 82.2(16) . . . . ?
O1 W1 O9 W5 -129.9(17) . . . . ?
O2 W3 O4 W1 171.4(8) . . . . ?
O2 W3 O11 W9 -129.6(14) . . . . ?
O3 W2 O8 W6 125.8(14) . . . . ?
O4 W1 O9 W5 32(3) . . . . ?
O4 W3 O11 W9 131.9(14) . . . . ?
O5 W2 O8 W6 -56(3) . . . . ?
O5 W3 O4 W1 71.0(8) . . . . ?
O5 W3 O11 W9 40(3) . . . . ?
O6 W1 O9 W5 127.1(17) . . . . ?
O6 W2 O8 W6 -135.5(15) . . . . ?
O7 W1 O9 W5 54.1(17) . . . . ?
O7 W2 O8 W6 -61.3(14) . . . . ?
O7 W3 O4 W1 -1.2(7) . . . . ?
O7 W3 O11 W9 56.5(14) . . . . ?
O7 Si1 O26 W4 -73.1(14) . . . . ?
O7 Si1 O26 W5 70.5(13) . . . . ?
O7 Si1 O26 Ag1A 175.2(8) . . . . ?
O7 Si1 O27 W8 -69.8(13) . . . . ?
O7 Si1 O27 W9 73.8(12) . . . . ?
O7 Si1 O27 Ag2A -176.3(7) . . . . ?
O7 Si1 O28 W6 -72.7(12) . . . . ?
O7 Si1 O28 W7 72.7(13) . . . . ?
O8 W6 O25 W5 -100(2) . . . . ?
O8 W6 O34 Ag3A 1(3) . . . . ?
O8 W6 O34 Ag3B 43(3) . . . . ?
O8 W6 O34 Ag7 -151(2) . . . . ?
O9 W5 O14 Ag8A -31.1(12) . . . . ?
O9 W5 O14 Ag8B -20.7(9) . . . . ?
O9 W5 O25 W6 100(2) . . . . ?
O9 W5 O29 Ag1A 4(3) . . . . ?
O9 W5 O29 Ag3B -38(3) . . . . ?
O9 W5 O29 Ag6 149(2) . . . . ?
O10 W1 O9 W5 -29.9(17) . . . . ?
O10 W4 O17 W9 -98(3) . . . . ?
O10 W4 O30 Ag1A -21(4) . . . . ?
O10 W4 O30 Ag1B 14(4) . . . . ?
O10 W4 O30 Ag5A -160(2) . . . . ?
O10 W4 O30 Ag5B -166.9(18) . . . . ?
O11 W3 O4 W1 -87.7(8) . . . . ?
O11 W9 O17 W4 97(3) . . . . ?
O11 W9 O18 Ag19 -26.4(7) . . . . ?
O11 W9 O31 Ag2A 4(3) . . . . ?
O11 W9 O31 Ag10 151(2) . . . . ?
O12 W3 O4 W1 -7(2) . . . . ?
O12 W3 O11 W9 -28.6(14) . . . . ?
O12 W8 O19 W9 87.2(14) . . . . ?
O12 W8 O20 Ag13 27.4(9) . . . . ?
O12 W8 O21 W7 -107(3) . . . . ?
O12 W8 O32 Ag2A -10(4) . . . . ?
O12 W8 O32 Ag9A -162(2) . . . . ?
O12 W8 O32 Ag9B -145(2) . . . . ?
O13 W2 O8 W6 24.5(15) . . . . ?
O13 W7 O21 W8 108(3) . . . . ?
O13 W7 O22 Ag14 -28.4(8) . . . . ?
O13 W7 O33 Ag3A 26(4) . . . . ?
O13 W7 O33 Ag2B -15(4) . . . . ?
O13 W7 O33 Ag11 166(3) . . . . ?
O14 W5 O25 W6 -168(2) . . . . ?
O14 W5 O29 Ag1A -167.0(9) . . . . ?
O14 W5 O29 Ag3B 151.4(10) . . . . ?
O14 W5 O29 Ag6 -22.1(13) . . . . ?
O15 W4 O17 W9 -56(4) . . . . ?
O15 W4 O30 Ag1A 67.5(10) . . . . ?
O15 W4 O30 Ag1B 102.0(11) . . . . ?
O15 W4 O30 Ag5A -72.2(13) . . . . ?
O15 W4 O30 Ag5B -78.7(19) . . . . ?
O15 W5 O14 Ag8A 48.6(12) . . . . ?
O15 W5 O14 Ag8B 59.0(9) . . . . ?
O15 W5 O25 W6 53(4) . . . . ?
O15 W5 O29 Ag1A -70.6(10) . . . . ?
O15 W5 O29 Ag3B -112.1(11) . . . . ?
O15 W5 O29 Ag6 74.3(12) . . . . ?
O16 W4 O17 W9 172(3) . . . . ?
O16 W4 O30 Ag1A 163.5(9) . . . . ?
O16 W4 O30 Ag1B -162.0(10) . . . . ?
O16 W4 O30 Ag5A 23.8(14) . . . . ?
O16 W4 O30 Ag5B 17(2) . . . . ?
O17 W4 O30 Ag1A -92.2(10) . . . . ?
O17 W4 O30 Ag1B -57.7(11) . . . . ?
O17 W4 O30 Ag5A 128.1(12) . . . . ?
O17 W4 O30 Ag5B 121.6(18) . . . . ?
O17 W9 O18 Ag19 -110.1(8) . . . . ?
O17 W9 O31 Ag2A 89.4(10) . . . . ?
O17 W9 O31 Ag10 -123.4(11) . . . . ?
O18 W9 O17 W4 -171(3) . . . . ?
O18 W9 O31 Ag2A -164.4(8) . . . . ?
O18 W9 O31 Ag10 -17.1(12) . . . . ?
O19 W8 O20 Ag13 -52.9(11) . . . . ?
O19 W8 O21 W7 -63(4) . . . . ?
O19 W8 O32 Ag2A 71.4(10) . . . . ?
O19 W8 O32 Ag9A -80.2(12) . . . . ?
O19 W8 O32 Ag9B -63.4(16) . . . . ?
O19 W9 O17 W4 51(4) . . . . ?
O19 W9 O18 Ag19 53.5(9) . . . . ?
O19 W9 O31 Ag2A -68.7(10) . . . . ?
O19 W9 O31 Ag10 78.6(11) . . . . ?
O20 W8 O19 W9 176.8(15) . . . . ?
O20 W8 O21 W7 165(3) . . . . ?
O20 W8 O32 Ag2A 169.5(9) . . . . ?
O20 W8 O32 Ag9A 17.8(13) . . . . ?
O20 W8 O32 Ag9B 34.7(17) . . . . ?
O21 W7 O22 Ag14 -107.0(9) . . . . ?
O21 W7 O33 Ag3A 94.5(11) . . . . ?
O21 W7 O33 Ag2B 53.6(12) . . . . ?
O21 W7 O33 Ag11 -125.2(13) . . . . ?
O21 W8 O19 W9 43(3) . . . . ?
O21 W8 O20 Ag13 107.9(10) . . . . ?
O21 W8 O32 Ag2A -86.3(10) . . . . ?
O21 W8 O32 Ag9A 122.1(12) . . . . ?
O21 W8 O32 Ag9B 138.9(16) . . . . ?
O22 W7 O21 W8 -164(3) . . . . ?
O22 W7 O33 Ag3A -160.9(9) . . . . ?
O22 W7 O33 Ag2B 158.1(10) . . . . ?
O22 W7 O33 Ag11 -20.7(14) . . . . ?
O23 W6 O25 W5 -57(3) . . . . ?
O23 W6 O34 Ag3A 69.9(11) . . . . ?
O23 W6 O34 Ag3B 112.5(10) . . . . ?
O23 W6 O34 Ag7 -81.9(13) . . . . ?
O23 W7 O21 W8 67(4) . . . . ?
O23 W7 O22 Ag14 53.4(9) . . . . ?
O23 W7 O33 Ag3A -64.6(11) . . . . ?
O23 W7 O33 Ag2B -105.6(11) . . . . ?
O23 W7 O33 Ag11 75.6(13) . . . . ?
O24 W6 O25 W5 170(2) . . . . ?
O24 W6 O34 Ag3A 166.8(9) . . . . ?
O24 W6 O34 Ag3B -150.6(10) . . . . ?
O24 W6 O34 Ag7 14.9(14) . . . . ?
O25 W5 O14 Ag8A -115.8(11) . . . . ?
O25 W5 O14 Ag8B -105.4(9) . . . . ?
O25 W5 O29 Ag1A 88.1(11) . . . . ?
O25 W5 O29 Ag3B 46.5(11) . . . . ?
O25 W5 O29 Ag6 -127.0(12) . . . . ?
O25 W6 O34 Ag3A -88.4(11) . . . . ?
O25 W6 O34 Ag3B -45.8(11) . . . . ?
O25 W6 O34 Ag7 119.8(12) . . . . ?
O26 W4 O17 W9 -21(3) . . . . ?
O26 W4 O30 Ag1A -3.5(9) . . . . ?
O26 W4 O30 Ag1B 31.0(10) . . . . ?
O26 W4 O30 Ag5A -143.2(12) . . . . ?
O26 W4 O30 Ag5B -149.7(19) . . . . ?
O26 W5 O14 Ag8A 24(3) . . . . ?
O26 W5 O14 Ag8B 35(3) . . . . ?
O26 W5 O25 W6 23(2) . . . . ?
O26 W5 O29 Ag1A -1.5(9) . . . . ?
O26 W5 O29 Ag3B -43.1(9) . . . . ?
O26 W5 O29 Ag6 143.4(11) . . . . ?
O26 Si1 O7 W1 -1.6(13) . . . . ?
O26 Si1 O7 W2 -120.7(11) . . . . ?
O26 Si1 O7 W3 116.6(11) . . . . ?
O26 Si1 O27 W8 173.2(11) . . . . ?
O26 Si1 O27 W9 -43.2(14) . . . . ?
O26 Si1 O27 Ag2A 66.8(11) . . . . ?
O26 Si1 O28 W6 43.5(15) . . . . ?
O26 Si1 O28 W7 -171.1(11) . . . . ?
O27 W8 O19 W9 6.8(12) . . . . ?
O27 W8 O20 Ag13 -21(3) . . . . ?
O27 W8 O21 W7 -29(3) . . . . ?
O27 W8 O32 Ag2A 2.6(8) . . . . ?
O27 W8 O32 Ag9A -149.1(10) . . . . ?
O27 W8 O32 Ag9B -132.2(15) . . . . ?
O27 W9 O17 W4 20(3) . . . . ?
O27 W9 O18 Ag19 32(2) . . . . ?
O27 W9 O31 Ag2A -0.8(8) . . . . ?
O27 W9 O31 Ag10 146.4(10) . . . . ?
O27 Si1 O7 W1 -122.4(9) . . . . ?
O27 Si1 O7 W2 118.5(10) . . . . ?
O27 Si1 O7 W3 -4.2(12) . . . . ?
O27 Si1 O26 W4 43.8(16) . . . . ?
O27 Si1 O26 W5 -172.5(10) . . . . ?
O27 Si1 O26 Ag1A -67.9(12) . . . . ?
O27 Si1 O28 W6 172.1(10) . . . . ?
O27 Si1 O28 W7 -42.5(15) . . . . ?
O28 W6 O25 W5 -23(2) . . . . ?
O28 W6 O34 Ag3A 1.2(9) . . . . ?
O28 W6 O34 Ag3B 43.8(9) . . . . ?
O28 W6 O34 Ag7 -150.6(12) . . . . ?
O28 W7 O21 W8 30(3) . . . . ?
O28 W7 O22 Ag14 26(3) . . . . ?
O28 W7 O33 Ag3A 4.5(9) . . . . ?
O28 W7 O33 Ag2B -36.4(10) . . . . ?
O28 W7 O33 Ag11 144.8(12) . . . . ?
O28 Si1 O7 W1 119.1(10) . . . . ?
O28 Si1 O7 W2 0.0(12) . . . . ?
O28 Si1 O7 W3 -122.7(10) . . . . ?
O28 Si1 O26 W4 171.8(11) . . . . ?
O28 Si1 O26 W5 -44.5(15) . . . . ?
O28 Si1 O26 Ag1A 60.1(13) . . . . ?
O28 Si1 O27 W8 44.3(14) . . . . ?
O28 Si1 O27 W9 -172.2(10) . . . . ?
O28 Si1 O27 Ag2A -62.2(10) . . . . ?
O29 W5 O14 Ag8A 146.3(12) . . . . ?
O29 W5 O14 Ag8B 156.6(9) . . . . ?
O29 W5 O25 W6 -64(2) . . . . ?
O30 W4 O17 W9 68(3) . . . . ?
O31 W9 O17 W4 -67(3) . . . . ?
O31 W9 O18 Ag19 150.5(8) . . . . ?
O32 W8 O19 W9 -78.9(15) . . . . ?
O32 W8 O20 Ag13 -152.5(9) . . . . ?
O32 W8 O21 W7 60(3) . . . . ?
O33 W7 O21 W8 -60(3) . . . . ?
O33 W7 O22 Ag14 153.2(9) . . . . ?
O34 W6 O25 W5 64(2) . . . . ?
P1A C30A C329 C328 -163(6) . . . . ?
C30B P1B C157 C146 30(4) . . . . ?
C30B P1B C157 C145 -144(3) . . . . ?
C30B P1B C161 C160 -86(3) . . . . ?
C30B P1B C161 C162 102(3) . . . . ?
P1B C30B C329 C328 170(5) . . . . ?
P1B C157 C145 C171 175(3) . . . . ?
P1B C161 C160 C159 -172(3) . . . . ?
P1B C161 C162 C163 172(3) . . . . ?
P11 C25 C26 C27 -179(2) . . . . ?
P11 C25 C30 C29 179(2) . . . . ?
P11 C103 C104 C105 -177(2) . . . . ?
P11 C103 C108 C107 177(2) . . . . ?
P11 C328 C329 C30A 169(7) . . . . ?
P11 C328 C329 C30B 66(9) . . . . ?
P12 C1 C2 C3 -167(3) . . . . ?
P12 C31 C32 C33 178(2) . . . . ?
P12 C31 C36 C35 -177(2) . . . . ?
P12 C115 C116 C117 177(2) . . . . ?
P12 C115 C120 C119 -177(2) . . . . ?
P13 C121 C122 C123 -180.0(7) . . . . ?
P13 C121 C126 C125 180.0(7) . . . . ?
P13 C127 C128 C129 179.4(7) . . . . ?
P13 C127 C132 C131 -179.5(7) . . . . ?
P14 C4 C5 C6 171(3) . . . . ?
P14 C13 C14 C15 175(2) . . . . ?
P14 C13 C18 C17 -175(2) . . . . ?
P14 C19 C20 C21 179(2) . . . . ?
P14 C19 C24 C23 -179(2) . . . . ?
P15 C73 C74 C75 -178(2) . . . . ?
P15 C73 C78 C77 178(2) . . . . ?
P15 C133 C134 C135 -175(2) . . . . ?
P15 C133 C138 C137 175(2) . . . . ?
P16 C7 C8 C9 168(3) . . . . ?
P16 C37 C38 C39 178(2) . . . . ?
P16 C37 C42 C41 -178(2) . . . . ?
P16 C43 C44 C45 179(2) . . . . ?
P16 C43 C48 C47 -178(2) . . . . ?
P17 C61 C62 C63 177(2) . . . . ?
P17 C61 C66 C65 -177(2) . . . . ?
P17 C67 C68 C69 -177(2) . . . . ?
P17 C67 C72 C71 177(2) . . . . ?
Ag6 P13 C3 C2 68(3) . . . . ?
Ag6 P13 C121 C122 111.3(12) . . . . ?
Ag6 P13 C121 C126 -68.7(12) . . . . ?
Ag6 P13 C127 C128 178.7(11) . . . . ?
Ag6 P13 C127 C132 -1.8(12) . . . . ?
Ag6 S6 C148 C149 -55(4) . . . . ?
Ag6 S6 C148 C150 -156(3) . . . . ?
Ag7 P12 C1 C2 -57(3) . . . . ?
Ag7 P12 C31 C32 -60.6(18) . . . . ?
Ag7 P12 C31 C36 116.9(16) . . . . ?
Ag7 P12 C115 C116 -23.1(18) . . . . ?
Ag7 P12 C115 C120 154.2(13) . . . . ?
Ag7 S7 C164 C165 -107(3) . . . . ?
Ag7 S7 C164 C166 41(4) . . . . ?
Ag8A S1 C304 C303 -66(4) . . . . ?
Ag8A S1 C304 C305 50(4) . . . . ?
Ag8B S1 C304 C303 -48(5) . . . . ?
Ag8B S1 C304 C305 68(4) . . . . ?
Ag9B P1B C157 C146 162.8(18) . . . . ?
Ag9B P1B C157 C145 -11(2) . . . . ?
Ag9B P1B C161 C160 142.6(17) . . . . ?
Ag9B P1B C161 C162 -30(2) . . . . ?
Ag11 P11 C25 C26 -171.9(12) . . . . ?
Ag11 P11 C25 C30 9.0(17) . . . . ?
Ag11 P11 C103 C104 -153.4(13) . . . . ?
Ag11 P11 C103 C108 29.3(18) . . . . ?
Ag11 P11 C328 C329 52(5) . . . . ?
Ag11 S10 C154 C156 -159(3) . . . . ?
Ag11 S10 C154 C155 87(4) . . . . ?
Ag13 P15 C6 C5 -67(3) . . . . ?
Ag13 P15 C73 C74 -32.1(19) . . . . ?
Ag13 P15 C73 C78 149.9(13) . . . . ?
Ag13 P15 C133 C134 -23.6(18) . . . . ?
Ag13 P15 C133 C138 161.1(13) . . . . ?
Ag14 P14 C4 C5 76(4) . . . . ?
Ag14 P14 C13 C14 178.0(12) . . . . ?
Ag14 P14 C13 C18 -6.6(18) . . . . ?
Ag14 P14 C19 C20 -114.7(15) . . . . ?
Ag14 P14 C19 C24 64.7(15) . . . . ?
Ag18 S1 C304 C303 -180(4) . . . . ?
Ag18 S1 C304 C305 -64(4) . . . . ?
Ag19 P16 C7 C8 68(4) . . . . ?
Ag19 P16 C37 C38 149.7(13) . . . . ?
Ag19 P16 C37 C42 -32.5(16) . . . . ?
Ag19 P16 C43 C44 -12.6(18) . . . . ?
Ag19 P16 C43 C48 165.9(14) . . . . ?
Ag35 P17 C9 C8 -73(4) . . . . ?
Ag35 P17 C61 C62 -54.1(16) . . . . ?
Ag35 P17 C61 C66 123.0(16) . . . . ?
Ag35 P17 C67 C68 179.1(14) . . . . ?
Ag35 P17 C67 C72 2.4(19) . . . . ?
Ag35 S1 C304 C303 58(4) . . . . ?
Ag35 S1 C304 C305 174(3) . . . . ?
Ag38 S6 C148 C149 63(4) . . . . ?
Ag38 S6 C148 C150 -37(4) . . . . ?
Ag39 S10 C154 C156 40(4) . . . . ?
Ag39 S10 C154 C155 -75(4) . . . . ?
C1 P12 C31 C32 63(2) . . . . ?
C1 P12 C31 C36 -120(2) . . . . ?
C1 P12 C115 C116 -147(2) . . . . ?
C1 P12 C115 C120 30(2) . . . . ?
C1 C2 C3 P13 165(3) . . . . ?
C3 P13 C121 C122 -18(2) . . . . ?
C3 P13 C121 C126 162.0(19) . . . . ?
C3 P13 C127 C128 -51(2) . . . . ?
C3 P13 C127 C132 128(2) . . . . ?
C4 P14 C13 C14 -53(2) . . . . ?
C4 P14 C13 C18 121.9(19) . . . . ?
C4 P14 C19 C20 122(2) . . . . ?
C4 P14 C19 C24 -59(2) . . . . ?
C4 C5 C6 P15 -171(3) . . . . ?
C6 P15 C73 C74 -165.8(19) . . . . ?
C6 P15 C73 C78 16(2) . . . . ?
C6 P15 C133 C134 101(2) . . . . ?
C6 P15 C133 C138 -74(2) . . . . ?
C7 P16 C37 C38 20(2) . . . . ?
C7 P16 C37 C42 -162.5(19) . . . . ?
C7 P16 C43 C44 117(2) . . . . ?
C7 P16 C43 C48 -65(2) . . . . ?
C7 C8 C9 P17 -161(3) . . . . ?
C9 P17 C61 C62 75(2) . . . . ?
C9 P17 C61 C66 -108(2) . . . . ?
C9 P17 C67 C68 45(2) . . . . ?
C9 P17 C67 C72 -132(2) . . . . ?
C10 C11 C12 P20 -163(3) . . . . ?
C11 C10 P19 Ag10 65(4) . . . . ?
C11 C10 P19 C49 -170(3) . . . . ?
C11 C10 P19 C85 -61(4) . . . . ?
C11 C12 P20 Ag5A -65(3) . . . . ?
C11 C12 P20 Ag5B -48(3) . . . . ?
C11 C12 P20 C55 177(3) . . . . ?
C11 C12 P20 C79 66(3) . . . . ?
C13 P14 C4 C5 -52(4) . . . . ?
C13 P14 C19 C20 11(2) . . . . ?
C13 P14 C19 C24 -169.2(16) . . . . ?
C13 C14 C15 C16 0.0 . . . . ?
C14 C13 C18 C17 0.0 . . . . ?
C14 C15 C16 C17 0.0 . . . . ?
C15 C16 C17 C18 0.0 . . . . ?
C16 C17 C18 C13 0.0 . . . . ?
C18 C13 C14 C15 0.0 . . . . ?
C19 P14 C4 C5 -163(3) . . . . ?
C19 P14 C13 C14 54.6(19) . . . . ?
C19 P14 C13 C18 -130.1(16) . . . . ?
C19 C20 C21 C22 0.0 . . . . ?
C20 C19 C24 C23 0.0 . . . . ?
C20 C21 C22 C23 0.0 . . . . ?
C21 C22 C23 C24 0.0 . . . . ?
C22 C23 C24 C19 0.0 . . . . ?
C24 C19 C20 C21 0.0 . . . . ?
C25 P11 C103 C104 80.5(19) . . . . ?
C25 P11 C103 C108 -96.8(18) . . . . ?
C25 P11 C328 C329 -180(4) . . . . ?
C25 C26 C27 C28 0.0 . . . . ?
C26 C25 C30 C29 0.0 . . . . ?
C26 C27 C28 C29 0.0 . . . . ?
C27 C28 C29 C30 0.0 . . . . ?
C28 C29 C30 C25 0.0 . . . . ?
C30 C25 C26 C27 0.0 . . . . ?
C31 P12 C1 C2 177(3) . . . . ?
C31 P12 C115 C116 103.8(18) . . . . ?
C31 P12 C115 C120 -78.8(19) . . . . ?
C31 C32 C33 C34 0.0 . . . . ?
C32 C31 C36 C35 0.0 . . . . ?
C32 C33 C34 C35 0.0 . . . . ?
C33 C34 C35 C36 0.0 . . . . ?
C34 C35 C36 C31 0.0 . . . . ?
C36 C31 C32 C33 0.0 . . . . ?
C37 P16 C7 C8 -166(3) . . . . ?
C37 P16 C43 C44 -132.6(18) . . . . ?
C37 P16 C43 C48 46(2) . . . . ?
C37 C38 C39 C40 0.0 . . . . ?
C38 C37 C42 C41 0.0 . . . . ?
C38 C39 C40 C41 0.0 . . . . ?
C39 C40 C41 C42 0.0 . . . . ?
C40 C41 C42 C37 0.0 . . . . ?
C42 C37 C38 C39 0.0 . . . . ?
C43 P16 C7 C8 -58(4) . . . . ?
C43 P16 C37 C38 -88.6(19) . . . . ?
C43 P16 C37 C42 89.1(17) . . . . ?
C43 C44 C45 C46 0.0 . . . . ?
C44 C43 C48 C47 0.0 . . . . ?
C44 C45 C46 C47 0.0 . . . . ?
C45 C46 C47 C48 0.0 . . . . ?
C46 C47 C48 C43 0.0 . . . . ?
C48 C43 C44 C45 0.0 . . . . ?
C49 C50 C51 C52 0.0 . . . . ?
C50 C49 C54 C53 0.0 . . . . ?
C50 C49 P19 Ag10 31(2) . . . . ?
C50 C49 P19 C10 -97(2) . . . . ?
C50 C49 P19 C85 151.4(19) . . . . ?
C50 C51 C52 C53 0.0 . . . . ?
C51 C52 C53 C54 0.0 . . . . ?
C52 C53 C54 C49 0.0 . . . . ?
C54 C49 C50 C51 0.0 . . . . ?
C54 C49 P19 Ag10 -155.4(15) . . . . ?
C54 C49 P19 C10 77(2) . . . . ?
C54 C49 P19 C85 -35(2) . . . . ?
C55 C56 C57 C58 0.0 . . . . ?
C56 C55 C60 C59 0.0 . . . . ?
C56 C55 P20 Ag5A -58.7(18) . . . . ?
C56 C55 P20 Ag5B -64(2) . . . . ?
C56 C55 P20 C12 62(2) . . . . ?
C56 C55 P20 C79 174.0(18) . . . . ?
C56 C57 C58 C59 0.0 . . . . ?
C57 C58 C59 C60 0.0 . . . . ?
C58 C59 C60 C55 0.0 . . . . ?
C60 C55 C56 C57 0.0 . . . . ?
C60 C55 P20 Ag5A 112.6(16) . . . . ?
C60 C55 P20 Ag5B 107.2(17) . . . . ?
C60 C55 P20 C12 -126(2) . . . . ?
C60 C55 P20 C79 -15(2) . . . . ?
C61 P17 C9 C8 170(3) . . . . ?
C61 P17 C67 C68 -63(2) . . . . ?
C61 P17 C67 C72 120.7(18) . . . . ?
C61 C62 C63 C64 0.0 . . . . ?
C62 C61 C66 C65 0.0 . . . . ?
C62 C63 C64 C65 0.0 . . . . ?
C63 C64 C65 C66 0.0 . . . . ?
C64 C65 C66 C61 0.0 . . . . ?
C66 C61 C62 C63 0.0 . . . . ?
C67 P17 C9 C8 57(4) . . . . ?
C67 P17 C61 C62 -177.8(16) . . . . ?
C67 P17 C61 C66 -1(2) . . . . ?
C67 C68 C69 C70 0.0 . . . . ?
C68 C67 C72 C71 0.0 . . . . ?
C68 C69 C70 C71 0.0 . . . . ?
C69 C70 C71 C72 0.0 . . . . ?
C70 C71 C72 C67 0.0 . . . . ?
C72 C67 C68 C69 0.0 . . . . ?
C73 P15 C6 C5 66(3) . . . . ?
C73 P15 C133 C134 -150.9(17) . . . . ?
C73 P15 C133 C138 34(2) . . . . ?
C73 C74 C75 C76 0.0 . . . . ?
C74 C73 C78 C77 0.0 . . . . ?
C74 C75 C76 C77 0.0 . . . . ?
C75 C76 C77 C78 0.0 . . . . ?
C76 C77 C78 C73 0.0 . . . . ?
C78 C73 C74 C75 0.0 . . . . ?
C79 C80 C81 C82 0.0 . . . . ?
C80 C79 C84 C83 0.0 . . . . ?
C80 C79 P20 Ag5A -30(2) . . . . ?
C80 C79 P20 Ag5B -43.4(17) . . . . ?
C80 C79 P20 C12 -158(2) . . . . ?
C80 C79 P20 C55 89.5(19) . . . . ?
C80 C81 C82 C83 0.0 . . . . ?
C81 C82 C83 C84 0.0 . . . . ?
C82 C83 C84 C79 0.0 . . . . ?
C84 C79 C80 C81 0.0 . . . . ?
C84 C79 P20 Ag5A 154.9(14) . . . . ?
C84 C79 P20 Ag5B 141.7(16) . . . . ?
C84 C79 P20 C12 27(3) . . . . ?
C84 C79 P20 C55 -85(2) . . . . ?
C85 C86 C87 C88 0.0 . . . . ?
C86 C85 C90 C89 0.0 . . . . ?
C86 C85 P19 Ag10 16.9(19) . . . . ?
C86 C85 P19 C10 147(2) . . . . ?
C86 C85 P19 C49 -104.4(19) . . . . ?
C86 C87 C88 C89 0.0 . . . . ?
C87 C88 C89 C90 0.0 . . . . ?
C88 C89 C90 C85 0.0 . . . . ?
C90 C85 C86 C87 0.0 . . . . ?
C90 C85 P19 Ag10 -153.8(16) . . . . ?
C90 C85 P19 C10 -24(3) . . . . ?
C90 C85 P19 C49 85(2) . . . . ?
C91 C92 C93 C94 0.0 . . . . ?
C92 C91 C96 C95 0.0 . . . . ?
C92 C91 P18 Ag15 -124.4(13) . . . . ?
C92 C91 P18 C97 115.8(17) . . . . ?
C92 C91 P18 C316 4(2) . . . . ?
C92 C93 C94 C95 0.0 . . . . ?
C93 C94 C95 C96 0.0 . . . . ?
C94 C95 C96 C91 0.0 . . . . ?
C96 C91 C92 C93 0.0 . . . . ?
C96 C91 P18 Ag15 55.7(13) . . . . ?
C96 C91 P18 C97 -64.2(17) . . . . ?
C96 C91 P18 C316 -176(2) . . . . ?
C97 C98 C99 C100 0.0 . . . . ?
C98 C97 C102 C101 0.0 . . . . ?
C98 C97 P18 Ag15 -170.5(13) . . . . ?
C98 C97 P18 C91 -50(2) . . . . ?
C98 C97 P18 C316 65(2) . . . . ?
C98 C99 C100 C101 0.0 . . . . ?
C99 C100 C101 C102 0.0 . . . . ?
C100 C101 C102 C97 0.0 . . . . ?
C102 C97 C98 C99 0.0 . . . . ?
C102 C97 P18 Ag15 14(2) . . . . ?
C102 C97 P18 C91 134.7(19) . . . . ?
C102 C97 P18 C316 -110(2) . . . . ?
C103 P11 C25 C26 -48.0(19) . . . . ?
C103 P11 C25 C30 132.9(17) . . . . ?
C103 P11 C328 C329 -73(5) . . . . ?
C103 C104 C105 C106 0.0 . . . . ?
C104 C103 C108 C107 0.0 . . . . ?
C104 C105 C106 C107 0.0 . . . . ?
C105 C106 C107 C108 0.0 . . . . ?
C106 C107 C108 C103 0.0 . . . . ?
C108 C103 C104 C105 0.0 . . . . ?
C109 C110 C111 C112 0.0 . . . . ?
C110 C109 C114 C113 0.0 . . . . ?
C110 C109 P21 Ag8A -152.2(13) . . . . ?
C110 C109 P21 Ag8B -166.0(13) . . . . ?
C110 C109 P21 C144 -33.9(19) . . . . ?
C110 C109 P21 C318 85(2) . . . . ?
C110 C111 C112 C113 0.0 . . . . ?
C111 C112 C113 C114 0.0 . . . . ?
C112 C113 C114 C109 0.0 . . . . ?
C114 C109 C110 C111 0.0 . . . . ?
C114 C109 P21 Ag8A 28.0(14) . . . . ?
C114 C109 P21 Ag8B 14.3(13) . . . . ?
C114 C109 P21 C144 146.4(19) . . . . ?
C114 C109 P21 C318 -95(2) . . . . ?
C115 P12 C1 C2 69(3) . . . . ?
C115 P12 C31 C32 172.8(18) . . . . ?
C115 P12 C31 C36 -10(2) . . . . ?
C115 C116 C117 C118 0.0 . . . . ?
C116 C115 C120 C119 0.0 . . . . ?
C116 C117 C118 C119 0.0 . . . . ?
C117 C118 C119 C120 0.0 . . . . ?
C118 C119 C120 C115 0.0 . . . . ?
C120 C115 C116 C117 0.0 . . . . ?
C121 P13 C3 C2 -170(3) . . . . ?
C121 P13 C127 C128 60.9(16) . . . . ?
C121 P13 C127 C132 -119.7(16) . . . . ?
C121 C122 C123 C124 0.0 . . . . ?
C122 C121 C126 C125 0.0 . . . . ?
C122 C123 C124 C125 0.0 . . . . ?
C123 C124 C125 C126 0.0 . . . . ?
C124 C125 C126 C121 0.0 . . . . ?
C126 C121 C122 C123 0.0 . . . . ?
C127 P13 C3 C2 -60(3) . . . . ?
C127 P13 C121 C122 -125.3(17) . . . . ?
C127 P13 C121 C126 54.8(16) . . . . ?
C127 C128 C129 C130 0.0 . . . . ?
C128 C127 C132 C131 0.0 . . . . ?
C128 C129 C130 C131 0.0 . . . . ?
C129 C130 C131 C132 0.0 . . . . ?
C130 C131 C132 C127 0.0 . . . . ?
C132 C127 C128 C129 0.0 . . . . ?
C133 P15 C6 C5 172(3) . . . . ?
C133 P15 C73 C74 93.7(18) . . . . ?
C133 P15 C73 C78 -84.3(19) . . . . ?
C133 C134 C135 C136 0.0 . . . . ?
C134 C133 C138 C137 0.0 . . . . ?
C134 C135 C136 C137 0.0 . . . . ?
C135 C136 C137 C138 0.0 . . . . ?
C136 C137 C138 C133 0.0 . . . . ?
C138 C133 C134 C135 0.0 . . . . ?
C139 C140 C141 C142 0.0 . . . . ?
C139 C144 P21 Ag8A -138.0(13) . . . . ?
C139 C144 P21 Ag8B -146.4(15) . . . . ?
C139 C144 P21 C109 98.0(16) . . . . ?
C139 C144 P21 C318 -18(2) . . . . ?
C140 C139 C144 C143 0.0 . . . . ?
C140 C139 C144 P21 180.0(7) . . . . ?
C140 C141 C142 C143 0.0 . . . . ?
C141 C142 C143 C144 0.0 . . . . ?
C142 C143 C144 C139 0.0 . . . . ?
C142 C143 C144 P21 -179.9(8) . . . . ?
C143 C144 P21 Ag8A 42.0(14) . . . . ?
C143 C144 P21 Ag8B 33.6(16) . . . . ?
C143 C144 P21 C109 -82.0(16) . . . . ?
C143 C144 P21 C318 162(2) . . . . ?
C144 C139 C140 C141 0.0 . . . . ?
C313 C314 S3 Ag12 11(4) . . . . ?
C313 C314 S3 Ag13 -117(3) . . . . ?
C313 C314 S3 Ag19 132(3) . . . . ?
C315 C314 S3 Ag12 147(4) . . . . ?
C315 C314 S3 Ag13 19(5) . . . . ?
C315 C314 S3 Ag19 -91(4) . . . . ?
C316 C317 C318 P21 -81(5) . . . . ?
C317 C316 P18 Ag15 -67(4) . . . . ?
C317 C316 P18 C91 165(3) . . . . ?
C317 C316 P18 C97 57(4) . . . . ?
C317 C318 P21 Ag8A -68(4) . . . . ?
C317 C318 P21 Ag8B -48(4) . . . . ?
C317 C318 P21 C109 59(4) . . . . ?
C317 C318 P21 C144 173(3) . . . . ?
C319 C320 S11 Ag9A 141(3) . . . . ?
C319 C320 S11 Ag9B 164(2) . . . . ?
C319 C320 S11 Ag10 -60(3) . . . . ?
C319 C320 S11 Ag12 40(3) . . . . ?
C321 C320 S11 Ag9A 39(3) . . . . ?
C321 C320 S11 Ag9B 62(3) . . . . ?
C321 C320 S11 Ag10 -162(2) . . . . ?
C321 C320 S11 Ag12 -62(3) . . . . ?
C309 C310 S2 Ag7 43(3) . . . . ?
C309 C310 S2 Ag11 -168(2) . . . . ?
C309 C310 S2 Ag20 -62(2) . . . . ?
C311 C310 S2 Ag7 -64(3) . . . . ?
C311 C310 S2 Ag11 86(2) . . . . ?
C311 C310 S2 Ag20 -168(2) . . . . ?
C325 C326 S4 Ag14 -51(3) . . . . ?
C325 C326 S4 Ag15 58(3) . . . . ?
C325 C326 S4 Ag20 -174(2) . . . . ?
C327 C326 S4 Ag14 51(3) . . . . ?
C327 C326 S4 Ag15 159(2) . . . . ?
C327 C326 S4 Ag20 -72(3) . . . . ?
C328 P11 C25 C26 62(2) . . . . ?
C328 P11 C25 C30 -117(2) . . . . ?
C328 P11 C103 C104 -28(2) . . . . ?
C328 P11 C103 C108 155(2) . . . . ?
C329 C30A P1A Ag9A -56(10) . . . . ?
C329 C30B P1B Ag9B 43(8) . . . . ?
C329 C30B P1B C157 172(7) . . . . ?
C329 C30B P1B C161 -83(7) . . . . ?
Ag1 S10 C154 C156 38(4) . . . . ?
Ag1 S10 C154 C155 -77(4) . . . . ?
Cu6A S7 C164 C165 121(3) . . . . ?
Cu6A S7 C164 C166 -91(4) . . . . ?
Cu6A S10 C154 C156 -45(4) . . . . ?
Cu6A S10 C154 C155 -159(3) . . . . ?
Cu6B S7 C164 C165 137(3) . . . . ?
Cu6B S7 C164 C166 -75(4) . . . . ?
Cu6B S10 C154 C156 -55(4) . . . . ?
Cu6B S10 C154 C155 -170(3) . . . . ?
P18 C91 C92 C93 -180.0(7) . . . . ?
P18 C91 C96 C95 180.0(7) . . . . ?
P18 C97 C98 C99 -175(2) . . . . ?
P18 C97 C102 C101 175(2) . . . . ?
P18 C316 C317 C318 -98(5) . . . . ?
P19 C10 C11 C12 171(3) . . . . ?
P19 C49 C50 C51 173(2) . . . . ?
P19 C49 C54 C53 -173(3) . . . . ?
P19 C85 C86 C87 -171(2) . . . . ?
P19 C85 C90 C89 170(2) . . . . ?
P20 C55 C56 C57 171(2) . . . . ?
P20 C55 C60 C59 -171(2) . . . . ?
P20 C79 C80 C81 -175(2) . . . . ?
P20 C79 C84 C83 175(2) . . . . ?
P21 C109 C110 C111 -179.7(7) . . . . ?
P21 C109 C114 C113 179.7(7) . . . . ?
C146 C157 C145 C171 0.0 . . . . ?
C157 P1B C161 C160 18(3) . . . . ?
C157 P1B C161 C162 -154(2) . . . . ?
C157 C146 C147 C201 0.0 . . . . ?
C157 C145 C171 C201 0.0 . . . . ?
C145 C171 C201 C147 0.0 . . . . ?
C171 C201 C147 C146 0.0 . . . . ?
C147 C146 C157 P1B -174(3) . . . . ?
C147 C146 C157 C145 0.0 . . . . ?
C161 P1B C157 C146 -75(3) . . . . ?
C161 P1B C157 C145 111(2) . . . . ?
C161 C160 C159 C158 0.0 . . . . ?
C160 C161 C162 C163 0.0 . . . . ?
C160 C159 C158 C163 0.0 . . . . ?
C159 C158 C163 C162 0.0 . . . . ?
C158 C163 C162 C161 0.0 . . . . ?
C162 C161 C160 C159 0.0 . . . . ?
Ag3 S6 C148 C149 177(3) . . . . ?
Ag3 S6 C148 C150 76(4) . . . . ?
Ag3 S7 C164 C165 39(4) . . . . ?
Ag3 S7 C164 C166 -173(3) . . . . ?

loop_
_smtbx_masks_void_nr
_smtbx_masks_void_average_x
_smtbx_masks_void_average_y
_smtbx_masks_void_average_z
_smtbx_masks_void_volume
_smtbx_masks_void_count_electrons
_smtbx_masks_void_content
1 -0.134 -0.110 -0.134 5703.6 1294.8 ?
2 -0.060 0.250 0.852 12.8 0.0 ?
3 0.060 0.750 0.148 12.8 0.0 ?
4 0.160 0.984 0.006 16.9 0.0 ?
5 0.340 0.484 0.494 16.9 2.9 ?
6 0.440 0.250 0.352 12.8 0.0 ?
7 0.560 0.750 0.648 12.8 0.0 ?
8 0.660 0.516 0.506 16.9 0.0 ?
9 0.840 0.016 0.994 16.9 2.7 ?
